data_1571362
loop_
_publ_author_name
'Prajapati, Dharmraj'
'Bhandari, Pallab'
'Zangrando, Ennio'
'Mukherjee, Partha Sarathi'

_publ_section_title
;
 A water-soluble Pd<sub>4</sub> molecular tweezer for selective
 encapsulation of isomeric quinones and their recyclable extraction.
;
_journal_issue 10
_journal_name_full 'Chemical science'
_journal_page_first 3616
_journal_page_last 3624
_journal_paper_doi 10.1039/d3sc05093a
_journal_volume 15
_journal_year 2024
_chemical_formula_moiety '2(C74 H102 N26 Pd4 S2), 14(N O3), 3(C3 H6 O), 15.5(O) [+ solvent]'
_chemical_formula_sum 'C157 H222 N66 O60.5 Pd8 S4'
_chemical_formula_weight 4981.43
_space_group_crystal_system triclinic
_space_group_IT_number 2
_space_group_name_Hall '-P 1'
_space_group_name_H-M_alt 'P -1'
_atom_sites_solution_hydrogens geom
_audit_creation_method SHELXL-2019/2
_audit_update_record
;
2023-11-19 deposited with the CCDC.	2024-01-24 downloaded from the CCDC.
;
_cell_angle_alpha 72.94(3)
_cell_angle_beta 89.08(3)
_cell_angle_gamma 88.27(3)
_cell_formula_units_Z 2
_cell_length_a 18.719(4)
_cell_length_b 21.435(4)
_cell_length_c 30.531(6)
_cell_measurement_reflns_used 12584
_cell_measurement_temperature 100(2)
_cell_measurement_theta_max 26.45
_cell_measurement_theta_min 1.68
_cell_volume 11706(4)
_computing_cell_refinement 'XDS (Kabsch, 2010)'
_computing_data_collection 'Elettra XRD1 Data Collection SW'
_computing_data_reduction 'XDS - CCP4'
_computing_structure_refinement 'SHELXL-2019/2 (Sheldrick, 2019)'
_computing_structure_solution 'Sir2014 (Burla, 2015)'
_diffrn_ambient_temperature 100(2)
_diffrn_measured_fraction_theta_full 0.939
_diffrn_measured_fraction_theta_max 0.906
_diffrn_measurement_device_type 'Dectris Pilatus 2M'
_diffrn_measurement_method 'CCD rotation images, thick slices'
_diffrn_radiation_monochromator Si111
_diffrn_radiation_source 'Elettra Synchrotron, Trieste (Italy)'
_diffrn_radiation_type synchrotron
_diffrn_radiation_wavelength 0.700
_diffrn_reflns_av_R_equivalents 0.0199
_diffrn_reflns_av_unetI/netI 0.0167
_diffrn_reflns_Laue_measured_fraction_full 0.939
_diffrn_reflns_Laue_measured_fraction_max 0.906
_diffrn_reflns_limit_h_max 26
_diffrn_reflns_limit_h_min -26
_diffrn_reflns_limit_k_max 27
_diffrn_reflns_limit_k_min -27
_diffrn_reflns_limit_l_max 43
_diffrn_reflns_limit_l_min -43
_diffrn_reflns_number 255979
_diffrn_reflns_point_group_measured_fraction_full 0.939
_diffrn_reflns_point_group_measured_fraction_max 0.906
_diffrn_reflns_theta_full 24.835
_diffrn_reflns_theta_max 30.000
_diffrn_reflns_theta_min 0.687
_exptl_absorpt_coefficient_mu 0.620
_exptl_absorpt_correction_type none
_exptl_crystal_colour colorless
_exptl_crystal_density_diffrn 1.413
_exptl_crystal_description needle
_exptl_crystal_F_000 5084
_exptl_crystal_size_max 0.100
_exptl_crystal_size_mid 0.050
_exptl_crystal_size_min 0.020
_refine_diff_density_max 2.460
_refine_diff_density_min -2.275
_refine_diff_density_rms 0.158
_refine_ls_extinction_method none
_refine_ls_goodness_of_fit_ref 1.025
_refine_ls_hydrogen_treatment constr
_refine_ls_matrix_type full
_refine_ls_number_parameters 2884
_refine_ls_number_reflns 64791
_refine_ls_number_restraints 203
_refine_ls_restrained_S_all 1.041
_refine_ls_R_factor_all 0.0607
_refine_ls_R_factor_gt 0.0571
_refine_ls_shift/su_max 0.004
_refine_ls_shift/su_mean 0.000
_refine_ls_structure_factor_coef Fsqd
_refine_ls_weighting_details 'w=1/[\s^2^(Fo^2^)+(0.1118P)^2^+25.4930P] where P=(Fo^2^+2Fc^2^)/3'
_refine_ls_weighting_scheme calc
_refine_ls_wR_factor_gt 0.1750
_refine_ls_wR_factor_ref 0.1789
_reflns_Friedel_coverage 0.000
_reflns_number_gt 58961
_reflns_number_total 64791
_reflns_threshold_expression 'I > 2\s(I)'
_cod_data_source_file d3sc05093a2.cif
_cod_data_source_block I
_cod_original_cell_volume 11705(4)
_cod_original_formula_sum 'C157 H222 N66 O60.50 Pd8 S4'
_cod_database_code 1571362
_shelx_shelxl_version_number 2019/2
_shelx_space_group_comment
;
The symmetry employed for this shelxl refinement is uniquely defined
by the following loop, which should always be used as a source of
symmetry information in preference to the above space-group names.
They are only intended as comments.
;
_shelx_estimated_absorpt_t_min 0.941
_shelx_estimated_absorpt_t_max 0.988

loop_
_space_group_symop_operation_xyz
'x, y, z'
'-x, -y, -z'

loop_
_atom_site_label
_atom_site_type_symbol
_atom_site_fract_x
_atom_site_fract_y
_atom_site_fract_z
_atom_site_U_iso_or_equiv
_atom_site_adp_type
_atom_site_occupancy
_atom_site_site_symmetry_order
_atom_site_calc_flag
_atom_site_refinement_flags_posn
_atom_site_refinement_flags_adp
_atom_site_refinement_flags_occupancy
_atom_site_disorder_assembly
_atom_site_disorder_group
Pd1 Pd 0.74585(2) 0.92032(2) 0.55278(2) 0.03395(6) Uani 1 1 d . . . . .
Pd2 Pd 1.31304(2) 0.95799(2) 0.82708(2) 0.02235(5) Uani 1 1 d . . . . .
Pd3 Pd 0.69770(2) 0.80035(2) 0.97671(2) 0.02823(5) Uani 1 1 d . . . . .
Pd4 Pd 0.70751(2) 1.16031(2) 0.87193(2) 0.02408(5) Uani 1 1 d . . . . .
S1 S 0.98389(5) 0.77629(6) 0.78358(3) 0.0410(2) Uani 1 1 d . . . . .
S2 S 0.97919(4) 1.14157(4) 0.66857(2) 0.02944(15) Uani 1 1 d . . . . .
N1 N 0.7753(3) 0.8450(2) 0.52671(12) 0.0595(12) Uani 1 1 d . . . . .
N2 N 0.7502(2) 0.97878(17) 0.48636(10) 0.0457(8) Uani 1 1 d . . . . .
N3 N 1.38747(13) 1.01640(15) 0.78573(9) 0.0292(5) Uani 1 1 d . . . . .
N4 N 1.38345(15) 0.88157(15) 0.82901(10) 0.0328(6) Uani 1 1 d . . . . .
N5 N 0.70235(17) 0.82838(19) 1.03564(11) 0.0401(7) Uani 1 1 d . . . . .
N6 N 0.59740(17) 0.8440(2) 0.96714(11) 0.0434(8) Uani 1 1 d . . . . .
N7 N 0.60632(15) 1.12465(17) 0.88558(10) 0.0356(6) Uani 1 1 d . . . . .
N8 N 0.71904(15) 1.14041(17) 0.94136(9) 0.0353(6) Uani 1 1 d . . . . .
N9 N 0.73540(19) 0.85997(16) 0.61718(9) 0.0379(7) Uani 1 1 d . . . . .
N10 N 0.75359(18) 0.81159(16) 0.69003(9) 0.0348(6) Uani 1 1 d . . . . .
N11 N 0.87959(14) 0.74220(14) 0.86456(8) 0.0288(5) Uani 1 1 d . . . . .
N12 N 0.72986(14) 0.75655(14) 0.85513(8) 0.0279(5) Uani 1 1 d . . . . .
N13 N 0.69185(14) 0.76996(15) 0.91978(9) 0.0293(5) Uani 1 1 d . . . . .
N14 N 0.90811(13) 0.76310(14) 0.95055(8) 0.0255(5) Uani 1 1 d . . . . .
N15 N 0.80202(14) 0.76915(14) 0.98084(9) 0.0280(5) Uani 1 1 d . . . . .
N16 N 1.13968(13) 0.85263(14) 0.89056(9) 0.0264(5) Uani 1 1 d . . . . .
N17 N 1.24094(13) 0.90199(14) 0.86974(9) 0.0279(5) Uani 1 1 d . . . . .
N18 N 0.72446(16) 0.99580(15) 0.57882(9) 0.0319(6) Uani 1 1 d . . . . .
N19 N 0.74353(14) 1.06386(14) 0.61831(8) 0.0270(5) Uani 1 1 d . . . . .
N20 N 0.87911(13) 1.19171(13) 0.73025(8) 0.0237(4) Uani 1 1 d . . . . .
N21 N 0.72985(12) 1.17347(13) 0.73568(8) 0.0225(4) Uani 1 1 d . . . . .
N22 N 0.69641(13) 1.17833(14) 0.80352(8) 0.0251(5) Uani 1 1 d . . . . .
N23 N 0.91173(12) 1.18903(13) 0.82150(8) 0.0231(4) Uani 1 1 d . . . . .
N24 N 0.81052(13) 1.18831(14) 0.85849(9) 0.0252(5) Uani 1 1 d . . . . .
N25 N 1.14633(12) 1.09440(13) 0.80780(8) 0.0235(4) Uani 1 1 d . . . . .
N26 N 1.24352(12) 1.03312(13) 0.82350(8) 0.0243(5) Uani 1 1 d . . . . .
C1 C 0.7815(2) 0.85099(18) 0.65066(10) 0.0357(7) Uani 1 1 d . . . . .
H1 H 0.827475 0.869380 0.647729 0.043 Uiso 1 1 calc R U . . .
C2 C 0.6751(3) 0.8262(2) 0.63526(12) 0.0486(11) Uani 1 1 d . . . . .
H2 H 0.632953 0.824338 0.618843 0.058 Uiso 1 1 calc R U . . .
C3 C 0.6861(3) 0.7958(2) 0.68050(12) 0.0472(10) Uani 1 1 d . . . . .
H3 H 0.653592 0.768993 0.701414 0.057 Uiso 1 1 calc R U . . .
C4 C 0.78613(19) 0.79501(17) 0.73396(10) 0.0317(6) Uani 1 1 d . . . . .
C5 C 0.8594(2) 0.79520(18) 0.73724(10) 0.0335(7) Uani 1 1 d . . . . .
H5 H 0.888408 0.806221 0.710381 0.040 Uiso 1 1 calc R U . . .
C6 C 0.89058(18) 0.77903(17) 0.78041(10) 0.0304(6) Uani 1 1 d . . . . .
C7 C 0.84900(17) 0.76294(16) 0.82054(10) 0.0282(6) Uani 1 1 d . . . . .
C8 C 0.77475(17) 0.76659(17) 0.81540(10) 0.0287(6) Uani 1 1 d . . . . .
C9 C 0.74284(18) 0.78158(17) 0.77277(10) 0.0296(6) Uani 1 1 d . . . . .
H9 H 0.692281 0.782648 0.770169 0.036 Uiso 1 1 calc R U . . .
C10 C 0.8582(2) 0.6803(2) 0.89555(13) 0.0428(8) Uani 1 1 d . . . . .
H10A H 0.812565 0.668060 0.885543 0.064 Uiso 1 1 calc R U . . .
H10B H 0.894764 0.646624 0.895468 0.064 Uiso 1 1 calc R U . . .
H10C H 0.852782 0.684296 0.926598 0.064 Uiso 1 1 calc R U . . .
C11 C 0.99427(17) 0.79002(18) 0.83674(10) 0.0302(6) Uani 1 1 d . . . . .
C12 C 0.94391(16) 0.76957(16) 0.87223(10) 0.0270(5) Uani 1 1 d . . . . .
C13 C 0.96074(15) 0.77840(16) 0.91447(10) 0.0260(5) Uani 1 1 d . . . . .
C14 C 1.02525(16) 0.80411(16) 0.92201(10) 0.0275(6) Uani 1 1 d . . . . .
H14 H 1.036182 0.807862 0.951399 0.033 Uiso 1 1 calc R U . . .
C15 C 1.07316(15) 0.82410(16) 0.88593(10) 0.0265(5) Uani 1 1 d . . . . .
C16 C 1.05716(17) 0.81806(18) 0.84305(11) 0.0307(6) Uani 1 1 d . . . . .
H16 H 1.089500 0.833239 0.818144 0.037 Uiso 1 1 calc R U . . .
C17 C 1.18568(16) 0.87706(17) 0.85519(10) 0.0297(6) Uani 1 1 d . . . . .
H17 H 1.179029 0.876300 0.824569 0.036 Uiso 1 1 calc R U . . .
C18 C 1.16758(17) 0.86348(18) 0.92901(11) 0.0310(6) Uani 1 1 d . . . . .
H18 H 1.147129 0.851704 0.958901 0.037 Uiso 1 1 calc R U . . .
C19 C 1.23042(17) 0.89449(18) 0.91576(10) 0.0304(6) Uani 1 1 d . . . . .
H19 H 1.261632 0.908523 0.935013 0.037 Uiso 1 1 calc R U . . .
C20 C 0.73024(16) 0.79545(17) 0.88236(10) 0.0276(6) Uani 1 1 d . . . . .
H20 H 0.754513 0.835480 0.875779 0.033 Uiso 1 1 calc R U . . .
C21 C 0.6890(2) 0.7034(2) 0.87577(11) 0.0385(8) Uani 1 1 d . . . . .
H21 H 0.679190 0.667880 0.864310 0.046 Uiso 1 1 calc R U . . .
C22 C 0.6654(2) 0.7124(2) 0.91617(11) 0.0377(8) Uani 1 1 d . . . . .
H22 H 0.635647 0.683693 0.938094 0.045 Uiso 1 1 calc R U . . .
C23 C 0.84765(15) 0.79942(16) 0.94859(10) 0.0265(5) Uani 1 1 d . . . . .
H23 H 0.838960 0.840967 0.927065 0.032 Uiso 1 1 calc R U . . .
C24 C 0.90121(17) 0.70694(19) 0.98683(11) 0.0346(7) Uani 1 1 d . . . . .
H24 H 0.935627 0.672391 0.996995 0.042 Uiso 1 1 calc R U . . .
C25 C 0.83493(18) 0.71135(19) 1.00501(11) 0.0337(7) Uani 1 1 d . . . . .
H25 H 0.814693 0.679557 1.030330 0.040 Uiso 1 1 calc R U . . .
C26 C 0.77294(18) 1.01801(17) 0.60072(10) 0.0299(6) Uani 1 1 d . . . . .
H26 H 0.821673 1.003840 0.603737 0.036 Uiso 1 1 calc R U . . .
C27 C 0.6609(2) 1.0276(2) 0.58240(12) 0.0373(7) Uani 1 1 d . . . . .
H27 H 0.616668 1.021091 0.569728 0.045 Uiso 1 1 calc R U . . .
C28 C 0.67165(18) 1.0698(2) 0.60705(11) 0.0350(7) Uani 1 1 d . . . . .
H28 H 0.636863 1.097912 0.615008 0.042 Uiso 1 1 calc R U . . .
C29 C 0.77869(16) 1.09632(16) 0.64609(9) 0.0253(5) Uani 1 1 d . . . . .
C30 C 0.73759(15) 1.12155(16) 0.67536(9) 0.0255(5) Uani 1 1 d . . . . .
H30 H 0.687077 1.118139 0.676279 0.031 Uiso 1 1 calc R U . . .
C31 C 0.77175(14) 1.15201(15) 0.70339(9) 0.0229(5) Uani 1 1 d . . . . .
C32 C 0.84616(14) 1.15869(15) 0.70258(9) 0.0222(5) Uani 1 1 d . . . . .
C33 C 0.88586(15) 1.13176(16) 0.67294(9) 0.0243(5) Uani 1 1 d . . . . .
C34 C 0.85266(16) 1.10015(16) 0.64530(9) 0.0264(5) Uani 1 1 d . . . . .
H34 H 0.880490 1.081249 0.625945 0.032 Uiso 1 1 calc R U . . .
C35 C 0.8620(3) 1.2592(2) 0.7235(3) 0.087(3) Uani 1 1 d . . . . .
H35A H 0.888968 1.275076 0.745117 0.131 Uiso 1 1 calc R U . . .
H35B H 0.874571 1.284168 0.692051 0.131 Uiso 1 1 calc R U . . .
H35C H 0.810669 1.264797 0.728556 0.131 Uiso 1 1 calc R U . . .
C36 C 0.99703(14) 1.14146(16) 0.72507(9) 0.0245(5) Uani 1 1 d . . . . .
C37 C 0.94609(14) 1.16722(15) 0.74958(9) 0.0230(5) Uani 1 1 d . . . . .
C38 C 0.96412(14) 1.16801(15) 0.79374(9) 0.0228(5) Uani 1 1 d . . . . .
C39 C 1.02978(14) 1.14532(15) 0.81311(9) 0.0242(5) Uani 1 1 d . . . . .
H39 H 1.040779 1.146773 0.843061 0.029 Uiso 1 1 calc R U . . .
C40 C 1.07947(14) 1.12027(15) 0.78771(9) 0.0237(5) Uani 1 1 d . . . . .
C41 C 1.06341(14) 1.11789(16) 0.74400(10) 0.0253(5) Uani 1 1 d . . . . .
H41 H 1.097396 1.100313 0.727084 0.030 Uiso 1 1 calc R U . . .
C42 C 1.18685(14) 1.04802(16) 0.79682(9) 0.0245(5) Uani 1 1 d . . . . .
H42 H 1.176226 1.028888 0.773364 0.029 Uiso 1 1 calc R U . . .
C43 C 1.17871(15) 1.10878(16) 0.84396(10) 0.0265(5) Uani 1 1 d . . . . .
H43 H 1.161983 1.139123 0.859306 0.032 Uiso 1 1 calc R U . . .
C44 C 1.23883(15) 1.07104(17) 0.85306(10) 0.0269(6) Uani 1 1 d . . . . .
H44 H 1.272506 1.070635 0.876095 0.032 Uiso 1 1 calc R U . . .
C45 C 0.73216(16) 1.14291(16) 0.78094(10) 0.0260(5) Uani 1 1 d . . . . .
H45 H 0.755799 1.102152 0.794654 0.031 Uiso 1 1 calc R U . . .
C46 C 0.68946(17) 1.22970(18) 0.72913(11) 0.0314(6) Uani 1 1 d . . . . .
H46 H 0.677541 1.260468 0.700625 0.038 Uiso 1 1 calc R U . . .
C47 C 0.66971(17) 1.23279(18) 0.77165(11) 0.0318(6) Uani 1 1 d . . . . .
H47 H 0.642055 1.267007 0.778075 0.038 Uiso 1 1 calc R U . . .
C48 C 0.85463(14) 1.15382(15) 0.83962(9) 0.0237(5) Uani 1 1 d . . . . .
H48 H 0.846947 1.110477 0.839008 0.028 Uiso 1 1 calc R U . . .
C49 C 0.90523(17) 1.24792(17) 0.83091(12) 0.0324(6) Uani 1 1 d . . . . .
H49 H 0.938316 1.282279 0.823232 0.039 Uiso 1 1 calc R U . . .
C50 C 0.84165(17) 1.24694(18) 0.85351(12) 0.0322(6) Uani 1 1 d . . . . .
H50 H 0.822137 1.281392 0.864078 0.039 Uiso 1 1 calc R U . . .
C51 C 0.7868(4) 1.0405(3) 0.47938(16) 0.0738(19) Uani 1 1 d . . . . .
H51A H 0.836010 1.031402 0.490348 0.111 Uiso 1 1 calc R U . . .
H51B H 0.787179 1.064467 0.446676 0.111 Uiso 1 1 calc R U . . .
H51C H 0.761589 1.066767 0.496457 0.111 Uiso 1 1 calc R U . . .
C52 C 0.6762(3) 0.9934(3) 0.46966(15) 0.0641(14) Uani 1 1 d . . . . .
H52A H 0.651112 0.952477 0.474149 0.096 Uiso 1 1 calc R U . . .
H52B H 0.651356 1.019851 0.486770 0.096 Uiso 1 1 calc R U . . .
H52C H 0.676946 1.017551 0.436989 0.096 Uiso 1 1 calc R U . . .
C53 C 0.7886(3) 0.9396(2) 0.45949(13) 0.0533(11) Uani 1 1 d . . . . .
H53A H 0.777271 0.957981 0.426559 0.064 Uiso 1 1 calc R U . . .
H53B H 0.840843 0.941788 0.463110 0.064 Uiso 1 1 calc R U . . .
C54 C 0.7664(4) 0.8704(2) 0.47603(14) 0.0618(14) Uani 1 1 d . . . . .
H54A H 0.795897 0.843509 0.460865 0.074 Uiso 1 1 calc R U . . .
H54B H 0.715764 0.867460 0.468107 0.074 Uiso 1 1 calc R U . . .
C55 C 0.8508(5) 0.8272(4) 0.5387(2) 0.105(3) Uani 1 1 d . . . . .
H55A H 0.879945 0.866000 0.527572 0.158 Uiso 1 1 calc R U . . .
H55B H 0.855073 0.810016 0.572101 0.158 Uiso 1 1 calc R U . . .
H55C H 0.867383 0.793869 0.524538 0.158 Uiso 1 1 calc R U . . .
C56 C 0.7337(6) 0.7859(3) 0.54396(19) 0.106(3) Uani 1 1 d . . . . .
H56A H 0.683191 0.796311 0.536418 0.160 Uiso 1 1 calc R U . . .
H56B H 0.751155 0.752829 0.529719 0.160 Uiso 1 1 calc R U . . .
H56C H 0.738844 0.768977 0.577283 0.160 Uiso 1 1 calc R U . . .
C57 C 1.3600(3) 0.8479(3) 0.79555(19) 0.0552(12) Uani 1 1 d . . . . .
H57A H 1.354778 0.879768 0.765245 0.083 Uiso 1 1 calc R U . . .
H57B H 1.395752 0.814279 0.793933 0.083 Uiso 1 1 calc R U . . .
H57C H 1.314009 0.827490 0.805485 0.083 Uiso 1 1 calc R U . . .
C58 C 1.3913(3) 0.8341(3) 0.87437(18) 0.0565(12) Uani 1 1 d . . . . .
H58A H 1.345282 0.813815 0.884431 0.085 Uiso 1 1 calc R U . . .
H58B H 1.426897 0.800300 0.872770 0.085 Uiso 1 1 calc R U . . .
H58C H 1.406974 0.856256 0.896257 0.085 Uiso 1 1 calc R U . . .
C59 C 1.45335(19) 0.9123(2) 0.81377(16) 0.0452(9) Uani 1 1 d . . . . .
H59A H 1.475999 0.923051 0.839621 0.054 Uiso 1 1 calc R U . . .
H59B H 1.485461 0.880999 0.804222 0.054 Uiso 1 1 calc R U . . .
C60 C 1.4437(2) 0.9726(2) 0.77491(15) 0.0458(9) Uani 1 1 d . . . . .
H60A H 1.430078 0.960868 0.747186 0.055 Uiso 1 1 calc R U . . .
H60B H 1.489412 0.995743 0.768378 0.055 Uiso 1 1 calc R U . . .
C61 C 1.3588(2) 1.0613(2) 0.74332(13) 0.0454(9) Uani 1 1 d . . . . .
H61A H 1.321794 1.089906 0.750836 0.068 Uiso 1 1 calc R U . . .
H61B H 1.397382 1.087772 0.726001 0.068 Uiso 1 1 calc R U . . .
H61C H 1.337988 1.036161 0.724777 0.068 Uiso 1 1 calc R U . . .
C62 C 1.4197(2) 1.0554(2) 0.81352(14) 0.0412(8) Uani 1 1 d . . . . .
H62A H 1.439051 1.025784 0.841954 0.062 Uiso 1 1 calc R U . . .
H62B H 1.458272 1.081618 0.795900 0.062 Uiso 1 1 calc R U . . .
H62C H 1.382927 1.084335 0.820884 0.062 Uiso 1 1 calc R U . . .
C63 C 0.5388(2) 0.7993(3) 0.9742(3) 0.079(2) Uani 1 1 d . . . . .
H63A H 0.541957 0.768208 1.004899 0.119 Uiso 1 1 calc R U . . .
H63B H 0.493281 0.823926 0.971139 0.119 Uiso 1 1 calc R U . . .
H63C H 0.541608 0.775529 0.951208 0.119 Uiso 1 1 calc R U . . .
C64 C 0.5896(3) 0.8899(3) 0.91995(19) 0.0650(15) Uani 1 1 d . . . . .
H64A H 0.628344 0.921096 0.913792 0.097 Uiso 1 1 calc R U . . .
H64B H 0.591821 0.865111 0.897586 0.097 Uiso 1 1 calc R U . . .
H64C H 0.543494 0.913509 0.917517 0.097 Uiso 1 1 calc R U . . .
C65 C 0.5962(3) 0.8863(3) 0.9988(2) 0.0677(15) Uani 1 1 d . . . . .
H65A H 0.621897 0.926953 0.984087 0.081 Uiso 1 1 calc R U . . .
H65B H 0.546073 0.898561 1.004096 0.081 Uiso 1 1 calc R U . . .
C66 C 0.6287(3) 0.8536(3) 1.04180(19) 0.0636(14) Uani 1 1 d . . . . .
H66A H 0.598800 0.816762 1.058593 0.076 Uiso 1 1 calc R U . . .
H66B H 0.631058 0.884279 1.060447 0.076 Uiso 1 1 calc R U . . .
C67 C 0.7565(3) 0.8782(3) 1.03198(16) 0.0509(11) Uani 1 1 d . . . . .
H67A H 0.746613 0.915574 1.005109 0.076 Uiso 1 1 calc R U . . .
H67B H 0.754991 0.892541 1.059635 0.076 Uiso 1 1 calc R U . . .
H67C H 0.804063 0.859470 1.028744 0.076 Uiso 1 1 calc R U . . .
C68 C 0.7189(3) 0.7724(3) 1.07666(14) 0.0564(12) Uani 1 1 d . . . . .
H68A H 0.683479 0.738648 1.079769 0.085 Uiso 1 1 calc R U . . .
H68B H 0.766683 0.754329 1.073178 0.085 Uiso 1 1 calc R U . . .
H68C H 0.717611 0.787400 1.104069 0.085 Uiso 1 1 calc R U . . .
C69 C 0.5957(2) 1.0717(3) 0.86416(17) 0.0503(10) Uani 1 1 d . . . . .
H69A H 0.633863 1.038403 0.873805 0.075 Uiso 1 1 calc R U . . .
H69B H 0.549315 1.051914 0.873823 0.075 Uiso 1 1 calc R U . . .
H69C H 0.596787 1.089917 0.830735 0.075 Uiso 1 1 calc R U . . .
C70 C 0.5499(2) 1.1743(3) 0.8715(2) 0.0666(15) Uani 1 1 d . . . . .
H70A H 0.557286 1.209040 0.885732 0.100 Uiso 1 1 calc R U . . .
H70B H 0.550981 1.192681 0.838079 0.100 Uiso 1 1 calc R U . . .
H70C H 0.503510 1.154679 0.881167 0.100 Uiso 1 1 calc R U . . .
C71 C 0.6060(3) 1.0921(3) 0.93686(15) 0.0658(16) Uani 1 1 d . . . . .
H71A H 0.555981 1.088697 0.948203 0.079 Uiso 1 1 calc R U . . .
H71B H 0.626596 1.047295 0.943183 0.079 Uiso 1 1 calc R U . . .
C72 C 0.6458(2) 1.1272(3) 0.96118(14) 0.0639(15) Uani 1 1 d . . . . .
H72A H 0.649182 1.101375 0.993826 0.077 Uiso 1 1 calc R U . . .
H72B H 0.620470 1.169037 0.959552 0.077 Uiso 1 1 calc R U . . .
C73 C 0.7434(3) 1.1982(2) 0.95476(14) 0.0558(12) Uani 1 1 d . . . . .
H73A H 0.709509 1.234928 0.943315 0.084 Uiso 1 1 calc R U . . .
H73B H 0.745905 1.186990 0.988226 0.084 Uiso 1 1 calc R U . . .
H73C H 0.790835 1.210494 0.941507 0.084 Uiso 1 1 calc R U . . .
C74 C 0.7709(2) 1.0861(2) 0.95898(13) 0.0452(9) Uani 1 1 d . . . . .
H74A H 0.817652 1.098150 0.944551 0.068 Uiso 1 1 calc R U . . .
H74B H 0.775007 1.076879 0.992251 0.068 Uiso 1 1 calc R U . . .
H74C H 0.754632 1.047183 0.951868 0.068 Uiso 1 1 calc R U . . .
Pd5 Pd 0.79889(2) 0.53640(2) 0.67302(2) 0.02376(5) Uani 1 1 d . . . . .
Pd6 Pd 0.22475(2) 0.57187(2) 0.94915(2) 0.03708(7) Uani 1 1 d . . . . .
Pd7 Pd 0.20654(2) 0.34270(2) 0.62536(2) 0.02599(5) Uani 1 1 d . . . . .
Pd8 Pd 0.18813(2) 0.70891(2) 0.52414(2) 0.03206(6) Uani 1 1 d . . . . .
S3 S 0.47036(4) 0.35083(4) 0.82912(2) 0.02730(14) Uani 1 1 d . . . . .
S4 S 0.45814(5) 0.73673(6) 0.72011(3) 0.0445(2) Uani 1 1 d . . . . .
N101 N 0.86680(15) 0.61057(16) 0.67118(11) 0.0353(6) Uani 1 1 d . . . . .
N102 N 0.87493(14) 0.47531(15) 0.71242(9) 0.0310(5) Uani 1 1 d . . . . .
N103 N 0.2412(4) 0.6474(2) 0.97577(13) 0.0806(17) Uani 1 1 d D U . . .
N104 N 0.2429(2) 0.51299(17) 1.01402(10) 0.0414(7) Uani 1 1 d . U . . .
N105 N 0.10377(16) 0.37877(18) 0.61251(10) 0.0381(7) Uani 1 1 d . . . . .
N106 N 0.22019(17) 0.3665(2) 0.55584(10) 0.0445(8) Uani 1 1 d . . . . .
N107 N 0.08816(19) 0.6695(2) 0.53148(13) 0.0500(9) Uani 1 1 d . . . . .
N108 N 0.1988(2) 0.6792(3) 0.46583(13) 0.0562(10) Uani 1 1 d . . . . .
N109 N 0.2078(3) 0.63185(18) 0.88506(10) 0.0491(9) Uani 1 1 d . . . . .
N110 N 0.2245(2) 0.68057(17) 0.81205(9) 0.0404(7) Uani 1 1 d . . . . .
N111 N 0.35783(15) 0.76915(15) 0.63846(9) 0.0314(6) Uani 1 1 d . . . . .
N112 N 0.20994(14) 0.75011(14) 0.64625(8) 0.0283(5) Uani 1 1 d . . . . .
N113 N 0.17677(14) 0.73970(15) 0.58046(9) 0.0296(5) Uani 1 1 d . . . . .
N114 N 0.39264(14) 0.74550(15) 0.55392(9) 0.0295(5) Uani 1 1 d . . . . .
N115 N 0.29063(15) 0.73885(16) 0.52143(9) 0.0313(6) Uani 1 1 d . . . . .
N116 N 0.62489(14) 0.65334(15) 0.61410(9) 0.0297(5) Uani 1 1 d . . . . .
N117 N 0.72433(13) 0.59650(15) 0.63363(9) 0.0293(5) Uani 1 1 d . . . . .
N118 N 0.73332(13) 0.46297(14) 0.67461(9) 0.0264(5) Uani 1 1 d . . . . .
N119 N 0.63915(12) 0.40221(14) 0.68910(8) 0.0252(5) Uani 1 1 d . . . . .
N120 N 0.37506(12) 0.30435(13) 0.76636(8) 0.0230(4) Uani 1 1 d . . . . .
N121 N 0.41065(12) 0.31063(13) 0.67428(8) 0.0238(4) Uani 1 1 d . . . . .
N122 N 0.31021(13) 0.31328(15) 0.63803(9) 0.0272(5) Uani 1 1 d . . . . .
N123 N 0.22463(12) 0.32423(13) 0.76214(8) 0.0232(4) Uani 1 1 d . . . . .
N124 N 0.19366(13) 0.32183(14) 0.69398(8) 0.0250(5) Uani 1 1 d . . . . .
N125 N 0.23052(14) 0.43060(14) 0.88150(8) 0.0264(5) Uani 1 1 d . . . . .
N126 N 0.20959(16) 0.49675(15) 0.92325(9) 0.0306(5) Uani 1 1 d . . . . .
C101 C 0.67601(15) 0.44756(16) 0.70114(10) 0.0271(6) Uani 1 1 d . . . . .
H101 H 0.662854 0.465758 0.725075 0.033 Uiso 1 1 calc R U . . .
C102 C 0.73289(15) 0.42671(17) 0.64403(10) 0.0283(6) Uani 1 1 d . . . . .
H102 H 0.767743 0.428012 0.620836 0.034 Uiso 1 1 calc R U . . .
C103 C 0.67431(15) 0.38874(17) 0.65256(10) 0.0276(6) Uani 1 1 d . . . . .
H103 H 0.660414 0.359062 0.636681 0.033 Uiso 1 1 calc R U . . .
C104 C 0.57289(14) 0.37633(15) 0.70887(9) 0.0242(5) Uani 1 1 d . . . . .
C105 C 0.52602(14) 0.35298(16) 0.68303(10) 0.0252(5) Uani 1 1 d . . . . .
H105 H 0.538349 0.352669 0.652790 0.030 Uiso 1 1 calc R U . . .
C106 C 0.46086(14) 0.33014(15) 0.70229(9) 0.0236(5) Uani 1 1 d . . . . .
C107 C 0.44107(14) 0.32913(15) 0.74696(9) 0.0227(5) Uani 1 1 d . . . . .
C108 C 0.48978(14) 0.35325(15) 0.77199(9) 0.0237(5) Uani 1 1 d . . . . .
C109 C 0.55520(14) 0.37715(16) 0.75311(9) 0.0250(5) Uani 1 1 d . . . . .
H109 H 0.587480 0.393885 0.770293 0.030 Uiso 1 1 calc R U . . .
C110 C 0.3621(3) 0.2372(2) 0.7726(3) 0.081(2) Uani 1 1 d . U . . .
H11A H 0.314609 0.226703 0.786263 0.121 Uiso 1 1 calc R U . . .
H11B H 0.364415 0.228356 0.742863 0.121 Uiso 1 1 calc R U . . .
H11C H 0.398399 0.210221 0.792942 0.121 Uiso 1 1 calc R U . . .
C111 C 0.35175(15) 0.34627(16) 0.65757(10) 0.0262(5) Uani 1 1 d . . . . .
H111 H 0.341293 0.389053 0.659461 0.031 Uiso 1 1 calc R U . . .
C112 C 0.34507(17) 0.25460(19) 0.64129(12) 0.0327(7) Uani 1 1 d . . . . .
H112 H 0.328098 0.221221 0.629740 0.039 Uiso 1 1 calc R U . . .
C113 C 0.40791(17) 0.25220(18) 0.66378(11) 0.0313(6) Uani 1 1 d . . . . .
H113 H 0.442649 0.217546 0.670803 0.038 Uiso 1 1 calc R U . . .
C114 C 0.33918(14) 0.33658(15) 0.79498(9) 0.0218(5) Uani 1 1 d . . . . .
C115 C 0.26451(14) 0.34419(15) 0.79486(9) 0.0226(5) Uani 1 1 d . . . . .
C116 C 0.22806(15) 0.37411(16) 0.82343(9) 0.0245(5) Uani 1 1 d . . . . .
H116 H 0.177367 0.377908 0.822992 0.029 Uiso 1 1 calc R U . . .
C117 C 0.26731(15) 0.39840(15) 0.85272(9) 0.0242(5) Uani 1 1 d . . . . .
C118 C 0.34151(15) 0.39367(16) 0.85305(9) 0.0252(5) Uani 1 1 d . . . . .
H118 H 0.367964 0.411838 0.872419 0.030 Uiso 1 1 calc R U . . .
C119 C 0.37663(14) 0.36217(15) 0.82484(9) 0.0237(5) Uani 1 1 d . . . . .
C120 C 0.22594(15) 0.35614(16) 0.71714(10) 0.0259(5) Uani 1 1 d . . . . .
H120 H 0.246954 0.397277 0.703884 0.031 Uiso 1 1 calc R U . . .
C121 C 0.16996(17) 0.26619(19) 0.72548(11) 0.0322(7) Uani 1 1 d . . . . .
H121 H 0.144882 0.232379 0.718602 0.039 Uiso 1 1 calc R U . . .
C122 C 0.18830(18) 0.26751(18) 0.76807(10) 0.0312(6) Uani 1 1 d . . . . .
H122 H 0.178072 0.235637 0.796285 0.037 Uiso 1 1 calc R U . . .
C123 C 0.25867(18) 0.47503(17) 0.89920(10) 0.0294(6) Uani 1 1 d . . . . .
H123 H 0.306728 0.488753 0.895011 0.035 Uiso 1 1 calc R U . . .
C124 C 0.15966(18) 0.4238(2) 0.89514(12) 0.0347(7) Uani 1 1 d . . . . .
H124 H 0.126153 0.396013 0.887887 0.042 Uiso 1 1 calc R U . . .
C125 C 0.14770(19) 0.4649(2) 0.92097(12) 0.0371(7) Uani 1 1 d . . . . .
H125 H 0.103562 0.470832 0.935225 0.045 Uiso 1 1 calc R U . . .
C126 C 0.2560(3) 0.6442(2) 0.85144(11) 0.0438(9) Uani 1 1 d . . . . .
H126 H 0.304655 0.629966 0.854448 0.053 Uiso 1 1 calc R U . . .
C127 C 0.1446(3) 0.6616(3) 0.86698(14) 0.0616(15) Uani 1 1 d . . . . .
H127 H 0.101005 0.661208 0.883393 0.074 Uiso 1 1 calc R U . . .
C128 C 0.1549(3) 0.6918(3) 0.82141(14) 0.0576(13) Uani 1 1 d . . . . .
H128 H 0.120177 0.716003 0.800347 0.069 Uiso 1 1 calc R U . . .
C129 C 0.2591(2) 0.70190(18) 0.76820(10) 0.0355(7) Uani 1 1 d . . . . .
C130 C 0.3324(2) 0.70566(19) 0.76561(11) 0.0357(7) Uani 1 1 d . . . . .
H130 H 0.360209 0.693786 0.792683 0.043 Uiso 1 1 calc R U . . .
C131 C 0.36503(19) 0.72708(18) 0.72278(11) 0.0337(7) Uani 1 1 d . . . . .
C132 C 0.32545(18) 0.74410(17) 0.68242(10) 0.0301(6) Uani 1 1 d . . . . .
C133 C 0.25154(18) 0.73742(17) 0.68682(10) 0.0295(6) Uani 1 1 d . . . . .
C134 C 0.2172(2) 0.71698(18) 0.72904(10) 0.0327(6) Uani 1 1 d . . . . .
H134 H 0.166749 0.713399 0.731150 0.039 Uiso 1 1 calc R U . . .
C135 C 0.3464(4) 0.8365(3) 0.6160(3) 0.113(4) Uani 1 1 d . U . . .
H13A H 0.298191 0.849949 0.623215 0.170 Uiso 1 1 calc R U . . .
H13B H 0.381710 0.861668 0.626518 0.170 Uiso 1 1 calc R U . . .
H13C H 0.351358 0.844465 0.582858 0.170 Uiso 1 1 calc R U . . .
C136 C 0.47578(18) 0.72278(18) 0.66709(11) 0.0327(6) Uani 1 1 d . . . . .
C137 C 0.42552(17) 0.74125(17) 0.63177(11) 0.0301(6) Uani 1 1 d . . . . .
C138 C 0.44430(16) 0.73025(17) 0.58990(10) 0.0300(6) Uani 1 1 d . . . . .
C139 C 0.50999(16) 0.70278(18) 0.58293(11) 0.0310(6) Uani 1 1 d . . . . .
H139 H 0.521830 0.696198 0.554211 0.037 Uiso 1 1 calc R U . . .
C140 C 0.55813(16) 0.68511(17) 0.61906(11) 0.0304(6) Uani 1 1 d . . . . .
C141 C 0.54151(17) 0.69479(18) 0.66071(12) 0.0331(6) Uani 1 1 d . . . . .
H141 H 0.574924 0.682354 0.685037 0.040 Uiso 1 1 calc R U . . .
C142 C 0.21237(17) 0.71150(17) 0.61871(10) 0.0290(6) Uani 1 1 d . . . . .
H142 H 0.236127 0.670007 0.625597 0.035 Uiso 1 1 calc R U . . .
C143 C 0.17033(19) 0.80562(18) 0.62502(11) 0.0336(6) Uani 1 1 d . . . . .
H143 H 0.159468 0.841430 0.636577 0.040 Uiso 1 1 calc R U . . .
C144 C 0.14985(18) 0.79881(18) 0.58404(11) 0.0334(6) Uani 1 1 d . . . . .
H144 H 0.121777 0.829536 0.561683 0.040 Uiso 1 1 calc R U . . .
C145 C 0.33600(17) 0.70879(18) 0.55399(10) 0.0307(6) Uani 1 1 d . . . . .
H145 H 0.329327 0.666628 0.574757 0.037 Uiso 1 1 calc R U . . .
C146 C 0.32003(19) 0.7979(2) 0.49882(12) 0.0398(8) Uani 1 1 d . . . . .
H146 H 0.299274 0.830032 0.473544 0.048 Uiso 1 1 calc R U . . .
C147 C 0.38333(19) 0.8028(2) 0.51839(13) 0.0417(9) Uani 1 1 d . . . . .
H147 H 0.414898 0.838332 0.509576 0.050 Uiso 1 1 calc R U . . .
C148 C 0.66881(16) 0.62310(18) 0.64909(11) 0.0317(6) Uani 1 1 d . . . . .
H148 H 0.660818 0.621303 0.680242 0.038 Uiso 1 1 calc R U . . .
C149 C 0.65412(19) 0.6435(2) 0.57468(11) 0.0378(7) Uani 1 1 d . . . . .
H149 H 0.634751 0.658506 0.544721 0.045 Uiso 1 1 calc R U . . .
C150 C 0.71604(18) 0.60828(19) 0.58717(11) 0.0353(7) Uani 1 1 d . . . . .
H150 H 0.748003 0.594243 0.567271 0.042 Uiso 1 1 calc R U . . .
C151 C 0.8388(3) 0.6496(4) 0.6999(4) 0.110(3) Uani 1 1 d . U . . .
H15A H 0.830464 0.621126 0.731029 0.166 Uiso 1 1 calc R U . . .
H15B H 0.873494 0.682540 0.700785 0.166 Uiso 1 1 calc R U . . .
H15C H 0.793730 0.671263 0.687174 0.166 Uiso 1 1 calc R U . . .
C152 C 0.8802(3) 0.6513(3) 0.6241(2) 0.081(2) Uani 1 1 d . . . . .
H15D H 0.898859 0.623813 0.605706 0.122 Uiso 1 1 calc R U . . .
H15E H 0.835392 0.672991 0.610782 0.122 Uiso 1 1 calc R U . . .
H15F H 0.915156 0.684268 0.624393 0.122 Uiso 1 1 calc R U . . .
C153 C 0.9353(2) 0.5790(2) 0.6911(2) 0.0580(13) Uani 1 1 d . . . . .
H15G H 0.966420 0.573001 0.666000 0.070 Uiso 1 1 calc R U . . .
H15H H 0.959640 0.608645 0.705155 0.070 Uiso 1 1 calc R U . . .
C154 C 0.9273(3) 0.5155(3) 0.7257(2) 0.0599(13) Uani 1 1 d . . . . .
H15I H 0.974164 0.491919 0.730452 0.072 Uiso 1 1 calc R U . . .
H15J H 0.912267 0.522662 0.755129 0.072 Uiso 1 1 calc R U . . .
C155 C 0.9124(2) 0.4374(2) 0.68336(16) 0.0491(10) Uani 1 1 d . . . . .
H15K H 0.877825 0.410229 0.674208 0.074 Uiso 1 1 calc R U . . .
H15L H 0.932856 0.468051 0.655961 0.074 Uiso 1 1 calc R U . . .
H15M H 0.950594 0.409562 0.701167 0.074 Uiso 1 1 calc R U . . .
C156 C 0.8467(3) 0.4257(3) 0.75308(16) 0.0604(13) Uani 1 1 d . . . . .
H15N H 0.811782 0.399423 0.743376 0.091 Uiso 1 1 calc R U . . .
H15O H 0.886114 0.397396 0.768995 0.091 Uiso 1 1 calc R U . . .
H15P H 0.823567 0.447581 0.773814 0.091 Uiso 1 1 calc R U . . .
C157 C 0.3017(6) 0.4686(6) 1.0153(3) 0.134(4) Uani 1 1 d . U . . .
H15Q H 0.290964 0.440137 0.996431 0.201 Uiso 1 1 calc R U . . .
H15R H 0.344661 0.493163 1.003279 0.201 Uiso 1 1 calc R U . . .
H15S H 0.309919 0.441986 1.046953 0.201 Uiso 1 1 calc R U . . .
C158 C 0.1768(6) 0.4833(6) 1.0332(3) 0.137(4) Uani 1 1 d . U . . .
H15T H 0.139778 0.517409 1.030810 0.205 Uiso 1 1 calc R U . . .
H15U H 0.161986 0.453539 1.016261 0.205 Uiso 1 1 calc R U . . .
H15V H 0.183880 0.458886 1.065460 0.205 Uiso 1 1 calc R U . . .
C159 C 0.2620(6) 0.5531(3) 1.04216(18) 0.106(3) Uani 1 1 d . U . . .
H15W H 0.230136 0.542243 1.069398 0.127 Uiso 1 1 calc R U . . .
H15$ H 0.311228 0.540192 1.053214 0.127 Uiso 1 1 calc R U . . .
C160 C 0.2595(4) 0.6202(3) 1.02343(16) 0.0629(14) Uani 1 1 d . . . . .
H16A H 0.306942 0.636569 1.027836 0.076 Uiso 1 1 calc R U . . .
H16B H 0.224656 0.638197 1.041581 0.076 Uiso 1 1 calc R U . . .
C161 C 0.2153(9) 0.7085(5) 0.9590(4) 0.063(4) Uani 0.432(13) 1 d D U P A 1
H16C H 0.163089 0.707848 0.957196 0.094 Uiso 0.432(13) 1 calc R U P A 1
H16D H 0.235255 0.728027 0.928351 0.094 Uiso 0.432(13) 1 calc R U P A 1
H16E H 0.228452 0.734235 0.979232 0.094 Uiso 0.432(13) 1 calc R U P A 1
C162 C 0.3272(8) 0.6646(8) 0.9628(4) 0.079(5) Uani 0.432(13) 1 d D U P A 1
H16F H 0.332153 0.685320 0.929797 0.119 Uiso 0.432(13) 1 calc R U P A 1
H16G H 0.356312 0.624235 0.971801 0.119 Uiso 0.432(13) 1 calc R U P A 1
H16H H 0.343235 0.694475 0.979390 0.119 Uiso 0.432(13) 1 calc R U P A 1
C61B C 0.1614(6) 0.6758(5) 0.9818(4) 0.074(3) Uani 0.568(13) 1 d D U P A 2
H61D H 0.164460 0.711344 0.995797 0.111 Uiso 0.568(13) 1 calc R U P A 2
H61E H 0.132813 0.640810 1.001630 0.111 Uiso 0.568(13) 1 calc R U P A 2
H61F H 0.138726 0.692240 0.951783 0.111 Uiso 0.568(13) 1 calc R U P A 2
C62B C 0.2716(7) 0.7032(5) 0.9463(3) 0.065(3) Uani 0.568(13) 1 d D U P A 2
H62D H 0.285857 0.732223 0.964024 0.097 Uiso 0.568(13) 1 calc R U P A 2
H62E H 0.236559 0.726060 0.923230 0.097 Uiso 0.568(13) 1 calc R U P A 2
H62F H 0.313720 0.690543 0.931122 0.097 Uiso 0.568(13) 1 calc R U P A 2
C163 C 0.2731(3) 0.4172(3) 0.53918(14) 0.0548(12) Uani 1 1 d . . . . .
H16I H 0.258882 0.455723 0.548626 0.082 Uiso 1 1 calc R U . . .
H16J H 0.319950 0.400640 0.552100 0.082 Uiso 1 1 calc R U . . .
H16K H 0.275905 0.429121 0.505672 0.082 Uiso 1 1 calc R U . . .
C164 C 0.2429(4) 0.3089(3) 0.54113(16) 0.079(2) Uani 1 1 d . . . . .
H16L H 0.208042 0.274423 0.552010 0.118 Uiso 1 1 calc R U . . .
H16M H 0.245853 0.321306 0.507611 0.118 Uiso 1 1 calc R U . . .
H16N H 0.289897 0.292826 0.554039 0.118 Uiso 1 1 calc R U . . .
C165 C 0.1469(4) 0.3751(5) 0.5363(2) 0.038(2) Uani 0.547(18) 1 d . . P B 1
H16O H 0.148499 0.396935 0.502847 0.046 Uiso 0.547(18) 1 calc R U P B 1
H16P H 0.124197 0.332303 0.541711 0.046 Uiso 0.547(18) 1 calc R U P B 1
C166 C 0.1063(6) 0.4164(7) 0.5603(3) 0.041(2) Uani 0.547(18) 1 d . . P B 1
H16Q H 0.057223 0.425483 0.548104 0.050 Uiso 0.547(18) 1 calc R U P B 1
H16R H 0.130198 0.458497 0.555458 0.050 Uiso 0.547(18) 1 calc R U P B 1
C1B5 C 0.1565(7) 0.4177(8) 0.5389(3) 0.055(4) Uani 0.453(18) 1 d . . P B 2
H1B1 H 0.166111 0.458823 0.546021 0.065 Uiso 0.453(18) 1 calc R U P B 2
H1B2 H 0.150342 0.427541 0.505402 0.065 Uiso 0.453(18) 1 calc R U P B 2
C1B6 C 0.0912(7) 0.3872(11) 0.5637(4) 0.050(4) Uani 0.453(18) 1 d . . P B 2
H1B3 H 0.048532 0.415767 0.553080 0.061 Uiso 0.453(18) 1 calc R U P B 2
H1B4 H 0.083510 0.344450 0.558468 0.061 Uiso 0.453(18) 1 calc R U P B 2
C167 C 0.0913(2) 0.4340(3) 0.63182(18) 0.0540(11) Uani 1 1 d . . . . .
H16S H 0.127401 0.466963 0.619789 0.081 Uiso 1 1 calc R U . . .
H16T H 0.043593 0.453396 0.623169 0.081 Uiso 1 1 calc R U . . .
H16U H 0.094569 0.418140 0.665291 0.081 Uiso 1 1 calc R U . . .
C168 C 0.0494(2) 0.3296(3) 0.6307(2) 0.0671(15) Uani 1 1 d . . . . .
H16V H 0.049546 0.317184 0.664281 0.101 Uiso 1 1 calc R U . . .
H16W H 0.002248 0.347867 0.619509 0.101 Uiso 1 1 calc R U . . .
H16Y H 0.060224 0.291046 0.620540 0.101 Uiso 1 1 calc R U . . .
C169 C 0.0851(3) 0.6155(3) 0.5743(3) 0.0782(19) Uani 1 1 d . . . . .
H16Z H 0.123890 0.583714 0.574425 0.117 Uiso 1 1 calc R U . . .
H169 H 0.090455 0.632681 0.600488 0.117 Uiso 1 1 calc R U . . .
H160 H 0.039051 0.594255 0.576566 0.117 Uiso 1 1 calc R U . . .
C170 C 0.0287(2) 0.7146(3) 0.5342(2) 0.0719(17) Uani 1 1 d . . . . .
H17A H 0.027995 0.751786 0.506393 0.108 Uiso 1 1 calc R U . . .
H17B H -0.016554 0.691758 0.537082 0.108 Uiso 1 1 calc R U . . .
H17C H 0.034849 0.730184 0.561004 0.108 Uiso 1 1 calc R U . . .
C171 C 0.0722(6) 0.6569(7) 0.4865(4) 0.061(3) Uani 0.64(2) 1 d . . P C 1
H17D H 0.033811 0.624766 0.490975 0.073 Uiso 0.64(2) 1 calc R U P C 1
H17E H 0.055670 0.697872 0.463881 0.073 Uiso 0.64(2) 1 calc R U P C 1
C172 C 0.1373(5) 0.6314(7) 0.4694(4) 0.064(3) Uani 0.64(2) 1 d . U P C 1
H17F H 0.128197 0.626020 0.438872 0.077 Uiso 0.64(2) 1 calc R U P C 1
H17G H 0.150926 0.588169 0.490480 0.077 Uiso 0.64(2) 1 calc R U P C 1
C1B1 C 0.0945(8) 0.6221(13) 0.5019(6) 0.054(5) Uani 0.36(2) 1 d . . P C 2
H1B5 H 0.047712 0.604051 0.498254 0.065 Uiso 0.36(2) 1 calc R U P C 2
H1B6 H 0.129202 0.585850 0.514974 0.065 Uiso 0.36(2) 1 calc R U P C 2
C1B2 C 0.1230(10) 0.6703(14) 0.4544(6) 0.064(5) Uani 0.36(2) 1 d . U P C 2
H1B7 H 0.120566 0.650031 0.429183 0.077 Uiso 0.36(2) 1 calc R U P C 2
H1B8 H 0.095631 0.712289 0.445786 0.077 Uiso 0.36(2) 1 calc R U P C 2
C173 C 0.2062(5) 0.7356(4) 0.42502(16) 0.099(3) Uani 1 1 d . . . . .
H17H H 0.164999 0.765534 0.422982 0.148 Uiso 1 1 calc R U . . .
H17I H 0.250143 0.758181 0.427191 0.148 Uiso 1 1 calc R U . . .
H17J H 0.208472 0.720572 0.397620 0.148 Uiso 1 1 calc R U . . .
C174 C 0.2619(4) 0.6364(3) 0.4669(2) 0.0772(19) Uani 1 1 d . . . . .
H17K H 0.259100 0.597917 0.493795 0.116 Uiso 1 1 calc R U . . .
H17L H 0.263560 0.622507 0.439034 0.116 Uiso 1 1 calc R U . . .
H17M H 0.305231 0.660116 0.468605 0.116 Uiso 1 1 calc R U . . .
N1A N 0.8030(2) 0.8475(3) 0.34688(13) 0.0572(11) Uani 1 1 d . . . . .
O11 O 0.8546(2) 0.8094(2) 0.35298(11) 0.0595(9) Uani 1 1 d . . . . .
O12 O 0.7832(2) 0.8754(3) 0.30702(14) 0.0959(19) Uani 1 1 d . . . . .
O13 O 0.7667(2) 0.8548(3) 0.37947(14) 0.0871(16) Uani 1 1 d . . . . .
N2A N 0.10043(17) 0.4955(2) 0.43217(11) 0.0431(7) Uani 1 1 d D . . . .
O21A O 0.1617(6) 0.4844(10) 0.4277(5) 0.063(4) Uani 0.5 1 d D . P D 1
O22A O 0.0875(7) 0.5557(6) 0.4111(7) 0.141(7) Uani 0.5 1 d D . P D 1
O23A O 0.0511(4) 0.4654(8) 0.4458(4) 0.105(5) Uani 0.5 1 d D . P D 1
O21B O 0.1651(6) 0.5007(9) 0.4408(5) 0.068(4) Uani 0.5 1 d D . P D 2
O22B O 0.0557(5) 0.5330(6) 0.4340(4) 0.080(3) Uani 0.5 1 d D . P D 2
O23B O 0.0886(8) 0.4408(5) 0.4288(5) 0.102(4) Uani 0.5 1 d D . P D 2
N3A N 0.27182(19) 0.5387(2) 0.61507(14) 0.0482(8) Uani 1 1 d . . . . .
O31 O 0.3028(2) 0.57349(18) 0.63488(12) 0.0565(8) Uani 1 1 d . . . . .
O32 O 0.2614(2) 0.48027(19) 0.63101(15) 0.0706(11) Uani 1 1 d . . . . .
O33 O 0.2499(3) 0.5665(2) 0.57521(15) 0.0770(12) Uani 1 1 d . . . . .
N5A N 0.4805(2) 0.3331(2) 0.54202(12) 0.0518(9) Uani 1 1 d . . . . .
O51 O 0.5353(3) 0.3017(3) 0.53898(17) 0.103(2) Uani 1 1 d . . . . .
O52 O 0.4757(3) 0.3667(2) 0.56756(15) 0.0779(12) Uani 1 1 d . . . . .
O53 O 0.4291(3) 0.3248(3) 0.51944(15) 0.0973(18) Uani 1 1 d . . . . .
N6A N 0.55555(15) 0.13591(18) 0.72225(11) 0.0390(7) Uani 1 1 d . . . . .
O61 O 0.58533(17) 0.08574(17) 0.74589(13) 0.0572(9) Uani 1 1 d . . . . .
O63 O 0.56122(16) 0.15189(18) 0.67845(11) 0.0509(7) Uani 1 1 d . . . . .
O62 O 0.52060(17) 0.17149(17) 0.74050(12) 0.0512(7) Uani 1 1 d . . . . .
N7A N 0.77860(16) 0.96459(17) 0.88379(12) 0.0386(6) Uani 1 1 d . . . . .
O71 O 0.81401(17) 0.93014(15) 0.86375(10) 0.0446(6) Uani 1 1 d . . . . .
O72 O 0.7684(2) 1.02356(17) 0.86607(13) 0.0600(9) Uani 1 1 d . . . . .
O73 O 0.7540(2) 0.93793(19) 0.92258(13) 0.0640(10) Uani 1 1 d . . . . .
N8A N 0.0786(6) 0.8660(5) 0.4643(2) 0.074(3) Uani 0.5 1 d D U P . .
O81 O 0.0496(6) 0.8811(6) 0.4954(4) 0.112(4) Uani 0.5 1 d D U P . .
O82 O 0.1435(4) 0.8574(4) 0.46753(17) 0.0570(19) Uani 0.5 1 d . . P . .
O83 O 0.0491(4) 0.8379(6) 0.43776(18) 0.098(4) Uani 0.5 1 d . U P . .
N9A N 0.40301(16) 0.98859(18) 0.93466(10) 0.0366(6) Uani 1 1 d . . . . .
O91 O 0.4521(2) 1.0229(3) 0.9333(2) 0.110(2) Uani 1 1 d . . . . .
O92 O 0.4117(3) 0.9348(3) 0.9283(2) 0.0903(16) Uani 1 1 d . . . . .
O93 O 0.33992(16) 1.00191(19) 0.94266(15) 0.0643(10) Uani 1 1 d . . . . .
N10A N 0.2038(2) 0.8889(2) 0.73346(12) 0.0472(8) Uani 1 1 d . . . . .
O102 O 0.2198(3) 0.9370(2) 0.74695(13) 0.0723(12) Uani 1 1 d . . . . .
O103 O 0.2194(3) 0.8899(2) 0.69313(12) 0.0665(10) Uani 1 1 d . . . . .
O101 O 0.1731(2) 0.84215(19) 0.75958(13) 0.0631(10) Uani 1 1 d . . . . .
N11A N 0.3975(3) 0.3487(3) 0.96345(14) 0.0677(13) Uani 1 1 d . . . . .
O111 O 0.4316(2) 0.3229(3) 0.93617(12) 0.0898(17) Uani 1 1 d . . . . .
O112 O 0.4318(3) 0.3673(3) 0.9940(2) 0.0999(17) Uani 1 1 d . . . . .
O113 O 0.3341(2) 0.3467(2) 0.96567(12) 0.0615(9) Uani 1 1 d . . . . .
N12A N 0.6868(2) 0.3436(2) 0.84594(13) 0.0506(9) Uani 1 1 d . . . . .
O123 O 0.63646(17) 0.30671(18) 0.85317(11) 0.0506(7) Uani 1 1 d . . . . .
O121 O 0.7083(2) 0.3676(3) 0.80635(13) 0.0784(14) Uani 1 1 d . . . . .
O122 O 0.7218(2) 0.3534(2) 0.87801(13) 0.0697(11) Uani 1 1 d . . . . .
N13A N 0.9712(2) 0.1666(2) 0.95516(12) 0.0567(11) Uani 1 1 d . . . . .
O133 O 0.9233(3) 0.1683(5) 0.97914(17) 0.147(3) Uani 1 1 d . U . . .
O131 O 1.0318(4) 0.1875(5) 0.9598(2) 0.144(3) Uani 1 1 d . . . . .
O132 O 0.9710(4) 0.1404(3) 0.92503(18) 0.108(2) Uani 1 1 d . . . . .
N14A N 0.04983(15) 0.36458(19) 0.77673(12) 0.0429(8) Uani 1 1 d . . . . .
O141 O 0.05362(18) 0.3500(2) 0.81989(11) 0.0562(8) Uani 1 1 d . . . . .
O143 O 0.01809(18) 0.32840(19) 0.75864(12) 0.0563(8) Uani 1 1 d . . . . .
O142 O 0.07863(18) 0.41387(19) 0.75206(14) 0.0640(10) Uani 1 1 d . . . . .
N15A N 0.0199(4) 0.7293(5) 0.6725(4) 0.068(3) Uani 0.5 1 d D . P . .
O151 O 0.0486(3) 0.6964(3) 0.6538(2) 0.0432(13) Uani 0.5 1 d D . P . .
O152 O 0.0323(7) 0.7094(9) 0.7137(5) 0.153(6) Uani 0.5 1 d D U P . .
O153 O -0.0245(5) 0.7721(5) 0.6503(4) 0.091(3) Uani 0.5 1 d D U P . .
N16A N 0.5222(8) 0.9052(7) 0.5401(5) 0.105(4) Uani 0.5 1 d D U P . .
O162 O 0.5002(7) 0.9189(7) 0.4955(5) 0.116(4) Uani 0.5 1 d D U P . .
O161 O 0.5722(6) 0.8599(5) 0.5469(3) 0.088(3) Uani 0.5 1 d D U P . .
O163 O 0.4908(8) 0.9500(7) 0.5559(5) 0.116(4) Uani 0.5 1 d D U P . .
N4A N 0.5475(4) 0.7335(4) 0.8114(3) 0.060(2) Uani 0.5 1 d D . P E 1
O41A O 0.5742(3) 0.7839(4) 0.7869(3) 0.079(3) Uani 0.5 1 d D . P E 1
O42A O 0.4922(6) 0.7367(6) 0.8319(3) 0.118(5) Uani 0.5 1 d D . P E 1
O43A O 0.5676(4) 0.6772(4) 0.8150(2) 0.0595(18) Uani 0.5 1 d D . P E 1
O6W O 0.4156(4) 0.6494(6) 0.8782(3) 0.082(3) Uani 0.5 1 d . . P F 2
O1C O 0.0623(2) 0.9873(2) 0.87784(13) 0.0669(10) Uani 1 1 d . . . . .
C1C C 0.0358(3) 0.9900(2) 0.91362(17) 0.0528(10) Uani 1 1 d . . . . .
O11C C -0.0410(3) 0.9764(4) 0.9257(3) 0.082(2) Uani 1 1 d . . . . .
H11D H -0.051007 0.981267 0.956181 0.123 Uiso 1 1 calc R U . . .
H11E H -0.071384 1.007224 0.903081 0.123 Uiso 1 1 calc R U . . .
H11F H -0.051053 0.931688 0.925896 0.123 Uiso 1 1 calc R U . . .
O12C C 0.0812(3) 1.0050(3) 0.9499(2) 0.0667(14) Uani 1 1 d . . . . .
H12A H 0.051262 1.005142 0.976437 0.100 Uiso 1 1 calc R U . . .
H12B H 0.119365 0.971543 0.959322 0.100 Uiso 1 1 calc R U . . .
H12C H 0.102374 1.047871 0.937209 0.100 Uiso 1 1 calc R U . . .
O2C O 0.5553(2) 0.5189(2) 0.62220(13) 0.0640(10) Uani 1 1 d . . . . .
C2C C 0.5316(3) 0.5156(2) 0.58596(18) 0.0543(11) Uani 1 1 d . . . . .
C21C C 0.4533(3) 0.5266(4) 0.5758(3) 0.082(2) Uani 1 1 d . . . . .
H21A H 0.444029 0.522099 0.545360 0.123 Uiso 1 1 calc R U . . .
H21B H 0.426001 0.494402 0.598875 0.123 Uiso 1 1 calc R U . . .
H21C H 0.438732 0.570681 0.576385 0.123 Uiso 1 1 calc R U . . .
C22C C 0.5785(3) 0.5006(3) 0.5504(2) 0.0635(13) Uani 1 1 d . . . . .
H22A H 0.549682 0.500138 0.524016 0.095 Uiso 1 1 calc R U . . .
H22B H 0.614763 0.534059 0.540660 0.095 Uiso 1 1 calc R U . . .
H22C H 0.602086 0.457769 0.563140 0.095 Uiso 1 1 calc R U . . .
C3C C 0.7232(5) 0.9499(4) 0.7373(3) 0.0460(19) Uani 0.5 1 d . . P . .
O3C O 0.7009(3) 0.9418(3) 0.70287(15) 0.0378(11) Uani 0.5 1 d . . P . .
C31C C 0.8023(6) 0.9568(5) 0.7409(3) 0.058(2) Uani 0.5 1 d . . P . .
H31A H 0.813059 0.963123 0.770645 0.088 Uiso 0.5 1 calc R U P . .
H31B H 0.827356 0.917279 0.738255 0.088 Uiso 0.5 1 calc R U P . .
H31C H 0.818190 0.994609 0.716280 0.088 Uiso 0.5 1 calc R U P . .
C32C C 0.6730(5) 0.9445(4) 0.7792(2) 0.046(2) Uani 0.5 1 d . . P . .
H32A H 0.700027 0.952491 0.804122 0.070 Uiso 0.5 1 calc R U P . .
H32B H 0.633763 0.976939 0.770350 0.070 Uiso 0.5 1 calc R U P . .
H32C H 0.653383 0.900635 0.789465 0.070 Uiso 0.5 1 calc R U P . .
C4C C 0.1737(8) 0.5480(5) 0.7653(3) 0.067(3) Uani 0.5 1 d . U P . .
O4C O 0.2211(9) 0.5449(5) 0.7867(4) 0.145(6) Uani 0.5 1 d . U P . .
C41C C 0.1111(11) 0.5441(8) 0.7929(4) 0.101(5) Uani 0.5 1 d . U P . .
H41A H 0.068745 0.546790 0.773939 0.152 Uiso 0.5 1 calc R U P . .
H41B H 0.111929 0.502462 0.817337 0.152 Uiso 0.5 1 calc R U P . .
H41C H 0.109549 0.580206 0.806515 0.152 Uiso 0.5 1 calc R U P . .
C42C C 0.1645(4) 0.5529(4) 0.7170(2) 0.0379(15) Uani 0.5 1 d . U P . .
H42A H 0.113383 0.554654 0.710128 0.057 Uiso 0.5 1 calc R U P . .
H42B H 0.186748 0.592658 0.697963 0.057 Uiso 0.5 1 calc R U P . .
H42C H 0.187119 0.514726 0.710516 0.057 Uiso 0.5 1 calc R U P . .
O1W O 0.91510(19) 0.7825(2) 0.44045(11) 0.0565(8) Uani 1 1 d . . . . .
O3W O 0.3570(5) 0.4748(6) 0.7149(3) 0.113(5) Uani 0.5 1 d . . P . .
O4W O 0.4931(6) 0.5363(5) 0.7038(3) 0.081(3) Uani 0.5 1 d . . P . .
O5W O 0.7038(5) 0.9994(3) 0.35387(18) 0.0584(19) Uani 0.5 1 d . . P . .
O7W O 0.6075(5) 0.5209(4) 0.7689(3) 0.145(3) Uani 1 1 d . . . . .
O8W O 0.5819(3) 0.2944(4) 0.9461(2) 0.119(2) Uani 1 1 d . . . . .
O9W O 0.7796(6) 0.6031(5) 0.8177(3) 0.178(4) Uani 1 1 d . . . . .
O10W O 0.62105(16) 0.26689(17) 0.61921(10) 0.0474(7) Uani 1 1 d . . . . .
O11W O 0.4252(5) 0.1786(4) 0.5398(3) 0.144(3) Uani 1 1 d . . . . .
O12W O 0.4835(6) 0.0976(5) 0.6227(4) 0.180(4) Uani 1 1 d . U . . .
O13W O 0.8758(4) 1.0409(4) 0.7910(3) 0.064(2) Uani 0.5 1 d . . P . .
O14W O 0.5553(7) 0.9088(6) 0.7096(4) 0.108(4) Uani 0.5 1 d . . P . .
O15W O 0.9282(6) 0.6172(4) 0.8003(3) 0.159(3) Uani 1 1 d . . . . .
O16W O 0.9778(6) 0.5401(6) 0.8834(5) 0.213(5) Uani 1 1 d . . . . .
O17W O 0.6609(4) 0.6454(3) 0.7559(2) 0.123(3) Uani 1 1 d . . . . .
O18W O 1.0270(5) 0.6052(6) 0.9556(3) 0.187(4) Uani 1 1 d . U . . .
O19W O 0.11488(16) 0.23011(17) 0.87807(10) 0.0463(7) Uani 1 1 d . . . . .
O20W O 0.9571(5) 0.4139(6) 0.8728(4) 0.093(3) Uani 0.5 1 d . . P . .

loop_
_atom_site_aniso_label
_atom_site_aniso_U_11
_atom_site_aniso_U_22
_atom_site_aniso_U_33
_atom_site_aniso_U_23
_atom_site_aniso_U_13
_atom_site_aniso_U_12
Pd1 0.05599(16) 0.03061(14) 0.01603(9) -0.00737(8) -0.00297(9) -0.00637(10)
Pd2 0.01626(8) 0.03001(12) 0.02127(9) -0.00819(7) -0.00018(6) -0.00132(7)
Pd3 0.02365(10) 0.03637(14) 0.02381(10) -0.00751(8) 0.00045(7) -0.00075(8)
Pd4 0.01993(9) 0.03266(13) 0.02066(9) -0.00935(8) 0.00119(7) -0.00193(7)
S1 0.0334(4) 0.0642(7) 0.0323(4) -0.0242(4) 0.0059(3) -0.0096(4)
S2 0.0212(3) 0.0481(5) 0.0196(3) -0.0111(3) 0.0008(2) -0.0003(3)
N1 0.115(4) 0.038(2) 0.0278(15) -0.0141(13) 0.0019(18) 0.004(2)
N2 0.084(3) 0.0323(18) 0.0195(12) -0.0054(10) 0.0003(13) -0.0094(15)
N3 0.0190(10) 0.0360(16) 0.0304(12) -0.0064(10) 0.0043(9) -0.0019(9)
N4 0.0269(12) 0.0337(16) 0.0390(14) -0.0128(11) -0.0034(10) 0.0045(10)
N5 0.0325(14) 0.058(2) 0.0346(14) -0.0212(14) 0.0042(11) -0.0021(13)
N6 0.0286(13) 0.061(2) 0.0380(15) -0.0115(14) -0.0002(11) 0.0081(13)
N7 0.0255(12) 0.052(2) 0.0314(13) -0.0156(12) 0.0057(10) -0.0112(11)
N8 0.0297(13) 0.053(2) 0.0213(11) -0.0082(11) -0.0006(9) -0.0019(11)
N9 0.0588(19) 0.0360(17) 0.0181(11) -0.0058(10) -0.0028(11) -0.0119(13)
N10 0.0482(16) 0.0374(17) 0.0186(11) -0.0065(10) -0.0037(10) -0.0118(12)
N11 0.0289(12) 0.0341(15) 0.0213(10) -0.0036(9) -0.0024(9) -0.0092(10)
N12 0.0302(12) 0.0328(15) 0.0187(10) -0.0034(9) -0.0020(8) -0.0099(10)
N13 0.0257(11) 0.0371(16) 0.0229(11) -0.0048(10) -0.0018(9) -0.0041(10)
N14 0.0220(10) 0.0304(14) 0.0208(10) -0.0017(9) -0.0019(8) -0.0030(9)
N15 0.0240(11) 0.0351(15) 0.0241(11) -0.0071(10) 0.0002(8) -0.0027(9)
N16 0.0226(10) 0.0310(14) 0.0243(11) -0.0061(9) 0.0013(8) -0.0032(9)
N17 0.0232(11) 0.0351(15) 0.0242(11) -0.0063(9) 0.0011(8) -0.0056(9)
N18 0.0430(15) 0.0330(16) 0.0218(11) -0.0107(10) -0.0025(10) -0.0060(11)
N19 0.0292(12) 0.0329(15) 0.0207(10) -0.0105(9) -0.0017(8) -0.0019(9)
N20 0.0212(10) 0.0274(13) 0.0235(10) -0.0089(9) -0.0050(8) 0.0016(8)
N21 0.0198(9) 0.0288(13) 0.0207(10) -0.0100(9) -0.0024(7) 0.0018(8)
N22 0.0207(10) 0.0342(15) 0.0224(10) -0.0114(9) 0.0001(8) -0.0004(9)
N23 0.0200(10) 0.0269(13) 0.0236(10) -0.0095(9) 0.0000(8) 0.0002(8)
N24 0.0200(10) 0.0319(14) 0.0257(11) -0.0118(9) 0.0000(8) 0.0000(8)
N25 0.0176(9) 0.0317(14) 0.0220(10) -0.0091(9) -0.0011(7) 0.0007(8)
N26 0.0171(9) 0.0323(14) 0.0246(10) -0.0100(9) 0.0000(8) 0.0011(8)
C1 0.051(2) 0.036(2) 0.0191(12) -0.0058(11) -0.0001(12) -0.0089(14)
C2 0.068(3) 0.049(3) 0.0259(15) -0.0042(14) -0.0124(16) -0.0226(19)
C3 0.062(2) 0.052(3) 0.0237(14) -0.0033(14) -0.0074(14) -0.0270(19)
C4 0.0452(17) 0.0312(18) 0.0185(12) -0.0059(10) -0.0029(11) -0.0087(12)
C5 0.0447(17) 0.0367(19) 0.0207(12) -0.0097(11) 0.0035(11) -0.0124(13)
C6 0.0341(15) 0.0348(18) 0.0237(12) -0.0100(11) 0.0006(11) -0.0081(12)
C7 0.0344(14) 0.0295(17) 0.0205(12) -0.0064(10) -0.0016(10) -0.0078(11)
C8 0.0340(14) 0.0326(17) 0.0186(11) -0.0055(10) -0.0013(10) -0.0087(11)
C9 0.0370(15) 0.0314(17) 0.0199(12) -0.0058(10) -0.0037(10) -0.0074(11)
C10 0.048(2) 0.037(2) 0.0380(17) -0.0009(14) -0.0109(15) -0.0087(15)
C11 0.0289(14) 0.0370(18) 0.0257(13) -0.0108(11) 0.0023(10) -0.0042(11)
C12 0.0245(12) 0.0293(16) 0.0252(12) -0.0046(10) -0.0015(10) -0.0037(10)
C13 0.0226(12) 0.0291(16) 0.0232(12) -0.0029(10) 0.0002(9) -0.0015(10)
C14 0.0243(12) 0.0323(17) 0.0238(12) -0.0048(10) -0.0012(9) -0.0022(10)
C15 0.0219(12) 0.0290(16) 0.0275(13) -0.0064(10) -0.0008(9) -0.0018(10)
C16 0.0270(13) 0.0372(18) 0.0283(13) -0.0103(12) 0.0042(10) -0.0047(11)
C17 0.0265(13) 0.0380(18) 0.0243(12) -0.0083(11) 0.0022(10) -0.0072(11)
C18 0.0289(14) 0.0384(19) 0.0249(13) -0.0076(11) 0.0013(10) -0.0067(11)
C19 0.0278(13) 0.0384(19) 0.0242(13) -0.0073(11) -0.0002(10) -0.0054(11)
C20 0.0272(13) 0.0325(17) 0.0207(11) -0.0035(10) -0.0030(9) -0.0026(10)
C21 0.0453(18) 0.045(2) 0.0246(14) -0.0075(13) 0.0035(12) -0.0207(15)
C22 0.0395(17) 0.048(2) 0.0231(13) -0.0052(13) 0.0011(12) -0.0179(15)
C23 0.0246(12) 0.0302(16) 0.0232(12) -0.0053(10) -0.0009(9) -0.0028(10)
C24 0.0282(14) 0.0377(19) 0.0289(14) 0.0042(12) -0.0011(11) 0.0014(12)
C25 0.0294(14) 0.040(2) 0.0251(13) 0.0011(12) 0.0011(11) -0.0033(12)
C26 0.0366(15) 0.0329(18) 0.0216(12) -0.0102(11) -0.0008(10) -0.0018(12)
C27 0.0400(17) 0.045(2) 0.0304(15) -0.0158(14) -0.0073(12) -0.0047(14)
C28 0.0303(14) 0.049(2) 0.0305(14) -0.0188(14) -0.0061(11) -0.0008(13)
C29 0.0278(13) 0.0309(16) 0.0190(11) -0.0099(10) -0.0019(9) -0.0020(10)
C30 0.0223(11) 0.0343(17) 0.0217(11) -0.0109(10) -0.0020(9) -0.0008(10)
C31 0.0210(11) 0.0289(15) 0.0200(11) -0.0092(9) -0.0012(8) 0.0016(9)
C32 0.0216(11) 0.0254(15) 0.0196(11) -0.0066(9) -0.0023(8) 0.0004(9)
C33 0.0215(11) 0.0319(16) 0.0188(11) -0.0067(10) 0.0004(8) 0.0007(9)
C34 0.0265(12) 0.0335(17) 0.0202(11) -0.0098(10) 0.0010(9) 0.0008(10)
C35 0.084(4) 0.026(3) 0.156(6) -0.031(3) -0.090(4) 0.017(2)
C36 0.0209(11) 0.0320(16) 0.0206(11) -0.0078(10) 0.0001(9) -0.0008(9)
C37 0.0185(11) 0.0282(15) 0.0224(11) -0.0073(10) -0.0021(8) -0.0012(9)
C38 0.0185(11) 0.0278(15) 0.0228(11) -0.0085(10) 0.0004(8) -0.0001(9)
C39 0.0204(11) 0.0310(16) 0.0218(11) -0.0085(10) -0.0018(9) -0.0003(9)
C40 0.0178(11) 0.0304(15) 0.0224(11) -0.0069(10) -0.0010(8) -0.0002(9)
C41 0.0189(11) 0.0346(16) 0.0230(12) -0.0092(10) 0.0010(9) 0.0000(10)
C42 0.0191(11) 0.0322(16) 0.0233(11) -0.0097(10) 0.0005(9) -0.0009(9)
C43 0.0217(12) 0.0355(17) 0.0248(12) -0.0127(11) -0.0021(9) 0.0012(10)
C44 0.0212(11) 0.0359(17) 0.0249(12) -0.0109(11) -0.0019(9) -0.0009(10)
C45 0.0276(13) 0.0297(16) 0.0214(11) -0.0087(10) 0.0004(9) 0.0000(10)
C46 0.0308(14) 0.0376(19) 0.0258(13) -0.0100(12) -0.0057(10) 0.0111(12)
C47 0.0276(13) 0.0394(19) 0.0297(14) -0.0131(12) -0.0043(11) 0.0108(12)
C48 0.0212(11) 0.0256(15) 0.0250(12) -0.0086(10) -0.0007(9) -0.0006(9)
C49 0.0270(13) 0.0300(18) 0.0447(17) -0.0178(13) 0.0061(12) -0.0031(11)
C50 0.0265(13) 0.0336(19) 0.0413(16) -0.0184(13) 0.0045(11) -0.0006(11)
C51 0.133(6) 0.053(3) 0.037(2) -0.0121(19) 0.020(3) -0.041(3)
C52 0.093(4) 0.066(3) 0.0297(18) -0.0088(19) -0.013(2) 0.009(3)
C53 0.084(3) 0.055(3) 0.0225(15) -0.0131(15) 0.0076(17) -0.012(2)
C54 0.119(5) 0.044(3) 0.0258(16) -0.0151(16) 0.004(2) 0.000(3)
C55 0.151(8) 0.115(6) 0.052(3) -0.036(4) -0.017(4) 0.077(6)
C56 0.248(11) 0.031(3) 0.043(3) -0.015(2) 0.012(4) -0.024(4)
C57 0.048(2) 0.059(3) 0.073(3) -0.042(3) -0.005(2) 0.0054(19)
C58 0.050(2) 0.051(3) 0.058(3) -0.002(2) -0.0022(19) 0.0139(19)
C59 0.0257(15) 0.048(2) 0.061(2) -0.0168(18) 0.0054(15) 0.0063(14)
C60 0.0278(15) 0.058(3) 0.053(2) -0.0194(18) 0.0141(15) 0.0008(15)
C61 0.0367(18) 0.059(3) 0.0328(16) -0.0019(16) 0.0039(13) -0.0050(16)
C62 0.0304(15) 0.048(2) 0.0469(19) -0.0151(16) 0.0030(14) -0.0120(14)
C63 0.0278(19) 0.080(4) 0.109(5) 0.006(3) -0.005(2) -0.007(2)
C64 0.045(2) 0.069(4) 0.061(3) 0.009(2) 0.001(2) 0.019(2)
C65 0.052(3) 0.091(4) 0.065(3) -0.032(3) 0.003(2) 0.022(3)
C66 0.044(2) 0.099(4) 0.063(3) -0.049(3) 0.001(2) 0.014(2)
C67 0.053(2) 0.062(3) 0.047(2) -0.030(2) 0.0103(18) -0.018(2)
C68 0.066(3) 0.073(3) 0.0295(17) -0.0130(18) 0.0059(17) -0.011(2)
C69 0.0362(18) 0.059(3) 0.065(3) -0.031(2) 0.0095(17) -0.0197(17)
C70 0.0213(16) 0.065(3) 0.110(5) -0.019(3) 0.006(2) -0.0017(17)
C71 0.053(3) 0.111(5) 0.0336(19) -0.020(2) 0.0130(17) -0.039(3)
C72 0.040(2) 0.115(5) 0.0297(18) -0.010(2) 0.0051(15) -0.011(2)
C73 0.087(3) 0.055(3) 0.0294(17) -0.0194(17) -0.0120(19) 0.019(2)
C74 0.057(2) 0.048(2) 0.0306(16) -0.0124(15) -0.0138(15) 0.0123(17)
Pd5 0.01687(9) 0.03091(13) 0.02275(9) -0.00650(8) -0.00092(7) -0.00204(7)
Pd6 0.06626(18) 0.02807(15) 0.01757(10) -0.00801(8) 0.00581(10) -0.00162(11)
Pd7 0.02132(9) 0.03777(14) 0.01946(9) -0.00905(8) -0.00231(7) -0.00225(8)
Pd8 0.02866(11) 0.04541(16) 0.02356(10) -0.01196(9) 0.00005(8) -0.00536(9)
S3 0.0201(3) 0.0424(4) 0.0208(3) -0.0113(3) -0.0011(2) -0.0023(3)
S4 0.0370(4) 0.0649(7) 0.0380(4) -0.0252(4) -0.0119(3) 0.0071(4)
N101 0.0263(12) 0.0335(17) 0.0489(16) -0.0161(12) -0.0032(11) -0.0036(10)
N102 0.0225(11) 0.0358(16) 0.0312(12) -0.0037(10) -0.0066(9) -0.0016(9)
N103 0.180(5) 0.037(2) 0.0289(16) -0.0141(14) 0.003(2) -0.020(3)
N104 0.069(2) 0.0343(18) 0.0205(11) -0.0067(10) -0.0019(12) -0.0036(14)
N105 0.0283(13) 0.057(2) 0.0317(13) -0.0173(13) -0.0102(10) 0.0090(12)
N106 0.0350(15) 0.073(3) 0.0210(12) -0.0068(13) -0.0005(10) -0.0061(14)
N107 0.0399(17) 0.075(3) 0.0451(18) -0.0314(18) 0.0067(14) -0.0219(17)
N108 0.0463(19) 0.093(3) 0.0388(17) -0.034(2) 0.0023(14) -0.0084(19)
N109 0.093(3) 0.0339(19) 0.0191(12) -0.0067(11) 0.0048(14) 0.0080(17)
N110 0.062(2) 0.0379(18) 0.0191(11) -0.0065(10) 0.0013(12) 0.0093(14)
N111 0.0281(12) 0.0368(16) 0.0247(11) -0.0027(10) -0.0012(9) 0.0059(10)
N112 0.0295(12) 0.0333(15) 0.0199(10) -0.0044(9) -0.0004(9) 0.0000(10)
N113 0.0283(12) 0.0372(16) 0.0220(11) -0.0064(10) 0.0000(9) -0.0034(10)
N114 0.0237(11) 0.0346(15) 0.0244(11) 0.0004(9) -0.0014(9) 0.0003(9)
N115 0.0283(12) 0.0416(17) 0.0215(11) -0.0054(10) -0.0001(9) -0.0005(10)
N116 0.0223(11) 0.0349(15) 0.0277(12) -0.0026(10) -0.0033(9) 0.0004(9)
N117 0.0218(11) 0.0361(16) 0.0275(12) -0.0050(10) -0.0027(9) -0.0012(9)
N118 0.0201(10) 0.0328(15) 0.0252(11) -0.0062(9) -0.0005(8) -0.0054(9)
N119 0.0179(10) 0.0348(15) 0.0226(10) -0.0075(9) 0.0008(8) -0.0046(8)
N120 0.0200(10) 0.0284(13) 0.0224(10) -0.0100(9) 0.0045(8) -0.0042(8)
N121 0.0200(10) 0.0320(14) 0.0212(10) -0.0102(9) 0.0011(8) -0.0047(8)
N122 0.0197(10) 0.0383(15) 0.0243(11) -0.0101(10) -0.0009(8) -0.0027(9)
N123 0.0191(9) 0.0323(14) 0.0209(10) -0.0120(9) 0.0004(7) -0.0023(8)
N124 0.0198(10) 0.0353(15) 0.0216(10) -0.0110(9) -0.0008(8) -0.0015(9)
N125 0.0278(11) 0.0334(15) 0.0203(10) -0.0118(9) 0.0000(8) 0.0016(9)
N126 0.0390(14) 0.0322(15) 0.0220(11) -0.0107(10) 0.0021(9) 0.0017(10)
C101 0.0211(11) 0.0349(17) 0.0248(12) -0.0075(11) -0.0013(9) -0.0037(10)
C102 0.0203(11) 0.0382(18) 0.0263(12) -0.0089(11) 0.0024(9) -0.0045(10)
C103 0.0228(12) 0.0366(18) 0.0236(12) -0.0089(11) 0.0027(9) -0.0048(10)
C104 0.0177(11) 0.0311(16) 0.0230(11) -0.0062(10) -0.0004(9) -0.0029(9)
C105 0.0201(11) 0.0331(16) 0.0225(11) -0.0080(10) 0.0007(9) -0.0042(10)
C106 0.0201(11) 0.0297(15) 0.0221(11) -0.0092(10) 0.0000(9) -0.0034(9)
C107 0.0184(11) 0.0285(15) 0.0216(11) -0.0078(9) 0.0017(8) -0.0033(9)
C108 0.0207(11) 0.0305(16) 0.0201(11) -0.0077(10) -0.0003(9) -0.0018(9)
C109 0.0195(11) 0.0323(16) 0.0230(11) -0.0077(10) -0.0009(9) -0.0023(9)
C110 0.074(3) 0.033(3) 0.141(5) -0.037(3) 0.080(4) -0.020(2)
C111 0.0223(12) 0.0328(17) 0.0243(12) -0.0092(10) 0.0011(9) -0.0027(10)
C112 0.0272(13) 0.043(2) 0.0343(15) -0.0213(14) 0.0002(11) -0.0051(12)
C113 0.0264(13) 0.0372(19) 0.0347(15) -0.0174(13) -0.0018(11) -0.0015(11)
C114 0.0209(11) 0.0259(15) 0.0193(10) -0.0078(9) 0.0016(8) -0.0024(9)
C115 0.0205(11) 0.0293(15) 0.0196(11) -0.0096(9) -0.0001(8) -0.0030(9)
C116 0.0215(11) 0.0321(16) 0.0221(11) -0.0112(10) 0.0007(9) -0.0009(10)
C117 0.0259(12) 0.0294(16) 0.0186(11) -0.0094(10) 0.0012(9) 0.0000(10)
C118 0.0252(12) 0.0319(16) 0.0199(11) -0.0096(10) -0.0012(9) -0.0027(10)
C119 0.0201(11) 0.0313(16) 0.0194(11) -0.0067(10) -0.0010(8) -0.0026(9)
C120 0.0257(12) 0.0303(16) 0.0227(12) -0.0091(10) -0.0016(9) -0.0021(10)
C121 0.0282(14) 0.043(2) 0.0278(13) -0.0140(12) 0.0025(10) -0.0131(12)
C122 0.0331(14) 0.0375(19) 0.0243(13) -0.0097(11) 0.0031(10) -0.0149(12)
C123 0.0348(15) 0.0325(17) 0.0227(12) -0.0109(11) 0.0016(10) -0.0024(11)
C124 0.0297(14) 0.047(2) 0.0327(15) -0.0205(14) 0.0045(11) -0.0015(13)
C125 0.0347(16) 0.049(2) 0.0337(15) -0.0218(15) 0.0059(12) -0.0001(14)
C126 0.073(3) 0.035(2) 0.0219(14) -0.0057(12) -0.0029(15) 0.0016(17)
C127 0.091(4) 0.057(3) 0.0282(17) -0.0032(17) 0.016(2) 0.026(3)
C128 0.073(3) 0.061(3) 0.0294(17) -0.0027(17) 0.0128(18) 0.026(2)
C129 0.053(2) 0.0331(19) 0.0196(12) -0.0070(11) -0.0003(12) 0.0068(14)
C130 0.0490(19) 0.0350(19) 0.0238(13) -0.0104(12) -0.0068(12) 0.0083(14)
C131 0.0386(16) 0.0357(19) 0.0281(14) -0.0115(12) -0.0075(12) 0.0059(13)
C132 0.0341(15) 0.0321(17) 0.0227(12) -0.0060(11) -0.0016(10) 0.0033(11)
C133 0.0359(15) 0.0335(17) 0.0182(11) -0.0061(10) -0.0030(10) 0.0025(11)
C134 0.0413(17) 0.0338(18) 0.0216(12) -0.0060(11) 0.0004(11) 0.0024(12)
C135 0.114(5) 0.051(4) 0.128(6) 0.037(3) 0.085(5) 0.040(3)
C136 0.0300(14) 0.0381(19) 0.0290(14) -0.0080(12) -0.0065(11) 0.0015(12)
C137 0.0262(13) 0.0335(18) 0.0271(13) -0.0033(11) -0.0029(10) 0.0025(11)
C138 0.0252(13) 0.0336(18) 0.0261(13) -0.0008(11) -0.0027(10) 0.0004(11)
C139 0.0243(13) 0.0370(18) 0.0268(13) -0.0019(11) -0.0019(10) 0.0000(11)
C140 0.0227(12) 0.0326(18) 0.0319(14) -0.0033(11) -0.0027(10) 0.0001(10)
C141 0.0283(14) 0.0372(19) 0.0327(15) -0.0080(12) -0.0076(11) 0.0019(12)
C142 0.0315(14) 0.0319(17) 0.0220(12) -0.0051(10) -0.0007(10) -0.0004(11)
C143 0.0368(16) 0.0339(19) 0.0289(14) -0.0075(12) -0.0040(12) 0.0027(12)
C144 0.0339(15) 0.0382(19) 0.0258(13) -0.0059(12) -0.0055(11) 0.0024(12)
C145 0.0296(14) 0.0351(18) 0.0239(12) -0.0035(11) 0.0002(10) -0.0006(11)
C146 0.0304(15) 0.046(2) 0.0313(15) 0.0079(13) -0.0044(12) -0.0013(13)
C147 0.0309(15) 0.041(2) 0.0393(17) 0.0106(14) -0.0064(13) -0.0045(13)
C148 0.0236(13) 0.0404(19) 0.0286(13) -0.0061(12) -0.0035(10) 0.0017(11)
C149 0.0327(15) 0.050(2) 0.0264(14) -0.0044(13) -0.0021(11) 0.0047(14)
C150 0.0302(15) 0.044(2) 0.0271(14) -0.0040(12) 0.0003(11) 0.0028(13)
C151 0.054(3) 0.125(6) 0.211(9) -0.140(7) 0.014(4) -0.015(3)
C152 0.056(3) 0.072(4) 0.085(4) 0.029(3) -0.023(3) -0.037(3)
C153 0.0339(18) 0.044(3) 0.083(3) 0.005(2) -0.027(2) -0.0129(16)
C154 0.041(2) 0.054(3) 0.083(3) -0.015(2) -0.027(2) 0.0010(18)
C155 0.042(2) 0.052(3) 0.053(2) -0.0152(19) -0.0072(17) 0.0114(17)
C156 0.049(2) 0.074(4) 0.044(2) 0.003(2) 0.0006(18) 0.003(2)
C157 0.172(7) 0.171(7) 0.061(4) -0.045(4) -0.043(4) 0.104(6)
C158 0.138(6) 0.186(8) 0.057(3) 0.019(4) -0.005(4) -0.091(6)
C159 0.224(8) 0.067(4) 0.031(2) -0.019(2) -0.020(3) -0.025(4)
C160 0.111(5) 0.042(3) 0.040(2) -0.0170(18) -0.018(2) -0.006(3)
C161 0.113(11) 0.037(6) 0.039(5) -0.014(4) -0.014(6) 0.016(6)
C162 0.132(12) 0.070(9) 0.039(5) -0.017(5) -0.007(6) -0.052(8)
C61B 0.105(8) 0.049(6) 0.083(7) -0.042(5) 0.024(6) 0.000(5)
C62B 0.094(8) 0.046(6) 0.056(5) -0.018(4) 0.016(5) -0.022(5)
C163 0.079(3) 0.051(3) 0.0337(18) -0.0109(17) 0.0156(19) -0.020(2)
C164 0.130(5) 0.087(4) 0.033(2) -0.035(2) 0.029(3) -0.060(4)
C165 0.035(3) 0.056(6) 0.020(2) -0.006(3) -0.006(2) -0.002(3)
C166 0.037(4) 0.052(7) 0.033(4) -0.009(4) -0.013(3) 0.004(4)
C1B5 0.067(7) 0.059(9) 0.029(4) 0.000(4) -0.006(4) 0.011(5)
C1B6 0.038(6) 0.082(12) 0.030(4) -0.014(6) -0.015(4) 0.013(6)
C167 0.041(2) 0.063(3) 0.065(3) -0.031(2) -0.0155(19) 0.0176(19)
C168 0.0237(17) 0.063(3) 0.117(5) -0.030(3) -0.014(2) 0.0011(17)
C169 0.056(3) 0.068(4) 0.102(5) -0.009(3) 0.012(3) -0.028(3)
C170 0.031(2) 0.091(4) 0.085(4) -0.009(3) -0.003(2) -0.013(2)
C171 0.047(5) 0.091(8) 0.062(5) -0.049(6) -0.008(4) -0.012(5)
C172 0.069(5) 0.070(7) 0.071(5) -0.048(5) 0.006(4) -0.014(4)
C1B1 0.030(6) 0.095(15) 0.055(8) -0.047(9) -0.003(5) -0.014(7)
C1B2 0.068(8) 0.082(10) 0.051(7) -0.033(6) -0.005(5) -0.025(7)
C173 0.126(6) 0.139(7) 0.0238(19) -0.018(3) -0.004(3) 0.045(5)
C174 0.112(5) 0.077(4) 0.051(3) -0.034(3) 0.007(3) 0.020(4)
N1A 0.0453(19) 0.087(3) 0.0379(17) -0.0153(18) 0.0093(14) -0.019(2)
O11 0.066(2) 0.071(3) 0.0405(16) -0.0132(15) -0.0113(14) -0.0070(18)
O12 0.055(2) 0.159(5) 0.048(2) 0.006(2) 0.0029(17) 0.030(3)
O13 0.068(3) 0.157(5) 0.054(2) -0.056(3) 0.0140(18) -0.029(3)
N2A 0.0356(15) 0.064(2) 0.0340(14) -0.0210(15) -0.0034(12) 0.0020(14)
O21A 0.035(4) 0.092(11) 0.047(6) 0.002(5) 0.018(4) 0.011(5)
O22A 0.067(7) 0.086(9) 0.219(18) 0.033(10) -0.033(9) 0.014(6)
O23A 0.033(4) 0.148(13) 0.100(8) 0.020(7) -0.001(4) -0.030(5)
O21B 0.030(3) 0.080(9) 0.077(10) 0.004(6) 0.012(5) -0.006(4)
O22B 0.040(4) 0.110(9) 0.112(8) -0.070(7) -0.021(4) 0.038(5)
O23B 0.128(11) 0.077(8) 0.109(9) -0.033(6) -0.043(8) -0.022(7)
N3A 0.0357(16) 0.056(2) 0.058(2) -0.0235(17) 0.0057(14) -0.0067(14)
O31 0.067(2) 0.046(2) 0.0526(18) -0.0094(14) 0.0003(15) -0.0068(15)
O32 0.086(3) 0.039(2) 0.081(3) -0.0083(17) 0.024(2) -0.0104(17)
O33 0.100(3) 0.064(3) 0.062(2) -0.0111(19) -0.023(2) -0.002(2)
N5A 0.056(2) 0.067(3) 0.0283(14) -0.0080(15) -0.0025(14) 0.0030(18)
O51 0.080(3) 0.176(6) 0.069(3) -0.064(3) -0.022(2) 0.051(3)
O52 0.101(3) 0.073(3) 0.067(2) -0.032(2) 0.006(2) -0.006(2)
O53 0.068(3) 0.177(6) 0.057(2) -0.050(3) -0.029(2) 0.033(3)
N6A 0.0219(12) 0.047(2) 0.0428(16) -0.0047(13) -0.0002(10) -0.0052(11)
O61 0.0416(15) 0.049(2) 0.064(2) 0.0080(15) 0.0036(14) 0.0070(13)
O63 0.0394(14) 0.065(2) 0.0435(15) -0.0085(14) -0.0006(12) -0.0046(13)
O62 0.0406(15) 0.054(2) 0.0555(18) -0.0118(14) 0.0071(13) 0.0030(13)
N7A 0.0303(13) 0.0370(18) 0.0481(17) -0.0114(13) -0.0064(12) -0.0034(11)
O71 0.0524(16) 0.0344(16) 0.0443(15) -0.0070(11) -0.0003(12) -0.0037(11)
O72 0.074(2) 0.0353(19) 0.065(2) -0.0052(14) -0.0154(17) 0.0045(15)
O73 0.073(2) 0.049(2) 0.061(2) -0.0051(15) 0.0216(18) -0.0006(16)
N8A 0.101(6) 0.092(6) 0.018(3) 0.010(3) 0.000(3) -0.064(5)
O81 0.089(7) 0.118(9) 0.094(7) 0.027(6) -0.023(6) 0.013(6)
O82 0.083(5) 0.064(4) 0.020(2) -0.004(2) -0.008(2) -0.036(4)
O83 0.080(5) 0.191(9) 0.014(2) -0.007(3) 0.002(2) -0.102(6)
N9A 0.0312(13) 0.051(2) 0.0307(13) -0.0171(12) 0.0023(10) -0.0024(12)
O91 0.046(2) 0.132(5) 0.194(6) -0.112(5) 0.046(3) -0.041(3)
O92 0.080(3) 0.082(3) 0.126(4) -0.058(3) 0.032(3) -0.006(2)
O93 0.0258(13) 0.062(2) 0.094(3) -0.0048(19) -0.0068(15) 0.0028(13)
N10A 0.053(2) 0.054(2) 0.0378(16) -0.0177(15) 0.0027(14) -0.0009(16)
O102 0.109(3) 0.071(3) 0.0456(18) -0.0299(18) 0.0057(19) -0.021(2)
O103 0.099(3) 0.064(3) 0.0436(17) -0.0266(16) 0.0185(18) -0.017(2)
O101 0.083(3) 0.054(2) 0.057(2) -0.0240(16) 0.0278(18) -0.0174(18)
N11A 0.070(3) 0.080(3) 0.0370(19) 0.0052(19) 0.0100(18) 0.014(2)
O111 0.072(3) 0.146(5) 0.0366(17) -0.008(2) 0.0019(16) 0.051(3)
O112 0.077(3) 0.132(5) 0.088(4) -0.026(3) 0.012(3) -0.025(3)
O113 0.061(2) 0.078(3) 0.0426(16) -0.0142(16) 0.0086(14) 0.0064(18)
N12A 0.0478(19) 0.059(3) 0.0419(17) -0.0102(16) -0.0131(14) -0.0016(16)
O123 0.0437(15) 0.067(2) 0.0426(15) -0.0177(14) 0.0051(12) -0.0090(14)
O121 0.059(2) 0.113(4) 0.0461(18) 0.008(2) -0.0110(16) -0.035(2)
O122 0.069(2) 0.094(3) 0.055(2) -0.035(2) -0.0133(17) 0.001(2)
N13A 0.057(2) 0.079(3) 0.0291(15) -0.0067(16) -0.0012(14) -0.025(2)
O133 0.075(3) 0.328(10) 0.057(3) -0.079(4) 0.029(2) -0.077(5)
O131 0.110(5) 0.263(9) 0.092(4) -0.096(5) 0.041(3) -0.115(6)
O132 0.134(5) 0.130(5) 0.072(3) -0.051(3) -0.019(3) 0.046(4)
N14A 0.0218(12) 0.051(2) 0.0453(17) 0.0025(14) 0.0015(11) 0.0032(11)
O141 0.0458(16) 0.072(2) 0.0453(16) -0.0089(15) 0.0016(13) -0.0023(15)
O143 0.0443(16) 0.063(2) 0.0570(19) -0.0104(16) -0.0060(14) -0.0025(14)
O142 0.0411(16) 0.059(2) 0.072(2) 0.0129(17) -0.0011(15) -0.0086(14)
N15A 0.035(3) 0.096(8) 0.104(7) -0.076(7) 0.022(4) -0.036(4)
O151 0.039(3) 0.051(4) 0.046(3) -0.023(2) 0.021(2) -0.027(2)
O152 0.106(8) 0.278(15) 0.147(10) -0.169(11) 0.028(7) -0.049(9)
O153 0.057(5) 0.071(6) 0.145(9) -0.033(6) 0.023(5) -0.021(4)
N16A 0.105(6) 0.107(6) 0.111(6) -0.041(4) -0.005(4) -0.020(4)
O162 0.094(6) 0.110(7) 0.141(8) -0.032(6) -0.017(6) -0.037(6)
O161 0.125(7) 0.061(5) 0.071(5) -0.003(4) -0.056(5) -0.009(4)
O163 0.128(8) 0.107(7) 0.112(7) -0.035(6) -0.008(6) 0.021(6)
N4A 0.033(3) 0.087(7) 0.054(4) -0.017(4) -0.018(3) 0.025(4)
O41A 0.026(3) 0.114(7) 0.072(5) 0.011(5) -0.019(3) -0.012(3)
O42A 0.110(8) 0.150(11) 0.076(6) -0.014(6) 0.011(6) 0.085(8)
O43A 0.058(4) 0.067(5) 0.060(4) -0.028(3) -0.031(3) 0.019(3)
O6W 0.045(4) 0.128(9) 0.083(6) -0.045(6) -0.012(4) 0.000(4)
O1C 0.088(3) 0.054(2) 0.0504(19) -0.0038(15) 0.0122(18) -0.0028(19)
C1C 0.053(2) 0.047(3) 0.055(2) -0.0099(19) -0.0003(19) 0.0084(18)
O11C 0.045(3) 0.116(6) 0.103(5) -0.062(5) -0.001(3) 0.001(3)
O12C 0.052(3) 0.076(4) 0.077(4) -0.031(3) -0.006(2) 0.010(2)
O2C 0.062(2) 0.063(2) 0.058(2) -0.0035(16) -0.0155(16) -0.0085(17)
C2C 0.052(2) 0.043(3) 0.061(3) -0.0038(19) -0.010(2) -0.0092(18)
C21C 0.044(3) 0.116(6) 0.103(5) -0.059(5) -0.013(3) 0.003(3)
C22C 0.051(3) 0.067(4) 0.066(3) -0.010(2) -0.005(2) -0.008(2)
C3C 0.074(6) 0.027(4) 0.035(3) -0.005(3) -0.011(3) 0.008(3)
O3C 0.065(3) 0.029(3) 0.0177(18) -0.0050(16) -0.0102(19) 0.000(2)
C31C 0.081(7) 0.038(5) 0.046(5) 0.002(3) 0.007(4) 0.001(4)
C32C 0.066(5) 0.042(4) 0.022(3) 0.003(2) 0.007(3) 0.035(4)
C4C 0.120(7) 0.035(5) 0.043(4) -0.001(3) -0.029(5) -0.021(4)
O4C 0.239(13) 0.048(6) 0.121(8) 0.031(5) -0.124(8) -0.058(7)
C41C 0.178(14) 0.090(10) 0.045(5) -0.034(6) 0.025(7) -0.012(9)
C42C 0.056(4) 0.033(4) 0.025(3) -0.007(2) 0.009(3) -0.020(3)
O1W 0.0517(18) 0.075(2) 0.0384(15) -0.0082(14) -0.0041(13) -0.0108(16)
O3W 0.057(5) 0.155(10) 0.065(5) 0.066(6) -0.018(4) 0.005(5)
O4W 0.111(8) 0.058(6) 0.065(5) -0.002(4) 0.011(5) -0.002(5)
O5W 0.105(6) 0.047(4) 0.021(2) -0.006(2) 0.015(3) -0.016(3)
O7W 0.167(7) 0.144(7) 0.171(7) -0.121(6) -0.016(6) 0.021(5)
O8W 0.069(3) 0.186(7) 0.099(4) -0.040(4) 0.007(3) 0.003(4)
O9W 0.209(10) 0.208(10) 0.151(7) -0.099(7) -0.003(7) -0.063(8)
O10W 0.0436(15) 0.060(2) 0.0413(14) -0.0186(13) -0.0028(11) -0.0114(13)
O11W 0.212(9) 0.107(6) 0.115(5) -0.031(4) -0.029(5) -0.030(5)
O12W 0.189(8) 0.166(8) 0.189(8) -0.049(6) -0.090(7) -0.042(6)
O13W 0.069(5) 0.050(4) 0.085(5) -0.037(4) 0.029(4) -0.008(3)
O14W 0.132(9) 0.130(10) 0.079(6) -0.062(6) -0.030(6) 0.071(8)
O15W 0.176(8) 0.134(7) 0.172(8) -0.053(6) -0.011(7) -0.003(6)
O16W 0.148(9) 0.214(12) 0.279(14) -0.074(10) -0.068(9) 0.001(8)
O17W 0.156(6) 0.128(5) 0.086(4) -0.026(3) -0.016(4) -0.081(5)
O18W 0.127(6) 0.255(10) 0.168(7) -0.055(7) 0.040(5) 0.084(6)
O19W 0.0380(13) 0.062(2) 0.0418(14) -0.0208(13) 0.0025(11) 0.0031(12)
O20W 0.068(5) 0.128(9) 0.106(7) -0.073(7) 0.009(5) 0.000(5)

loop_
_atom_type_symbol
_atom_type_description
_atom_type_scat_dispersion_real
_atom_type_scat_dispersion_imag
_atom_type_scat_source
C C 0.0030 0.0016 'International Tables Vol C Tables 4.2.6.8 and 6.1.1.4'
H H 0.0000 0.0000 'International Tables Vol C Tables 4.2.6.8 and 6.1.1.4'
N N 0.0059 0.0032 'International Tables Vol C Tables 4.2.6.8 and 6.1.1.4'
O O 0.0105 0.0059 'International Tables Vol C Tables 4.2.6.8 and 6.1.1.4'
Pd Pd -1.0132 0.9836 'International Tables Vol C Tables 4.2.6.8 and 6.1.1.4'
S S 0.1220 0.1202 'International Tables Vol C Tables 4.2.6.8 and 6.1.1.4'

loop_
_geom_angle_atom_site_label_1
_geom_angle_atom_site_label_2
_geom_angle_atom_site_label_3
_geom_angle
_geom_angle_site_symmetry_1
_geom_angle_site_symmetry_3
_geom_angle_publ_flag
N9 Pd1 N18 87.61(13) . . ?
N9 Pd1 N2 176.04(15) . . ?
N18 Pd1 N2 93.92(13) . . ?
N9 Pd1 N1 92.84(14) . . ?
N18 Pd1 N1 175.81(18) . . ?
N2 Pd1 N1 85.90(15) . . ?
N26 Pd2 N17 85.90(11) . . ?
N26 Pd2 N3 93.50(11) . . ?
N17 Pd2 N3 177.76(11) . . ?
N26 Pd2 N4 178.54(11) . . ?
N17 Pd2 N4 94.65(12) . . ?
N3 Pd2 N4 86.00(12) . . ?
N13 Pd3 N15 86.83(11) . . ?
N13 Pd3 N6 93.17(13) . . ?
N15 Pd3 N6 172.13(14) . . ?
N13 Pd3 N5 178.19(13) . . ?
N15 Pd3 N5 93.35(12) . . ?
N6 Pd3 N5 86.90(14) . . ?
N22 Pd4 N24 86.80(10) . . ?
N22 Pd4 N8 179.03(13) . . ?
N24 Pd4 N8 93.32(11) . . ?
N22 Pd4 N7 92.92(11) . . ?
N24 Pd4 N7 175.40(13) . . ?
N8 Pd4 N7 86.88(12) . . ?
C11 S1 C6 99.80(15) . . ?
C36 S2 C33 99.42(13) . . ?
C56 N1 C55 107.7(6) . . ?
C56 N1 C54 108.7(4) . . ?
C55 N1 C54 111.1(5) . . ?
C56 N1 Pd1 115.0(4) . . ?
C55 N1 Pd1 107.8(4) . . ?
C54 N1 Pd1 106.5(3) . . ?
C51 N2 C52 108.7(5) . . ?
C51 N2 C53 108.8(4) . . ?
C52 N2 C53 109.5(4) . . ?
C51 N2 Pd1 115.4(3) . . ?
C52 N2 Pd1 108.0(3) . . ?
C53 N2 Pd1 106.4(3) . . ?
C61 N3 C60 110.1(3) . . ?
C61 N3 C62 108.9(3) . . ?
C60 N3 C62 109.0(3) . . ?
C61 N3 Pd2 114.7(2) . . ?
C60 N3 Pd2 107.3(2) . . ?
C62 N3 Pd2 106.7(2) . . ?
C58 N4 C59 109.4(3) . . ?
C58 N4 C57 109.6(4) . . ?
C59 N4 C57 109.2(3) . . ?
C58 N4 Pd2 114.3(3) . . ?
C59 N4 Pd2 105.3(2) . . ?
C57 N4 Pd2 108.9(2) . . ?
C67 N5 C68 108.1(4) . . ?
C67 N5 C66 112.0(4) . . ?
C68 N5 C66 107.8(4) . . ?
C67 N5 Pd3 111.7(2) . . ?
C68 N5 Pd3 112.2(3) . . ?
C66 N5 Pd3 105.0(3) . . ?
C63 N6 C64 106.8(4) . . ?
C63 N6 C65 114.3(5) . . ?
C64 N6 C65 105.7(5) . . ?
C63 N6 Pd3 115.0(3) . . ?
C64 N6 Pd3 111.4(3) . . ?
C65 N6 Pd3 103.3(3) . . ?
C70 N7 C69 109.9(4) . . ?
C70 N7 C71 112.3(4) . . ?
C69 N7 C71 105.9(4) . . ?
C70 N7 Pd4 113.8(3) . . ?
C69 N7 Pd4 110.5(2) . . ?
C71 N7 Pd4 104.0(2) . . ?
C74 N8 C72 113.9(4) . . ?
C74 N8 C73 108.3(3) . . ?
C72 N8 C73 105.7(4) . . ?
C74 N8 Pd4 110.8(2) . . ?
C72 N8 Pd4 105.7(2) . . ?
C73 N8 Pd4 112.5(2) . . ?
C1 N9 C2 107.4(3) . . ?
C1 N9 Pd1 126.5(3) . . ?
C2 N9 Pd1 125.7(3) . . ?
C1 N10 C3 107.6(3) . . ?
C1 N10 C4 125.7(3) . . ?
C3 N10 C4 126.5(3) . . ?
C12 N11 C7 119.1(3) . . ?
C12 N11 C10 119.6(3) . . ?
C7 N11 C10 118.2(3) . . ?
C20 N12 C21 108.5(3) . . ?
C20 N12 C8 122.7(3) . . ?
C21 N12 C8 128.1(3) . . ?
C20 N13 C22 107.1(3) . . ?
C20 N13 Pd3 122.8(2) . . ?
C22 N13 Pd3 128.1(2) . . ?
C23 N14 C24 107.7(3) . . ?
C23 N14 C13 121.8(3) . . ?
C24 N14 C13 129.5(3) . . ?
C23 N15 C25 106.8(3) . . ?
C23 N15 Pd3 119.3(2) . . ?
C25 N15 Pd3 131.9(2) . . ?
C17 N16 C18 107.7(3) . . ?
C17 N16 C15 123.9(3) . . ?
C18 N16 C15 128.4(3) . . ?
C17 N17 C19 107.5(3) . . ?
C17 N17 Pd2 123.2(2) . . ?
C19 N17 Pd2 127.9(2) . . ?
C26 N18 C27 107.5(3) . . ?
C26 N18 Pd1 122.0(3) . . ?
C27 N18 Pd1 130.1(2) . . ?
C26 N19 C28 107.2(3) . . ?
C26 N19 C29 126.2(3) . . ?
C28 N19 C29 126.5(3) . . ?
C32 N20 C37 117.9(2) . . ?
C32 N20 C35 119.2(3) . . ?
C37 N20 C35 118.1(3) . . ?
C45 N21 C46 108.1(2) . . ?
C45 N21 C31 122.4(3) . . ?
C46 N21 C31 129.0(3) . . ?
C45 N22 C47 107.3(2) . . ?
C45 N22 Pd4 121.1(2) . . ?
C47 N22 Pd4 129.7(2) . . ?
C48 N23 C49 107.8(2) . . ?
C48 N23 C38 123.0(3) . . ?
C49 N23 C38 128.9(3) . . ?
C48 N24 C50 107.0(3) . . ?
C48 N24 Pd4 119.3(2) . . ?
C50 N24 Pd4 131.3(2) . . ?
C42 N25 C43 107.8(2) . . ?
C42 N25 C40 125.7(2) . . ?
C43 N25 C40 126.4(2) . . ?
C42 N26 C44 107.0(2) . . ?
C42 N26 Pd2 125.4(2) . . ?
C44 N26 Pd2 126.8(2) . . ?
N9 C1 N10 110.0(3) . . ?
N9 C1 H1 125.0 . . ?
N10 C1 H1 125.0 . . ?
C3 C2 N9 108.6(4) . . ?
C3 C2 H2 125.7 . . ?
N9 C2 H2 125.7 . . ?
C2 C3 N10 106.5(3) . . ?
C2 C3 H3 126.8 . . ?
N10 C3 H3 126.8 . . ?
C5 C4 C9 121.1(3) . . ?
C5 C4 N10 119.8(3) . . ?
C9 C4 N10 119.0(3) . . ?
C4 C5 C6 119.2(3) . . ?
C4 C5 H5 120.4 . . ?
C6 C5 H5 120.4 . . ?
C5 C6 C7 121.5(3) . . ?
C5 C6 S1 118.2(2) . . ?
C7 C6 S1 120.3(2) . . ?
C8 C7 C6 117.1(3) . . ?
C8 C7 N11 120.5(3) . . ?
C6 C7 N11 122.3(3) . . ?
C9 C8 C7 122.1(3) . . ?
C9 C8 N12 118.5(3) . . ?
C7 C8 N12 119.3(3) . . ?
C8 C9 C4 118.8(3) . . ?
C8 C9 H9 120.6 . . ?
C4 C9 H9 120.6 . . ?
N11 C10 H10A 109.5 . . ?
N11 C10 H10B 109.5 . . ?
H10A C10 H10B 109.5 . . ?
N11 C10 H10C 109.5 . . ?
H10A C10 H10C 109.5 . . ?
H10B C10 H10C 109.5 . . ?
C16 C11 C12 121.6(3) . . ?
C16 C11 S1 116.3(2) . . ?
C12 C11 S1 122.0(2) . . ?
C13 C12 C11 116.9(3) . . ?
C13 C12 N11 122.8(3) . . ?
C11 C12 N11 120.3(3) . . ?
C14 C13 C12 122.3(3) . . ?
C14 C13 N14 119.0(3) . . ?
C12 C13 N14 118.6(3) . . ?
C15 C14 C13 118.8(3) . . ?
C15 C14 H14 120.6 . . ?
C13 C14 H14 120.6 . . ?
C14 C15 C16 120.4(3) . . ?
C14 C15 N16 122.2(3) . . ?
C16 C15 N16 117.4(3) . . ?
C11 C16 C15 119.9(3) . . ?
C11 C16 H16 120.0 . . ?
C15 C16 H16 120.0 . . ?
N17 C17 N16 109.8(3) . . ?
N17 C17 H17 125.1 . . ?
N16 C17 H17 125.1 . . ?
C19 C18 N16 106.5(3) . . ?
C19 C18 H18 126.8 . . ?
N16 C18 H18 126.8 . . ?
C18 C19 N17 108.5(3) . . ?
C18 C19 H19 125.8 . . ?
N17 C19 H19 125.8 . . ?
N13 C20 N12 110.0(3) . . ?
N13 C20 H20 125.0 . . ?
N12 C20 H20 125.0 . . ?
C22 C21 N12 105.7(3) . . ?
C22 C21 H21 127.1 . . ?
N12 C21 H21 127.1 . . ?
C21 C22 N13 108.6(3) . . ?
C21 C22 H22 125.7 . . ?
N13 C22 H22 125.7 . . ?
N15 C23 N14 110.5(3) . . ?
N15 C23 H23 124.8 . . ?
N14 C23 H23 124.8 . . ?
C25 C24 N14 105.9(3) . . ?
C25 C24 H24 127.0 . . ?
N14 C24 H24 127.0 . . ?
C24 C25 N15 109.1(3) . . ?
C24 C25 H25 125.4 . . ?
N15 C25 H25 125.4 . . ?
N18 C26 N19 110.3(3) . . ?
N18 C26 H26 124.9 . . ?
N19 C26 H26 124.9 . . ?
C28 C27 N18 108.7(3) . . ?
C28 C27 H27 125.7 . . ?
N18 C27 H27 125.7 . . ?
C27 C28 N19 106.4(3) . . ?
C27 C28 H28 126.8 . . ?
N19 C28 H28 126.8 . . ?
C30 C29 C34 120.8(3) . . ?
C30 C29 N19 118.4(3) . . ?
C34 C29 N19 120.8(3) . . ?
C29 C30 C31 118.7(3) . . ?
C29 C30 H30 120.6 . . ?
C31 C30 H30 120.6 . . ?
C30 C31 C32 122.3(3) . . ?
C30 C31 N21 118.4(2) . . ?
C32 C31 N21 119.2(2) . . ?
C33 C32 C31 117.2(3) . . ?
C33 C32 N20 121.7(2) . . ?
C31 C32 N20 121.1(2) . . ?
C34 C33 C32 121.2(3) . . ?
C34 C33 S2 119.4(2) . . ?
C32 C33 S2 119.3(2) . . ?
C29 C34 C33 119.8(3) . . ?
C29 C34 H34 120.1 . . ?
C33 C34 H34 120.1 . . ?
N20 C35 H35A 109.5 . . ?
N20 C35 H35B 109.5 . . ?
H35A C35 H35B 109.5 . . ?
N20 C35 H35C 109.5 . . ?
H35A C35 H35C 109.5 . . ?
H35B C35 H35C 109.5 . . ?
C41 C36 C37 121.0(3) . . ?
C41 C36 S2 118.9(2) . . ?
C37 C36 S2 120.0(2) . . ?
C38 C37 C36 117.6(2) . . ?
C38 C37 N20 121.4(2) . . ?
C36 C37 N20 121.1(2) . . ?
C39 C38 C37 122.5(3) . . ?
C39 C38 N23 117.9(2) . . ?
C37 C38 N23 119.5(2) . . ?
C38 C39 C40 118.6(2) . . ?
C38 C39 H39 120.7 . . ?
C40 C39 H39 120.7 . . ?
C41 C40 C39 120.8(2) . . ?
C41 C40 N25 119.8(2) . . ?
C39 C40 N25 119.3(2) . . ?
C40 C41 C36 119.6(3) . . ?
C40 C41 H41 120.2 . . ?
C36 C41 H41 120.2 . . ?
N26 C42 N25 110.0(2) . . ?
N26 C42 H42 125.0 . . ?
N25 C42 H42 125.0 . . ?
C44 C43 N25 106.2(3) . . ?
C44 C43 H43 126.9 . . ?
N25 C43 H43 126.9 . . ?
C43 C44 N26 109.0(3) . . ?
C43 C44 H44 125.5 . . ?
N26 C44 H44 125.5 . . ?
N22 C45 N21 109.7(3) . . ?
N22 C45 H45 125.1 . . ?
N21 C45 H45 125.1 . . ?
C47 C46 N21 106.3(3) . . ?
C47 C46 H46 126.8 . . ?
N21 C46 H46 126.8 . . ?
C46 C47 N22 108.6(3) . . ?
C46 C47 H47 125.7 . . ?
N22 C47 H47 125.7 . . ?
N24 C48 N23 110.2(3) . . ?
N24 C48 H48 124.9 . . ?
N23 C48 H48 124.9 . . ?
C50 C49 N23 106.0(3) . . ?
C50 C49 H49 127.0 . . ?
N23 C49 H49 127.0 . . ?
C49 C50 N24 108.9(3) . . ?
C49 C50 H50 125.5 . . ?
N24 C50 H50 125.5 . . ?
N2 C51 H51A 109.5 . . ?
N2 C51 H51B 109.5 . . ?
H51A C51 H51B 109.5 . . ?
N2 C51 H51C 109.5 . . ?
H51A C51 H51C 109.5 . . ?
H51B C51 H51C 109.5 . . ?
N2 C52 H52A 109.5 . . ?
N2 C52 H52B 109.5 . . ?
H52A C52 H52B 109.5 . . ?
N2 C52 H52C 109.5 . . ?
H52A C52 H52C 109.5 . . ?
H52B C52 H52C 109.5 . . ?
C54 C53 N2 109.8(4) . . ?
C54 C53 H53A 109.7 . . ?
N2 C53 H53A 109.7 . . ?
C54 C53 H53B 109.7 . . ?
N2 C53 H53B 109.7 . . ?
H53A C53 H53B 108.2 . . ?
C53 C54 N1 109.8(4) . . ?
C53 C54 H54A 109.7 . . ?
N1 C54 H54A 109.7 . . ?
C53 C54 H54B 109.7 . . ?
N1 C54 H54B 109.7 . . ?
H54A C54 H54B 108.2 . . ?
N1 C55 H55A 109.5 . . ?
N1 C55 H55B 109.5 . . ?
H55A C55 H55B 109.5 . . ?
N1 C55 H55C 109.5 . . ?
H55A C55 H55C 109.5 . . ?
H55B C55 H55C 109.5 . . ?
N1 C56 H56A 109.5 . . ?
N1 C56 H56B 109.5 . . ?
H56A C56 H56B 109.5 . . ?
N1 C56 H56C 109.5 . . ?
H56A C56 H56C 109.5 . . ?
H56B C56 H56C 109.5 . . ?
N4 C57 H57A 109.5 . . ?
N4 C57 H57B 109.5 . . ?
H57A C57 H57B 109.5 . . ?
N4 C57 H57C 109.5 . . ?
H57A C57 H57C 109.5 . . ?
H57B C57 H57C 109.5 . . ?
N4 C58 H58A 109.5 . . ?
N4 C58 H58B 109.5 . . ?
H58A C58 H58B 109.5 . . ?
N4 C58 H58C 109.5 . . ?
H58A C58 H58C 109.5 . . ?
H58B C58 H58C 109.5 . . ?
C60 C59 N4 110.8(3) . . ?
C60 C59 H59A 109.5 . . ?
N4 C59 H59A 109.5 . . ?
C60 C59 H59B 109.5 . . ?
N4 C59 H59B 109.5 . . ?
H59A C59 H59B 108.1 . . ?
C59 C60 N3 110.8(3) . . ?
C59 C60 H60A 109.5 . . ?
N3 C60 H60A 109.5 . . ?
C59 C60 H60B 109.5 . . ?
N3 C60 H60B 109.5 . . ?
H60A C60 H60B 108.1 . . ?
N3 C61 H61A 109.5 . . ?
N3 C61 H61B 109.5 . . ?
H61A C61 H61B 109.5 . . ?
N3 C61 H61C 109.5 . . ?
H61A C61 H61C 109.5 . . ?
H61B C61 H61C 109.5 . . ?
N3 C62 H62A 109.5 . . ?
N3 C62 H62B 109.5 . . ?
H62A C62 H62B 109.5 . . ?
N3 C62 H62C 109.5 . . ?
H62A C62 H62C 109.5 . . ?
H62B C62 H62C 109.5 . . ?
N6 C63 H63A 109.5 . . ?
N6 C63 H63B 109.5 . . ?
H63A C63 H63B 109.5 . . ?
N6 C63 H63C 109.5 . . ?
H63A C63 H63C 109.5 . . ?
H63B C63 H63C 109.5 . . ?
N6 C64 H64A 109.5 . . ?
N6 C64 H64B 109.5 . . ?
H64A C64 H64B 109.5 . . ?
N6 C64 H64C 109.5 . . ?
H64A C64 H64C 109.5 . . ?
H64B C64 H64C 109.5 . . ?
C66 C65 N6 111.7(5) . . ?
C66 C65 H65A 109.3 . . ?
N6 C65 H65A 109.3 . . ?
C66 C65 H65B 109.3 . . ?
N6 C65 H65B 109.3 . . ?
H65A C65 H65B 107.9 . . ?
C65 C66 N5 111.7(4) . . ?
C65 C66 H66A 109.3 . . ?
N5 C66 H66A 109.3 . . ?
C65 C66 H66B 109.3 . . ?
N5 C66 H66B 109.3 . . ?
H66A C66 H66B 107.9 . . ?
N5 C67 H67A 109.5 . . ?
N5 C67 H67B 109.5 . . ?
H67A C67 H67B 109.5 . . ?
N5 C67 H67C 109.5 . . ?
H67A C67 H67C 109.5 . . ?
H67B C67 H67C 109.5 . . ?
N5 C68 H68A 109.5 . . ?
N5 C68 H68B 109.5 . . ?
H68A C68 H68B 109.5 . . ?
N5 C68 H68C 109.5 . . ?
H68A C68 H68C 109.5 . . ?
H68B C68 H68C 109.5 . . ?
N7 C69 H69A 109.5 . . ?
N7 C69 H69B 109.5 . . ?
H69A C69 H69B 109.5 . . ?
N7 C69 H69C 109.5 . . ?
H69A C69 H69C 109.5 . . ?
H69B C69 H69C 109.5 . . ?
N7 C70 H70A 109.5 . . ?
N7 C70 H70B 109.5 . . ?
H70A C70 H70B 109.5 . . ?
N7 C70 H70C 109.5 . . ?
H70A C70 H70C 109.5 . . ?
H70B C70 H70C 109.5 . . ?
C72 C71 N7 112.5(4) . . ?
C72 C71 H71A 109.1 . . ?
N7 C71 H71A 109.1 . . ?
C72 C71 H71B 109.1 . . ?
N7 C71 H71B 109.1 . . ?
H71A C71 H71B 107.8 . . ?
C71 C72 N8 110.8(4) . . ?
C71 C72 H72A 109.5 . . ?
N8 C72 H72A 109.5 . . ?
C71 C72 H72B 109.5 . . ?
N8 C72 H72B 109.5 . . ?
H72A C72 H72B 108.1 . . ?
N8 C73 H73A 109.5 . . ?
N8 C73 H73B 109.5 . . ?
H73A C73 H73B 109.5 . . ?
N8 C73 H73C 109.5 . . ?
H73A C73 H73C 109.5 . . ?
H73B C73 H73C 109.5 . . ?
N8 C74 H74A 109.5 . . ?
N8 C74 H74B 109.5 . . ?
H74A C74 H74B 109.5 . . ?
N8 C74 H74C 109.5 . . ?
H74A C74 H74C 109.5 . . ?
H74B C74 H74C 109.5 . . ?
N118 Pd5 N117 86.59(11) . . ?
N118 Pd5 N102 93.38(11) . . ?
N117 Pd5 N102 179.45(12) . . ?
N118 Pd5 N101 179.26(12) . . ?
N117 Pd5 N101 93.89(12) . . ?
N102 Pd5 N101 86.13(12) . . ?
N126 Pd6 N109 87.05(13) . . ?
N126 Pd6 N104 94.07(13) . . ?
N109 Pd6 N104 178.81(16) . . ?
N126 Pd6 N103 179.3(2) . . ?
N109 Pd6 N103 93.41(16) . . ?
N104 Pd6 N103 85.47(15) . . ?
N124 Pd7 N122 86.82(10) . . ?
N124 Pd7 N106 178.37(14) . . ?
N122 Pd7 N106 93.25(12) . . ?
N124 Pd7 N105 93.03(11) . . ?
N122 Pd7 N105 176.04(13) . . ?
N106 Pd7 N105 86.78(13) . . ?
N113 Pd8 N115 86.26(11) . . ?
N113 Pd8 N107 93.32(13) . . ?
N115 Pd8 N107 174.03(16) . . ?
N113 Pd8 N108 178.83(17) . . ?
N115 Pd8 N108 93.90(14) . . ?
N107 Pd8 N108 86.64(15) . . ?
C108 S3 C119 98.78(13) . . ?
C136 S4 C131 99.23(16) . . ?
C151 N101 C152 111.4(6) . . ?
C151 N101 C153 108.1(5) . . ?
C152 N101 C153 108.7(4) . . ?
C151 N101 Pd5 110.2(3) . . ?
C152 N101 Pd5 111.8(3) . . ?
C153 N101 Pd5 106.4(3) . . ?
C154 N102 C156 110.9(4) . . ?
C154 N102 C155 108.6(4) . . ?
C156 N102 C155 105.9(4) . . ?
C154 N102 Pd5 108.1(3) . . ?
C156 N102 Pd5 114.8(3) . . ?
C155 N102 Pd5 108.3(2) . . ?
C161 N103 C160 121.9(6) . . ?
C62B N103 C160 124.2(7) . . ?
C62B N103 C61B 100.3(8) . . ?
C160 N103 C61B 99.1(6) . . ?
C161 N103 C162 96.5(10) . . ?
C160 N103 C162 90.1(6) . . ?
C161 N103 Pd6 125.9(6) . . ?
C62B N103 Pd6 116.6(5) . . ?
C160 N103 Pd6 108.1(3) . . ?
C61B N103 Pd6 104.3(5) . . ?
C162 N103 Pd6 103.1(5) . . ?
C157 N104 C159 106.7(7) . . ?
C157 N104 C158 115.3(8) . . ?
C159 N104 C158 105.4(7) . . ?
C157 N104 Pd6 111.5(4) . . ?
C159 N104 Pd6 108.5(3) . . ?
C158 N104 Pd6 109.0(4) . . ?
C168 N105 C1B6 97.0(9) . . ?
C168 N105 C167 109.1(4) . . ?
C1B6 N105 C167 120.5(9) . . ?
C168 N105 C166 120.4(6) . . ?
C167 N105 C166 100.2(6) . . ?
C168 N105 Pd7 113.4(3) . . ?
C1B6 N105 Pd7 106.4(5) . . ?
C167 N105 Pd7 110.0(2) . . ?
C166 N105 Pd7 102.7(4) . . ?
C163 N106 C164 108.4(4) . . ?
C163 N106 C165 120.6(5) . . ?
C164 N106 C165 97.6(6) . . ?
C163 N106 C1B5 91.5(7) . . ?
C164 N106 C1B5 130.6(7) . . ?
C163 N106 Pd7 112.0(3) . . ?
C164 N106 Pd7 111.6(3) . . ?
C165 N106 Pd7 105.8(3) . . ?
C1B5 N106 Pd7 101.1(4) . . ?
C170 N107 C169 105.8(4) . . ?
C170 N107 C171 100.8(7) . . ?
C169 N107 C171 119.5(7) . . ?
C170 N107 C1B1 128.6(8) . . ?
C169 N107 C1B1 92.3(10) . . ?
C170 N107 Pd8 115.4(3) . . ?
C169 N107 Pd8 109.3(3) . . ?
C171 N107 Pd8 106.2(4) . . ?
C1B1 N107 Pd8 102.2(5) . . ?
C173 N108 C174 106.8(5) . . ?
C173 N108 C1B2 91.9(10) . . ?
C174 N108 C1B2 129.3(12) . . ?
C173 N108 C172 120.3(7) . . ?
C174 N108 C172 101.6(7) . . ?
C173 N108 Pd8 110.8(4) . . ?
C174 N108 Pd8 112.8(3) . . ?
C1B2 N108 Pd8 102.9(7) . . ?
C172 N108 Pd8 104.4(4) . . ?
C126 N109 C127 107.5(3) . . ?
C126 N109 Pd6 124.7(3) . . ?
C127 N109 Pd6 127.5(3) . . ?
C126 N110 C128 108.3(3) . . ?
C126 N110 C129 125.3(4) . . ?
C128 N110 C129 126.4(3) . . ?
C135 N111 C137 117.0(3) . . ?
C135 N111 C132 116.8(4) . . ?
C137 N111 C132 116.5(3) . . ?
C142 N112 C143 108.3(3) . . ?
C142 N112 C133 123.1(3) . . ?
C143 N112 C133 128.0(3) . . ?
C142 N113 C144 106.9(3) . . ?
C142 N113 Pd8 122.0(2) . . ?
C144 N113 Pd8 129.0(2) . . ?
C145 N114 C147 107.2(3) . . ?
C145 N114 C138 123.2(3) . . ?
C147 N114 C138 128.7(3) . . ?
C145 N115 C146 106.4(3) . . ?
C145 N115 Pd8 120.1(2) . . ?
C146 N115 Pd8 130.7(2) . . ?
C148 N116 C149 107.4(3) . . ?
C148 N116 C140 124.6(3) . . ?
C149 N116 C140 127.8(3) . . ?
C148 N117 C150 107.8(3) . . ?
C148 N117 Pd5 125.3(2) . . ?
C150 N117 Pd5 126.1(2) . . ?
C101 N118 C102 107.3(3) . . ?
C101 N118 Pd5 125.4(2) . . ?
C102 N118 Pd5 126.6(2) . . ?
C101 N119 C103 108.2(2) . . ?
C101 N119 C104 125.3(3) . . ?
C103 N119 C104 126.4(3) . . ?
C107 N120 C114 117.6(2) . . ?
C107 N120 C110 118.2(3) . . ?
C114 N120 C110 119.1(3) . . ?
C111 N121 C113 108.0(3) . . ?
C111 N121 C106 122.8(3) . . ?
C113 N121 C106 128.8(3) . . ?
C111 N122 C112 106.9(3) . . ?
C111 N122 Pd7 119.2(2) . . ?
C112 N122 Pd7 131.7(2) . . ?
C120 N123 C122 108.0(2) . . ?
C120 N123 C115 122.7(3) . . ?
C122 N123 C115 128.7(3) . . ?
C120 N124 C121 107.0(2) . . ?
C120 N124 Pd7 120.8(2) . . ?
C121 N124 Pd7 130.1(2) . . ?
C123 N125 C124 107.7(3) . . ?
C123 N125 C117 125.5(3) . . ?
C124 N125 C117 126.7(3) . . ?
C123 N126 C125 106.9(3) . . ?
C123 N126 Pd6 123.5(2) . . ?
C125 N126 Pd6 129.1(2) . . ?
N118 C101 N119 109.8(3) . . ?
N118 C101 H101 125.1 . . ?
N119 C101 H101 125.1 . . ?
C103 C102 N118 108.8(3) . . ?
C103 C102 H102 125.6 . . ?
N118 C102 H102 125.6 . . ?
C102 C103 N119 105.9(3) . . ?
C102 C103 H103 127.0 . . ?
N119 C103 H103 127.0 . . ?
C105 C104 C109 121.1(3) . . ?
C105 C104 N119 119.4(2) . . ?
C109 C104 N119 119.4(2) . . ?
C106 C105 C104 118.5(3) . . ?
C106 C105 H105 120.7 . . ?
C104 C105 H105 120.7 . . ?
C105 C106 C107 122.4(3) . . ?
C105 C106 N121 118.2(2) . . ?
C107 C106 N121 119.3(2) . . ?
C108 C107 C106 117.4(2) . . ?
C108 C107 N120 121.0(2) . . ?
C106 C107 N120 121.6(2) . . ?
C109 C108 C107 121.1(2) . . ?
C109 C108 S3 118.6(2) . . ?
C107 C108 S3 120.2(2) . . ?
C104 C109 C108 119.4(3) . . ?
C104 C109 H109 120.3 . . ?
C108 C109 H109 120.3 . . ?
N120 C110 H11A 109.5 . . ?
N120 C110 H11B 109.5 . . ?
H11A C110 H11B 109.5 . . ?
N120 C110 H11C 109.5 . . ?
H11A C110 H11C 109.5 . . ?
H11B C110 H11C 109.5 . . ?
N122 C111 N121 110.3(3) . . ?
N122 C111 H111 124.9 . . ?
N121 C111 H111 124.9 . . ?
C113 C112 N122 108.9(3) . . ?
C113 C112 H112 125.5 . . ?
N122 C112 H112 125.5 . . ?
C112 C113 N121 105.8(3) . . ?
C112 C113 H113 127.1 . . ?
N121 C113 H113 127.1 . . ?
C119 C114 C115 117.0(2) . . ?
C119 C114 N120 121.5(2) . . ?
C115 C114 N120 121.5(2) . . ?
C116 C115 C114 122.6(2) . . ?
C116 C115 N123 118.4(2) . . ?
C114 C115 N123 118.9(2) . . ?
C115 C116 C117 118.5(3) . . ?
C115 C116 H116 120.7 . . ?
C117 C116 H116 120.7 . . ?
C116 C117 C118 120.9(3) . . ?
C116 C117 N125 119.0(3) . . ?
C118 C117 N125 120.0(3) . . ?
C119 C118 C117 119.4(3) . . ?
C119 C118 H118 120.3 . . ?
C117 C118 H118 120.3 . . ?
C118 C119 C114 121.6(3) . . ?
C118 C119 S3 118.7(2) . . ?
C114 C119 S3 119.6(2) . . ?
N124 C120 N123 110.0(3) . . ?
N124 C120 H120 125.0 . . ?
N123 C120 H120 125.0 . . ?
C122 C121 N124 108.8(3) . . ?
C122 C121 H121 125.6 . . ?
N124 C121 H121 125.6 . . ?
C121 C122 N123 106.2(3) . . ?
C121 C122 H122 126.9 . . ?
N123 C122 H122 126.9 . . ?
N126 C123 N125 110.1(3) . . ?
N126 C123 H123 124.9 . . ?
N125 C123 H123 124.9 . . ?
C125 C124 N125 106.1(3) . . ?
C125 C124 H124 127.0 . . ?
N125 C124 H124 127.0 . . ?
C124 C125 N126 109.2(3) . . ?
C124 C125 H125 125.4 . . ?
N126 C125 H125 125.4 . . ?
N109 C126 N110 109.1(4) . . ?
N109 C126 H126 125.4 . . ?
N110 C126 H126 125.4 . . ?
C128 C127 N109 108.5(4) . . ?
C128 C127 H127 125.7 . . ?
N109 C127 H127 125.7 . . ?
N110 C128 C127 106.6(4) . . ?
N110 C128 H128 126.7 . . ?
C127 C128 H128 126.7 . . ?
C130 C129 C134 121.6(3) . . ?
C130 C129 N110 119.8(3) . . ?
C134 C129 N110 118.6(4) . . ?
C129 C130 C131 119.0(3) . . ?
C129 C130 H130 120.5 . . ?
C131 C130 H130 120.5 . . ?
C130 C131 C132 121.7(3) . . ?
C130 C131 S4 118.5(3) . . ?
C132 C131 S4 119.7(3) . . ?
C133 C132 C131 117.1(3) . . ?
C133 C132 N111 120.6(3) . . ?
C131 C132 N111 122.3(3) . . ?
C134 C133 C132 122.6(3) . . ?
C134 C133 N112 118.7(3) . . ?
C132 C133 N112 118.6(3) . . ?
C133 C134 C129 117.9(3) . . ?
C133 C134 H134 121.1 . . ?
C129 C134 H134 121.0 . . ?
N111 C135 H13A 109.5 . . ?
N111 C135 H13B 109.5 . . ?
H13A C135 H13B 109.5 . . ?
N111 C135 H13C 109.5 . . ?
H13A C135 H13C 109.5 . . ?
H13B C135 H13C 109.5 . . ?
C141 C136 C137 121.1(3) . . ?
C141 C136 S4 118.2(2) . . ?
C137 C136 S4 120.7(3) . . ?
C136 C137 C138 117.4(3) . . ?
C136 C137 N111 121.1(3) . . ?
C138 C137 N111 121.5(3) . . ?
C139 C138 C137 122.2(3) . . ?
C139 C138 N114 119.1(3) . . ?
C137 C138 N114 118.6(3) . . ?
C138 C139 C140 118.4(3) . . ?
C138 C139 H139 120.8 . . ?
C140 C139 H139 120.8 . . ?
C141 C140 C139 121.1(3) . . ?
C141 C140 N116 118.7(3) . . ?
C139 C140 N116 120.1(3) . . ?
C140 C141 C136 119.8(3) . . ?
C140 C141 H141 120.1 . . ?
C136 C141 H141 120.1 . . ?
N113 C142 N112 110.1(3) . . ?
N113 C142 H142 124.9 . . ?
N112 C142 H142 124.9 . . ?
C144 C143 N112 106.1(3) . . ?
C144 C143 H143 126.9 . . ?
N112 C143 H143 126.9 . . ?
C143 C144 N113 108.6(3) . . ?
C143 C144 H144 125.7 . . ?
N113 C144 H144 125.7 . . ?
N115 C145 N114 111.2(3) . . ?
N115 C145 H145 124.4 . . ?
N114 C145 H145 124.4 . . ?
C147 C146 N115 109.2(3) . . ?
C147 C146 H146 125.4 . . ?
N115 C146 H146 125.4 . . ?
C146 C147 N114 106.1(3) . . ?
C146 C147 H147 127.0 . . ?
N114 C147 H147 127.0 . . ?
N117 C148 N116 110.0(3) . . ?
N117 C148 H148 125.0 . . ?
N116 C148 H148 125.0 . . ?
C150 C149 N116 106.6(3) . . ?
C150 C149 H149 126.7 . . ?
N116 C149 H149 126.7 . . ?
C149 C150 N117 108.2(3) . . ?
C149 C150 H150 125.9 . . ?
N117 C150 H150 125.9 . . ?
N101 C151 H15A 109.5 . . ?
N101 C151 H15B 109.5 . . ?
H15A C151 H15B 109.5 . . ?
N101 C151 H15C 109.5 . . ?
H15A C151 H15C 109.5 . . ?
H15B C151 H15C 109.5 . . ?
N101 C152 H15D 109.5 . . ?
N101 C152 H15E 109.5 . . ?
H15D C152 H15E 109.5 . . ?
N101 C152 H15F 109.5 . . ?
H15D C152 H15F 109.5 . . ?
H15E C152 H15F 109.5 . . ?
C154 C153 N101 114.1(4) . . ?
C154 C153 H15G 108.7 . . ?
N101 C153 H15G 108.7 . . ?
C154 C153 H15H 108.7 . . ?
N101 C153 H15H 108.7 . . ?
H15G C153 H15H 107.6 . . ?
N102 C154 C153 112.3(4) . . ?
N102 C154 H15I 109.1 . . ?
C153 C154 H15I 109.1 . . ?
N102 C154 H15J 109.1 . . ?
C153 C154 H15J 109.1 . . ?
H15I C154 H15J 107.9 . . ?
N102 C155 H15K 109.5 . . ?
N102 C155 H15L 109.5 . . ?
H15K C155 H15L 109.5 . . ?
N102 C155 H15M 109.5 . . ?
H15K C155 H15M 109.5 . . ?
H15L C155 H15M 109.5 . . ?
N102 C156 H15N 109.5 . . ?
N102 C156 H15O 109.5 . . ?
H15N C156 H15O 109.5 . . ?
N102 C156 H15P 109.5 . . ?
H15N C156 H15P 109.5 . . ?
H15O C156 H15P 109.5 . . ?
N104 C157 H15Q 109.5 . . ?
N104 C157 H15R 109.5 . . ?
H15Q C157 H15R 109.5 . . ?
N104 C157 H15S 109.5 . . ?
H15Q C157 H15S 109.5 . . ?
H15R C157 H15S 109.5 . . ?
N104 C158 H15T 109.5 . . ?
N104 C158 H15U 109.5 . . ?
H15T C158 H15U 109.5 . . ?
N104 C158 H15V 109.5 . . ?
H15T C158 H15V 109.5 . . ?
H15U C158 H15V 109.5 . . ?
C160 C159 N104 118.8(5) . . ?
C160 C159 H15W 107.6 . . ?
N104 C159 H15W 107.6 . . ?
C160 C159 H15$ 107.6 . . ?
N104 C159 H15$ 107.6 . . ?
H15W C159 H15$ 107.0 . . ?
C159 C160 N103 118.9(4) . . ?
C159 C160 H16A 107.6 . . ?
N103 C160 H16A 107.6 . . ?
C159 C160 H16B 107.6 . . ?
N103 C160 H16B 107.6 . . ?
H16A C160 H16B 107.0 . . ?
N103 C161 H16C 109.5 . . ?
N103 C161 H16D 109.5 . . ?
H16C C161 H16D 109.5 . . ?
N103 C161 H16E 109.5 . . ?
H16C C161 H16E 109.5 . . ?
H16D C161 H16E 109.5 . . ?
N103 C162 H16F 109.5 . . ?
N103 C162 H16G 109.5 . . ?
H16F C162 H16G 109.5 . . ?
N103 C162 H16H 109.5 . . ?
H16F C162 H16H 109.5 . . ?
H16G C162 H16H 109.5 . . ?
N103 C61B H61D 109.5 . . ?
N103 C61B H61E 109.5 . . ?
H61D C61B H61E 109.5 . . ?
N103 C61B H61F 109.5 . . ?
H61D C61B H61F 109.5 . . ?
H61E C61B H61F 109.5 . . ?
N103 C62B H62D 109.5 . . ?
N103 C62B H62E 109.5 . . ?
H62D C62B H62E 109.5 . . ?
N103 C62B H62F 109.5 . . ?
H62D C62B H62F 109.5 . . ?
H62E C62B H62F 109.5 . . ?
N106 C163 H16I 109.5 . . ?
N106 C163 H16J 109.5 . . ?
H16I C163 H16J 109.5 . . ?
N106 C163 H16K 109.5 . . ?
H16I C163 H16K 109.5 . . ?
H16J C163 H16K 109.5 . . ?
N106 C164 H16L 109.5 . . ?
N106 C164 H16M 109.5 . . ?
H16L C164 H16M 109.5 . . ?
N106 C164 H16N 109.5 . . ?
H16L C164 H16N 109.5 . . ?
H16M C164 H16N 109.5 . . ?
C166 C165 N106 105.6(7) . . ?
C166 C165 H16O 110.6 . . ?
N106 C165 H16O 110.6 . . ?
C166 C165 H16P 110.6 . . ?
N106 C165 H16P 110.6 . . ?
H16O C165 H16P 108.7 . . ?
C165 C166 N105 108.3(8) . . ?
C165 C166 H16Q 110.0 . . ?
N105 C166 H16Q 110.0 . . ?
C165 C166 H16R 110.0 . . ?
N105 C166 H16R 110.0 . . ?
H16Q C166 H16R 108.4 . . ?
C1B6 C1B5 N106 106.5(11) . . ?
C1B6 C1B5 H1B1 110.4 . . ?
N106 C1B5 H1B1 110.4 . . ?
C1B6 C1B5 H1B2 110.4 . . ?
N106 C1B5 H1B2 110.4 . . ?
H1B1 C1B5 H1B2 108.6 . . ?
N105 C1B6 C1B5 106.1(12) . . ?
N105 C1B6 H1B3 110.5 . . ?
C1B5 C1B6 H1B3 110.5 . . ?
N105 C1B6 H1B4 110.5 . . ?
C1B5 C1B6 H1B4 110.5 . . ?
H1B3 C1B6 H1B4 108.7 . . ?
N105 C167 H16S 109.5 . . ?
N105 C167 H16T 109.5 . . ?
H16S C167 H16T 109.5 . . ?
N105 C167 H16U 109.5 . . ?
H16S C167 H16U 109.5 . . ?
H16T C167 H16U 109.5 . . ?
N105 C168 H16V 109.5 . . ?
N105 C168 H16W 109.5 . . ?
H16V C168 H16W 109.5 . . ?
N105 C168 H16Y 109.5 . . ?
H16V C168 H16Y 109.5 . . ?
H16W C168 H16Y 109.5 . . ?
N107 C169 H16Z 109.5 . . ?
N107 C169 H169 109.5 . . ?
H16Z C169 H169 109.5 . . ?
N107 C169 H160 109.5 . . ?
H16Z C169 H160 109.5 . . ?
H169 C169 H160 109.5 . . ?
N107 C170 H17A 109.5 . . ?
N107 C170 H17B 109.5 . . ?
H17A C170 H17B 109.5 . . ?
N107 C170 H17C 109.5 . . ?
H17A C170 H17C 109.5 . . ?
H17B C170 H17C 109.5 . . ?
C172 C171 N107 109.3(10) . . ?
C172 C171 H17D 109.8 . . ?
N107 C171 H17D 109.8 . . ?
C172 C171 H17E 109.8 . . ?
N107 C171 H17E 109.8 . . ?
H17D C171 H17E 108.3 . . ?
C171 C172 N108 109.8(9) . . ?
C171 C172 H17F 109.7 . . ?
N108 C172 H17F 109.7 . . ?
C171 C172 H17G 109.7 . . ?
N108 C172 H17G 109.7 . . ?
H17F C172 H17G 108.2 . . ?
N107 C1B1 C1B2 100.7(18) . . ?
N107 C1B1 H1B5 111.6 . . ?
C1B2 C1B1 H1B5 111.6 . . ?
N107 C1B1 H1B6 111.6 . . ?
C1B2 C1B1 H1B6 111.6 . . ?
H1B5 C1B1 H1B6 109.4 . . ?
N108 C1B2 C1B1 101.7(15) . . ?
N108 C1B2 H1B7 111.4 . . ?
C1B1 C1B2 H1B7 111.4 . . ?
N108 C1B2 H1B8 111.4 . . ?
C1B1 C1B2 H1B8 111.4 . . ?
H1B7 C1B2 H1B8 109.3 . . ?
N108 C173 H17H 109.5 . . ?
N108 C173 H17I 109.5 . . ?
H17H C173 H17I 109.5 . . ?
N108 C173 H17J 109.5 . . ?
H17H C173 H17J 109.5 . . ?
H17I C173 H17J 109.5 . . ?
N108 C174 H17K 109.5 . . ?
N108 C174 H17L 109.5 . . ?
H17K C174 H17L 109.5 . . ?
N108 C174 H17M 109.5 . . ?
H17K C174 H17M 109.5 . . ?
H17L C174 H17M 109.5 . . ?
O11 N1A O13 121.4(5) . . ?
O11 N1A O12 119.1(4) . . ?
O13 N1A O12 119.1(5) . . ?
O23A N2A O21A 136.1(13) . . ?
O22B N2A O23B 123.2(10) . . ?
O22B N2A O21B 124.5(10) . . ?
O23B N2A O21B 111.3(11) . . ?
O23A N2A O22A 115.1(10) . . ?
O21A N2A O22A 108.1(12) . . ?
O32 N3A O31 125.7(5) . . ?
O32 N3A O33 117.7(4) . . ?
O31 N3A O33 116.6(4) . . ?
O52 N5A O51 122.0(5) . . ?
O52 N5A O53 122.3(5) . . ?
O51 N5A O53 115.6(5) . . ?
O61 N6A O62 120.3(4) . . ?
O61 N6A O63 120.0(4) . . ?
O62 N6A O63 119.7(4) . . ?
O72 N7A O73 119.8(4) . . ?
O72 N7A O71 121.7(4) . . ?
O73 N7A O71 118.5(4) . . ?
O81 N8A O82 115.5(9) . . ?
O81 N8A O83 125.9(11) . . ?
O82 N8A O83 114.4(11) . . ?
O91 N9A O92 120.9(4) . . ?
O91 N9A O93 125.2(4) . . ?
O92 N9A O93 113.9(4) . . ?
O101 N10A O103 121.0(4) . . ?
O101 N10A O102 120.2(4) . . ?
O103 N10A O102 118.8(4) . . ?
O113 N11A O111 119.8(6) . . ?
O113 N11A O112 119.1(5) . . ?
O111 N11A O112 120.2(5) . . ?
O123 N12A O121 119.5(4) . . ?
O123 N12A O122 122.0(4) . . ?
O121 N12A O122 118.2(4) . . ?
O133 N13A O132 124.5(6) . . ?
O133 N13A O131 123.4(5) . . ?
O132 N13A O131 111.9(6) . . ?
O142 N14A O143 119.3(4) . . ?
O142 N14A O141 120.7(4) . . ?
O143 N14A O141 120.0(4) . . ?
O151 N15A O152 110.2(11) . . ?
O151 N15A O153 118.1(10) . . ?
O152 N15A O153 130.9(11) . . ?
O161 N16A O163 145.6(14) . . ?
O161 N16A O162 107.8(12) . . ?
O163 N16A O162 105.6(14) . . ?
O42A N4A O43A 113.1(9) . . ?
O42A N4A O41A 119.7(9) . . ?
O43A N4A O41A 126.9(8) . . ?
O1C C1C O11C 123.1(5) . . ?
O1C C1C O12C 120.5(5) . . ?
O11C C1C O12C 116.4(5) . . ?
C1C O11C H11D 109.5 . . ?
C1C O11C H11E 109.5 . . ?
H11D O11C H11E 109.5 . . ?
C1C O11C H11F 109.5 . . ?
H11D O11C H11F 109.5 . . ?
H11E O11C H11F 109.5 . . ?
C1C O12C H12A 109.5 . . ?
C1C O12C H12B 109.5 . . ?
H12A O12C H12B 109.5 . . ?
C1C O12C H12C 109.5 . . ?
H12A O12C H12C 109.5 . . ?
H12B O12C H12C 109.5 . . ?
O2C C2C C22C 121.7(5) . . ?
O2C C2C C21C 120.7(6) . . ?
C22C C2C C21C 117.5(5) . . ?
C2C C21C H21A 109.5 . . ?
C2C C21C H21B 109.5 . . ?
H21A C21C H21B 109.5 . . ?
C2C C21C H21C 109.5 . . ?
H21A C21C H21C 109.5 . . ?
H21B C21C H21C 109.5 . . ?
C2C C22C H22A 109.5 . . ?
C2C C22C H22B 109.5 . . ?
H22A C22C H22B 109.5 . . ?
C2C C22C H22C 109.5 . . ?
H22A C22C H22C 109.5 . . ?
H22B C22C H22C 109.5 . . ?
O3C C3C C31C 118.1(9) . . ?
O3C C3C C32C 120.6(9) . . ?
C31C C3C C32C 120.9(8) . . ?
C3C C31C H31A 109.5 . . ?
C3C C31C H31B 109.5 . . ?
H31A C31C H31B 109.5 . . ?
C3C C31C H31C 109.5 . . ?
H31A C31C H31C 109.5 . . ?
H31B C31C H31C 109.5 . . ?
C3C C32C H32A 109.5 . . ?
C3C C32C H32B 109.5 . . ?
H32A C32C H32B 109.5 . . ?
C3C C32C H32C 109.5 . . ?
H32A C32C H32C 109.5 . . ?
H32B C32C H32C 109.5 . . ?
O4C C4C C41C 109.2(14) . . ?
O4C C4C C42C 133.1(17) . . ?
C41C C4C C42C 117.7(11) . . ?
C4C C41C H41A 109.5 . . ?
C4C C41C H41B 109.5 . . ?
H41A C41C H41B 109.5 . . ?
C4C C41C H41C 109.5 . . ?
H41A C41C H41C 109.5 . . ?
H41B C41C H41C 109.5 . . ?
C4C C42C H42A 109.5 . . ?
C4C C42C H42B 109.5 . . ?
H42A C42C H42B 109.5 . . ?
C4C C42C H42C 109.5 . . ?
H42A C42C H42C 109.5 . . ?
H42B C42C H42C 109.5 . . ?

loop_
_geom_bond_atom_site_label_1
_geom_bond_atom_site_label_2
_geom_bond_distance
_geom_bond_site_symmetry_2
_geom_bond_publ_flag
Pd1 N9 2.022(3) . ?
Pd1 N18 2.029(3) . ?
Pd1 N2 2.049(3) . ?
Pd1 N1 2.057(4) . ?
Pd2 N26 2.018(3) . ?
Pd2 N17 2.021(3) . ?
Pd2 N3 2.055(3) . ?
Pd2 N4 2.059(3) . ?
Pd3 N13 2.033(3) . ?
Pd3 N15 2.039(3) . ?
Pd3 N6 2.059(3) . ?
Pd3 N5 2.061(3) . ?
Pd4 N22 2.022(2) . ?
Pd4 N24 2.036(3) . ?
Pd4 N8 2.049(3) . ?
Pd4 N7 2.054(3) . ?
S1 C11 1.747(3) . ?
S1 C6 1.749(3) . ?
S2 C36 1.762(3) . ?
S2 C33 1.764(3) . ?
N1 C56 1.465(8) . ?
N1 C55 1.475(10) . ?
N1 C54 1.492(5) . ?
N2 C51 1.465(6) . ?
N2 C52 1.476(7) . ?
N2 C53 1.498(6) . ?
N3 C61 1.467(5) . ?
N3 C60 1.487(5) . ?
N3 C62 1.499(5) . ?
N4 C58 1.465(6) . ?
N4 C59 1.488(5) . ?
N4 C57 1.491(5) . ?
N5 C67 1.474(6) . ?
N5 C68 1.487(6) . ?
N5 C66 1.495(6) . ?
N6 C63 1.450(7) . ?
N6 C64 1.493(6) . ?
N6 C65 1.506(7) . ?
N7 C70 1.452(6) . ?
N7 C69 1.486(5) . ?
N7 C71 1.515(5) . ?
N8 C74 1.473(5) . ?
N8 C72 1.491(5) . ?
N8 C73 1.499(6) . ?
N9 C1 1.315(4) . ?
N9 C2 1.377(5) . ?
N10 C1 1.357(4) . ?
N10 C3 1.374(5) . ?
N10 C4 1.425(4) . ?
N11 C12 1.407(4) . ?
N11 C7 1.411(4) . ?
N11 C10 1.449(5) . ?
N12 C20 1.339(4) . ?
N12 C21 1.377(4) . ?
N12 C8 1.432(4) . ?
N13 C20 1.323(4) . ?
N13 C22 1.378(5) . ?
N14 C23 1.346(4) . ?
N14 C24 1.384(4) . ?
N14 C13 1.437(4) . ?
N15 C23 1.324(4) . ?
N15 C25 1.375(4) . ?
N16 C17 1.359(4) . ?
N16 C18 1.375(4) . ?
N16 C15 1.431(4) . ?
N17 C17 1.319(4) . ?
N17 C19 1.378(4) . ?
N18 C26 1.315(4) . ?
N18 C27 1.372(5) . ?
N19 C26 1.351(4) . ?
N19 C28 1.387(4) . ?
N19 C29 1.424(4) . ?
N20 C32 1.410(4) . ?
N20 C37 1.414(3) . ?
N20 C35 1.428(5) . ?
N21 C45 1.345(4) . ?
N21 C46 1.369(4) . ?
N21 C31 1.421(3) . ?
N22 C45 1.327(4) . ?
N22 C47 1.369(4) . ?
N23 C48 1.343(4) . ?
N23 C49 1.376(4) . ?
N23 C38 1.433(3) . ?
N24 C48 1.326(4) . ?
N24 C50 1.368(4) . ?
N25 C42 1.348(4) . ?
N25 C43 1.383(4) . ?
N25 C40 1.426(3) . ?
N26 C42 1.321(4) . ?
N26 C44 1.381(4) . ?
C1 H1 0.9500 . ?
C2 C3 1.359(5) . ?
C2 H2 0.9500 . ?
C3 H3 0.9500 . ?
C4 C5 1.378(5) . ?
C4 C9 1.388(4) . ?
C5 C6 1.393(4) . ?
C5 H5 0.9500 . ?
C6 C7 1.401(4) . ?
C7 C8 1.398(4) . ?
C8 C9 1.386(4) . ?
C9 H9 0.9500 . ?
C10 H10A 0.9800 . ?
C10 H10B 0.9800 . ?
C10 H10C 0.9800 . ?
C11 C16 1.379(4) . ?
C11 C12 1.403(4) . ?
C12 C13 1.399(4) . ?
C13 C14 1.392(4) . ?
C14 C15 1.384(4) . ?
C14 H14 0.9500 . ?
C15 C16 1.391(4) . ?
C16 H16 0.9500 . ?
C17 H17 0.9500 . ?
C18 C19 1.365(4) . ?
C18 H18 0.9500 . ?
C19 H19 0.9500 . ?
C20 H20 0.9500 . ?
C21 C22 1.368(5) . ?
C21 H21 0.9500 . ?
C22 H22 0.9500 . ?
C23 H23 0.9500 . ?
C24 C25 1.363(5) . ?
C24 H24 0.9500 . ?
C25 H25 0.9500 . ?
C26 H26 0.9500 . ?
C27 C28 1.358(5) . ?
C27 H27 0.9500 . ?
C28 H28 0.9500 . ?
C29 C30 1.385(4) . ?
C29 C34 1.389(4) . ?
C30 C31 1.392(4) . ?
C30 H30 0.9500 . ?
C31 C32 1.404(4) . ?
C32 C33 1.401(4) . ?
C33 C34 1.391(4) . ?
C34 H34 0.9500 . ?
C35 H35A 0.9800 . ?
C35 H35B 0.9800 . ?
C35 H35C 0.9800 . ?
C36 C41 1.395(4) . ?
C36 C37 1.401(4) . ?
C37 C38 1.400(4) . ?
C38 C39 1.384(4) . ?
C39 C40 1.395(4) . ?
C39 H39 0.9500 . ?
C40 C41 1.389(4) . ?
C41 H41 0.9500 . ?
C42 H42 0.9500 . ?
C43 C44 1.349(4) . ?
C43 H43 0.9500 . ?
C44 H44 0.9500 . ?
C45 H45 0.9500 . ?
C46 C47 1.364(4) . ?
C46 H46 0.9500 . ?
C47 H47 0.9500 . ?
C48 H48 0.9500 . ?
C49 C50 1.364(4) . ?
C49 H49 0.9500 . ?
C50 H50 0.9500 . ?
C51 H51A 0.9800 . ?
C51 H51B 0.9800 . ?
C51 H51C 0.9800 . ?
C52 H52A 0.9800 . ?
C52 H52B 0.9800 . ?
C52 H52C 0.9800 . ?
C53 C54 1.491(7) . ?
C53 H53A 0.9900 . ?
C53 H53B 0.9900 . ?
C54 H54A 0.9900 . ?
C54 H54B 0.9900 . ?
C55 H55A 0.9800 . ?
C55 H55B 0.9800 . ?
C55 H55C 0.9800 . ?
C56 H56A 0.9800 . ?
C56 H56B 0.9800 . ?
C56 H56C 0.9800 . ?
C57 H57A 0.9800 . ?
C57 H57B 0.9800 . ?
C57 H57C 0.9800 . ?
C58 H58A 0.9800 . ?
C58 H58B 0.9800 . ?
C58 H58C 0.9800 . ?
C59 C60 1.485(6) . ?
C59 H59A 0.9900 . ?
C59 H59B 0.9900 . ?
C60 H60A 0.9900 . ?
C60 H60B 0.9900 . ?
C61 H61A 0.9800 . ?
C61 H61B 0.9800 . ?
C61 H61C 0.9800 . ?
C62 H62A 0.9800 . ?
C62 H62B 0.9800 . ?
C62 H62C 0.9800 . ?
C63 H63A 0.9800 . ?
C63 H63B 0.9800 . ?
C63 H63C 0.9800 . ?
C64 H64A 0.9800 . ?
C64 H64B 0.9800 . ?
C64 H64C 0.9800 . ?
C65 C66 1.430(8) . ?
C65 H65A 0.9900 . ?
C65 H65B 0.9900 . ?
C66 H66A 0.9900 . ?
C66 H66B 0.9900 . ?
C67 H67A 0.9800 . ?
C67 H67B 0.9800 . ?
C67 H67C 0.9800 . ?
C68 H68A 0.9800 . ?
C68 H68B 0.9800 . ?
C68 H68C 0.9800 . ?
C69 H69A 0.9800 . ?
C69 H69B 0.9800 . ?
C69 H69C 0.9800 . ?
C70 H70A 0.9800 . ?
C70 H70B 0.9800 . ?
C70 H70C 0.9800 . ?
C71 C72 1.432(7) . ?
C71 H71A 0.9900 . ?
C71 H71B 0.9900 . ?
C72 H72A 0.9900 . ?
C72 H72B 0.9900 . ?
C73 H73A 0.9800 . ?
C73 H73B 0.9800 . ?
C73 H73C 0.9800 . ?
C74 H74A 0.9800 . ?
C74 H74B 0.9800 . ?
C74 H74C 0.9800 . ?
Pd5 N118 2.014(3) . ?
Pd5 N117 2.022(3) . ?
Pd5 N102 2.051(3) . ?
Pd5 N101 2.053(3) . ?
Pd6 N126 2.020(3) . ?
Pd6 N109 2.025(3) . ?
Pd6 N104 2.040(3) . ?
Pd6 N103 2.046(4) . ?
Pd7 N124 2.022(2) . ?
Pd7 N122 2.030(3) . ?
Pd7 N106 2.046(3) . ?
Pd7 N105 2.052(3) . ?
Pd8 N113 2.020(3) . ?
Pd8 N115 2.034(3) . ?
Pd8 N107 2.058(3) . ?
Pd8 N108 2.064(4) . ?
S3 C108 1.762(3) . ?
S3 C119 1.766(3) . ?
S4 C136 1.755(4) . ?
S4 C131 1.759(4) . ?
N101 C151 1.460(6) . ?
N101 C152 1.468(6) . ?
N101 C153 1.484(5) . ?
N102 C154 1.462(5) . ?
N102 C156 1.479(5) . ?
N102 C155 1.518(5) . ?
N103 C161 1.337(11) . ?
N103 C62B 1.399(9) . ?
N103 C160 1.442(6) . ?
N103 C61B 1.625(11) . ?
N103 C162 1.676(14) . ?
N104 C157 1.426(9) . ?
N104 C159 1.438(6) . ?
N104 C158 1.443(9) . ?
N105 C168 1.468(6) . ?
N105 C1B6 1.469(11) . ?
N105 C167 1.480(6) . ?
N105 C166 1.561(10) . ?
N106 C163 1.465(6) . ?
N106 C164 1.482(7) . ?
N106 C165 1.491(7) . ?
N106 C1B5 1.581(12) . ?
N107 C170 1.469(8) . ?
N107 C169 1.472(8) . ?
N107 C171 1.512(9) . ?
N107 C1B1 1.545(16) . ?
N108 C173 1.466(8) . ?
N108 C174 1.470(8) . ?
N108 C1B2 1.498(17) . ?
N108 C172 1.546(11) . ?
N109 C126 1.328(6) . ?
N109 C127 1.370(7) . ?
N110 C126 1.358(5) . ?
N110 C128 1.359(6) . ?
N110 C129 1.432(4) . ?
N111 C135 1.416(6) . ?
N111 C137 1.422(4) . ?
N111 C132 1.424(4) . ?
N112 C142 1.341(4) . ?
N112 C143 1.377(4) . ?
N112 C133 1.427(4) . ?
N113 C142 1.327(4) . ?
N113 C144 1.383(5) . ?
N114 C145 1.339(4) . ?
N114 C147 1.389(4) . ?
N114 C138 1.433(4) . ?
N115 C145 1.320(4) . ?
N115 C146 1.378(5) . ?
N116 C148 1.352(4) . ?
N116 C149 1.383(4) . ?
N116 C140 1.432(4) . ?
N117 C148 1.317(4) . ?
N117 C150 1.376(4) . ?
N118 C101 1.324(4) . ?
N118 C102 1.379(4) . ?
N119 C101 1.347(4) . ?
N119 C103 1.384(4) . ?
N119 C104 1.425(3) . ?
N120 C107 1.411(3) . ?
N120 C114 1.414(3) . ?
N120 C110 1.424(5) . ?
N121 C111 1.341(4) . ?
N121 C113 1.383(4) . ?
N121 C106 1.431(3) . ?
N122 C111 1.325(4) . ?
N122 C112 1.377(5) . ?
N123 C120 1.343(4) . ?
N123 C122 1.375(4) . ?
N123 C115 1.426(3) . ?
N124 C120 1.323(4) . ?
N124 C121 1.374(4) . ?
N125 C123 1.348(4) . ?
N125 C124 1.383(4) . ?
N125 C117 1.425(4) . ?
N126 C123 1.324(4) . ?
N126 C125 1.375(5) . ?
C101 H101 0.9500 . ?
C102 C103 1.361(4) . ?
C102 H102 0.9500 . ?
C103 H103 0.9500 . ?
C104 C105 1.387(4) . ?
C104 C109 1.391(4) . ?
C105 C106 1.385(4) . ?
C105 H105 0.9500 . ?
C106 C107 1.402(4) . ?
C107 C108 1.402(4) . ?
C108 C109 1.392(4) . ?
C109 H109 0.9500 . ?
C110 H11A 0.9800 . ?
C110 H11B 0.9800 . ?
C110 H11C 0.9800 . ?
C111 H111 0.9500 . ?
C112 C113 1.364(4) . ?
C112 H112 0.9500 . ?
C113 H113 0.9500 . ?
C114 C119 1.400(4) . ?
C114 C115 1.402(4) . ?
C115 C116 1.386(4) . ?
C116 C117 1.389(4) . ?
C116 H116 0.9500 . ?
C117 C118 1.390(4) . ?
C118 C119 1.388(4) . ?
C118 H118 0.9500 . ?
C120 H120 0.9500 . ?
C121 C122 1.359(4) . ?
C121 H121 0.9500 . ?
C122 H122 0.9500 . ?
C123 H123 0.9500 . ?
C124 C125 1.356(5) . ?
C124 H124 0.9500 . ?
C125 H125 0.9500 . ?
C126 H126 0.9500 . ?
C127 C128 1.365(5) . ?
C127 H127 0.9500 . ?
C128 H128 0.9500 . ?
C129 C130 1.376(6) . ?
C129 C134 1.391(5) . ?
C130 C131 1.391(5) . ?
C130 H130 0.9500 . ?
C131 C132 1.396(4) . ?
C132 C133 1.395(5) . ?
C133 C134 1.388(4) . ?
C134 H134 0.9500 . ?
C135 H13A 0.9800 . ?
C135 H13B 0.9800 . ?
C135 H13C 0.9800 . ?
C136 C141 1.388(5) . ?
C136 C137 1.401(4) . ?
C137 C138 1.404(5) . ?
C138 C139 1.388(4) . ?
C139 C140 1.392(4) . ?
C139 H139 0.9500 . ?
C140 C141 1.377(5) . ?
C141 H141 0.9500 . ?
C142 H142 0.9500 . ?
C143 C144 1.364(5) . ?
C143 H143 0.9500 . ?
C144 H144 0.9500 . ?
C145 H145 0.9500 . ?
C146 C147 1.356(5) . ?
C146 H146 0.9500 . ?
C147 H147 0.9500 . ?
C148 H148 0.9500 . ?
C149 C150 1.361(5) . ?
C149 H149 0.9500 . ?
C150 H150 0.9500 . ?
C151 H15A 0.9800 . ?
C151 H15B 0.9800 . ?
C151 H15C 0.9800 . ?
C152 H15D 0.9800 . ?
C152 H15E 0.9800 . ?
C152 H15F 0.9800 . ?
C153 C154 1.468(7) . ?
C153 H15G 0.9900 . ?
C153 H15H 0.9900 . ?
C154 H15I 0.9900 . ?
C154 H15J 0.9900 . ?
C155 H15K 0.9800 . ?
C155 H15L 0.9800 . ?
C155 H15M 0.9800 . ?
C156 H15N 0.9800 . ?
C156 H15O 0.9800 . ?
C156 H15P 0.9800 . ?
C157 H15Q 0.9800 . ?
C157 H15R 0.9800 . ?
C157 H15S 0.9800 . ?
C158 H15T 0.9800 . ?
C158 H15U 0.9800 . ?
C158 H15V 0.9800 . ?
C159 C160 1.382(9) . ?
C159 H15W 0.9900 . ?
C159 H15$ 0.9900 . ?
C160 H16A 0.9900 . ?
C160 H16B 0.9900 . ?
C161 H16C 0.9800 . ?
C161 H16D 0.9800 . ?
C161 H16E 0.9800 . ?
C162 H16F 0.9800 . ?
C162 H16G 0.9800 . ?
C162 H16H 0.9800 . ?
C61B H61D 0.9800 . ?
C61B H61E 0.9800 . ?
C61B H61F 0.9800 . ?
C62B H62D 0.9800 . ?
C62B H62E 0.9800 . ?
C62B H62F 0.9800 . ?
C163 H16I 0.9800 . ?
C163 H16J 0.9800 . ?
C163 H16K 0.9800 . ?
C164 H16L 0.9800 . ?
C164 H16M 0.9800 . ?
C164 H16N 0.9800 . ?
C165 C166 1.491(16) . ?
C165 H16O 0.9900 . ?
C165 H16P 0.9900 . ?
C166 H16Q 0.9900 . ?
C166 H16R 0.9900 . ?
C1B5 C1B6 1.49(2) . ?
C1B5 H1B1 0.9900 . ?
C1B5 H1B2 0.9900 . ?
C1B6 H1B3 0.9900 . ?
C1B6 H1B4 0.9900 . ?
C167 H16S 0.9800 . ?
C167 H16T 0.9800 . ?
C167 H16U 0.9800 . ?
C168 H16V 0.9800 . ?
C168 H16W 0.9800 . ?
C168 H16Y 0.9800 . ?
C169 H16Z 0.9800 . ?
C169 H169 0.9800 . ?
C169 H160 0.9800 . ?
C170 H17A 0.9800 . ?
C170 H17B 0.9800 . ?
C170 H17C 0.9800 . ?
C171 C172 1.470(17) . ?
C171 H17D 0.9900 . ?
C171 H17E 0.9900 . ?
C172 H17F 0.9900 . ?
C172 H17G 0.9900 . ?
C1B1 C1B2 1.61(3) . ?
C1B1 H1B5 0.9900 . ?
C1B1 H1B6 0.9900 . ?
C1B2 H1B7 0.9900 . ?
C1B2 H1B8 0.9900 . ?
C173 H17H 0.9800 . ?
C173 H17I 0.9800 . ?
C173 H17J 0.9800 . ?
C174 H17K 0.9800 . ?
C174 H17L 0.9800 . ?
C174 H17M 0.9800 . ?
N1A O11 1.225(6) . ?
N1A O13 1.241(5) . ?
N1A O12 1.245(6) . ?
N2A O23A 1.145(9) . ?
N2A O22B 1.153(8) . ?
N2A O21A 1.178(12) . ?
N2A O23B 1.234(10) . ?
N2A O21B 1.258(12) . ?
N2A O22A 1.278(11) . ?
N3A O32 1.223(6) . ?
N3A O31 1.249(5) . ?
N3A O33 1.257(6) . ?
N5A O52 1.208(6) . ?
N5A O51 1.228(6) . ?
N5A O53 1.239(6) . ?
N6A O61 1.229(5) . ?
N6A O62 1.236(5) . ?
N6A O63 1.283(4) . ?
N7A O72 1.231(5) . ?
N7A O73 1.242(5) . ?
N7A O71 1.258(5) . ?
N8A O81 1.208(13) . ?
N8A O82 1.223(13) . ?
N8A O83 1.281(11) . ?
N9A O91 1.186(5) . ?
N9A O92 1.230(6) . ?
N9A O93 1.244(4) . ?
N10A O101 1.233(5) . ?
N10A O103 1.255(5) . ?
N10A O102 1.263(5) . ?
N11A O113 1.189(6) . ?
N11A O111 1.280(6) . ?
N11A O112 1.303(8) . ?
N12A O123 1.223(5) . ?
N12A O121 1.232(5) . ?
N12A O122 1.258(5) . ?
N13A O133 1.156(6) . ?
N13A O132 1.209(6) . ?
N13A O131 1.256(6) . ?
N14A O142 1.236(5) . ?
N14A O143 1.245(5) . ?
N14A O141 1.265(5) . ?
N15A O151 1.148(9) . ?
N15A O152 1.226(14) . ?
N15A O153 1.265(12) . ?
N16A O161 1.302(14) . ?
N16A O163 1.314(14) . ?
N16A O162 1.374(14) . ?
N4A O42A 1.213(10) . ?
N4A O43A 1.227(10) . ?
N4A O41A 1.235(10) . ?
O1C C1C 1.207(6) . ?
C1C O11C 1.496(8) . ?
C1C O12C 1.518(8) . ?
O11C H11D 0.9800 . ?
O11C H11E 0.9800 . ?
O11C H11F 0.9800 . ?
O12C H12A 0.9800 . ?
O12C H12B 0.9800 . ?
O12C H12C 0.9800 . ?
O2C C2C 1.221(6) . ?
C2C C22C 1.486(8) . ?
C2C C21C 1.500(7) . ?
C21C H21A 0.9800 . ?
C21C H21B 0.9800 . ?
C21C H21C 0.9800 . ?
C22C H22A 0.9800 . ?
C22C H22B 0.9800 . ?
C22C H22C 0.9800 . ?
C3C O3C 1.198(9) . ?
C3C C31C 1.502(16) . ?
C3C C32C 1.553(11) . ?
C31C H31A 0.9800 . ?
C31C H31B 0.9800 . ?
C31C H31C 0.9800 . ?
C32C H32A 0.9800 . ?
C32C H32B 0.9800 . ?
C32C H32C 0.9800 . ?
C4C O4C 1.098(15) . ?
C4C C41C 1.42(2) . ?
C4C C42C 1.459(11) . ?
C41C H41A 0.9800 . ?
C41C H41B 0.9800 . ?
C41C H41C 0.9800 . ?
C42C H42A 0.9800 . ?
C42C H42B 0.9800 . ?
C42C H42C 0.9800 . ?

loop_
_geom_torsion_atom_site_label_1
_geom_torsion_atom_site_label_2
_geom_torsion_atom_site_label_3
_geom_torsion_atom_site_label_4
_geom_torsion
_geom_torsion_site_symmetry_1
_geom_torsion_site_symmetry_2
_geom_torsion_site_symmetry_3
_geom_torsion_site_symmetry_4
_geom_torsion_publ_flag
C2 N9 C1 N10 0.8(5) . . . . ?
Pd1 N9 C1 N10 174.4(3) . . . . ?
C3 N10 C1 N9 -0.7(5) . . . . ?
C4 N10 C1 N9 -175.2(4) . . . . ?
C1 N9 C2 C3 -0.7(6) . . . . ?
Pd1 N9 C2 C3 -174.3(3) . . . . ?
N9 C2 C3 N10 0.3(6) . . . . ?
C1 N10 C3 C2 0.2(5) . . . . ?
C4 N10 C3 C2 174.8(4) . . . . ?
C1 N10 C4 C5 -27.0(6) . . . . ?
C3 N10 C4 C5 159.4(4) . . . . ?
C1 N10 C4 C9 150.3(4) . . . . ?
C3 N10 C4 C9 -23.3(6) . . . . ?
C9 C4 C5 C6 2.6(5) . . . . ?
N10 C4 C5 C6 179.9(3) . . . . ?
C4 C5 C6 C7 -0.4(5) . . . . ?
C4 C5 C6 S1 177.3(3) . . . . ?
C11 S1 C6 C5 155.6(3) . . . . ?
C11 S1 C6 C7 -26.7(3) . . . . ?
C5 C6 C7 C8 -2.8(5) . . . . ?
S1 C6 C7 C8 179.6(3) . . . . ?
C5 C6 C7 N11 175.6(3) . . . . ?
S1 C6 C7 N11 -2.0(5) . . . . ?
C12 N11 C7 C8 -146.1(3) . . . . ?
C10 N11 C7 C8 53.8(5) . . . . ?
C12 N11 C7 C6 35.6(5) . . . . ?
C10 N11 C7 C6 -124.6(4) . . . . ?
C6 C7 C8 C9 3.8(5) . . . . ?
N11 C7 C8 C9 -174.6(3) . . . . ?
C6 C7 C8 N12 -174.3(3) . . . . ?
N11 C7 C8 N12 7.3(5) . . . . ?
C20 N12 C8 C9 -116.0(4) . . . . ?
C21 N12 C8 C9 74.5(5) . . . . ?
C20 N12 C8 C7 62.1(4) . . . . ?
C21 N12 C8 C7 -107.4(4) . . . . ?
C7 C8 C9 C4 -1.7(5) . . . . ?
N12 C8 C9 C4 176.4(3) . . . . ?
C5 C4 C9 C8 -1.6(5) . . . . ?
N10 C4 C9 C8 -178.9(3) . . . . ?
C6 S1 C11 C16 -153.5(3) . . . . ?
C6 S1 C11 C12 30.8(3) . . . . ?
C16 C11 C12 C13 -0.6(5) . . . . ?
S1 C11 C12 C13 174.9(3) . . . . ?
C16 C11 C12 N11 178.8(3) . . . . ?
S1 C11 C12 N11 -5.7(5) . . . . ?
C7 N11 C12 C13 148.3(3) . . . . ?
C10 N11 C12 C13 -51.9(5) . . . . ?
C7 N11 C12 C11 -31.1(5) . . . . ?
C10 N11 C12 C11 128.8(4) . . . . ?
C11 C12 C13 C14 -2.2(5) . . . . ?
N11 C12 C13 C14 178.5(3) . . . . ?
C11 C12 C13 N14 174.9(3) . . . . ?
N11 C12 C13 N14 -4.4(5) . . . . ?
C23 N14 C13 C14 107.7(4) . . . . ?
C24 N14 C13 C14 -85.4(4) . . . . ?
C23 N14 C13 C12 -69.5(4) . . . . ?
C24 N14 C13 C12 97.3(4) . . . . ?
C12 C13 C14 C15 2.7(5) . . . . ?
N14 C13 C14 C15 -174.4(3) . . . . ?
C13 C14 C15 C16 -0.5(5) . . . . ?
C13 C14 C15 N16 178.3(3) . . . . ?
C17 N16 C15 C14 -175.1(3) . . . . ?
C18 N16 C15 C14 1.6(5) . . . . ?
C17 N16 C15 C16 3.7(5) . . . . ?
C18 N16 C15 C16 -179.6(3) . . . . ?
C12 C11 C16 C15 2.7(5) . . . . ?
S1 C11 C16 C15 -173.0(3) . . . . ?
C14 C15 C16 C11 -2.2(5) . . . . ?
N16 C15 C16 C11 179.0(3) . . . . ?
C19 N17 C17 N16 -0.8(4) . . . . ?
Pd2 N17 C17 N16 -168.4(2) . . . . ?
C18 N16 C17 N17 0.5(4) . . . . ?
C15 N16 C17 N17 177.8(3) . . . . ?
C17 N16 C18 C19 0.0(4) . . . . ?
C15 N16 C18 C19 -177.2(3) . . . . ?
N16 C18 C19 N17 -0.5(4) . . . . ?
C17 N17 C19 C18 0.8(4) . . . . ?
Pd2 N17 C19 C18 167.6(3) . . . . ?
C22 N13 C20 N12 -0.4(4) . . . . ?
Pd3 N13 C20 N12 164.5(2) . . . . ?
C21 N12 C20 N13 0.3(4) . . . . ?
C8 N12 C20 N13 -171.0(3) . . . . ?
C20 N12 C21 C22 -0.1(4) . . . . ?
C8 N12 C21 C22 170.6(3) . . . . ?
N12 C21 C22 N13 -0.2(4) . . . . ?
C20 N13 C22 C21 0.3(4) . . . . ?
Pd3 N13 C22 C21 -163.5(3) . . . . ?
C25 N15 C23 N14 0.9(4) . . . . ?
Pd3 N15 C23 N14 -164.7(2) . . . . ?
C24 N14 C23 N15 -1.3(4) . . . . ?
C13 N14 C23 N15 168.0(3) . . . . ?
C23 N14 C24 C25 1.2(4) . . . . ?
C13 N14 C24 C25 -167.1(3) . . . . ?
N14 C24 C25 N15 -0.6(4) . . . . ?
C23 N15 C25 C24 -0.1(4) . . . . ?
Pd3 N15 C25 C24 163.0(3) . . . . ?
C27 N18 C26 N19 -0.5(4) . . . . ?
Pd1 N18 C26 N19 -174.2(2) . . . . ?
C28 N19 C26 N18 0.8(4) . . . . ?
C29 N19 C26 N18 176.6(3) . . . . ?
C26 N18 C27 C28 0.0(4) . . . . ?
Pd1 N18 C27 C28 172.9(3) . . . . ?
N18 C27 C28 N19 0.5(4) . . . . ?
C26 N19 C28 C27 -0.8(4) . . . . ?
C29 N19 C28 C27 -176.5(3) . . . . ?
C26 N19 C29 C30 -155.2(3) . . . . ?
C28 N19 C29 C30 19.7(5) . . . . ?
C26 N19 C29 C34 22.1(5) . . . . ?
C28 N19 C29 C34 -163.0(3) . . . . ?
C34 C29 C30 C31 1.2(5) . . . . ?
N19 C29 C30 C31 178.5(3) . . . . ?
C29 C30 C31 C32 0.8(5) . . . . ?
C29 C30 C31 N21 -175.4(3) . . . . ?
C45 N21 C31 C30 107.1(3) . . . . ?
C46 N21 C31 C30 -82.2(4) . . . . ?
C45 N21 C31 C32 -69.2(4) . . . . ?
C46 N21 C31 C32 101.5(4) . . . . ?
C30 C31 C32 C33 -1.6(4) . . . . ?
N21 C31 C32 C33 174.6(3) . . . . ?
C30 C31 C32 N20 177.8(3) . . . . ?
N21 C31 C32 N20 -6.0(4) . . . . ?
C37 N20 C32 C33 -37.4(4) . . . . ?
C35 N20 C32 C33 117.3(5) . . . . ?
C37 N20 C32 C31 143.2(3) . . . . ?
C35 N20 C32 C31 -62.1(5) . . . . ?
C31 C32 C33 C34 0.4(4) . . . . ?
N20 C32 C33 C34 -179.0(3) . . . . ?
C31 C32 C33 S2 177.3(2) . . . . ?
N20 C32 C33 S2 -2.1(4) . . . . ?
C36 S2 C33 C34 -150.6(3) . . . . ?
C36 S2 C33 C32 32.4(3) . . . . ?
C30 C29 C34 C33 -2.4(5) . . . . ?
N19 C29 C34 C33 -179.6(3) . . . . ?
C32 C33 C34 C29 1.5(5) . . . . ?
S2 C33 C34 C29 -175.4(2) . . . . ?
C33 S2 C36 C41 150.1(3) . . . . ?
C33 S2 C36 C37 -32.5(3) . . . . ?
C41 C36 C37 C38 -0.4(5) . . . . ?
S2 C36 C37 C38 -177.7(2) . . . . ?
C41 C36 C37 N20 179.4(3) . . . . ?
S2 C36 C37 N20 2.0(4) . . . . ?
C32 N20 C37 C38 -142.9(3) . . . . ?
C35 N20 C37 C38 62.1(6) . . . . ?
C32 N20 C37 C36 37.4(4) . . . . ?
C35 N20 C37 C36 -117.6(5) . . . . ?
C36 C37 C38 C39 0.8(5) . . . . ?
N20 C37 C38 C39 -178.9(3) . . . . ?
C36 C37 C38 N23 -175.0(3) . . . . ?
N20 C37 C38 N23 5.2(4) . . . . ?
C48 N23 C38 C39 -105.5(3) . . . . ?
C49 N23 C38 C39 81.3(4) . . . . ?
C48 N23 C38 C37 70.6(4) . . . . ?
C49 N23 C38 C37 -102.6(4) . . . . ?
C37 C38 C39 C40 -0.5(5) . . . . ?
N23 C38 C39 C40 175.4(3) . . . . ?
C38 C39 C40 C41 -0.2(5) . . . . ?
C38 C39 C40 N25 -177.6(3) . . . . ?
C42 N25 C40 C41 -24.4(4) . . . . ?
C43 N25 C40 C41 160.4(3) . . . . ?
C42 N25 C40 C39 153.0(3) . . . . ?
C43 N25 C40 C39 -22.2(5) . . . . ?
C39 C40 C41 C36 0.7(5) . . . . ?
N25 C40 C41 C36 178.0(3) . . . . ?
C37 C36 C41 C40 -0.3(5) . . . . ?
S2 C36 C41 C40 177.0(2) . . . . ?
C44 N26 C42 N25 0.6(3) . . . . ?
Pd2 N26 C42 N25 170.76(19) . . . . ?
C43 N25 C42 N26 -1.0(3) . . . . ?
C40 N25 C42 N26 -176.9(3) . . . . ?
C42 N25 C43 C44 1.1(3) . . . . ?
C40 N25 C43 C44 176.9(3) . . . . ?
N25 C43 C44 N26 -0.7(4) . . . . ?
C42 N26 C44 C43 0.1(4) . . . . ?
Pd2 N26 C44 C43 -169.9(2) . . . . ?
C47 N22 C45 N21 0.8(3) . . . . ?
Pd4 N22 C45 N21 -164.96(19) . . . . ?
C46 N21 C45 N22 -1.6(4) . . . . ?
C31 N21 C45 N22 170.8(3) . . . . ?
C45 N21 C46 C47 1.8(4) . . . . ?
C31 N21 C46 C47 -169.9(3) . . . . ?
N21 C46 C47 N22 -1.4(4) . . . . ?
C45 N22 C47 C46 0.4(4) . . . . ?
Pd4 N22 C47 C46 164.5(2) . . . . ?
C50 N24 C48 N23 -1.9(3) . . . . ?
Pd4 N24 C48 N23 162.16(19) . . . . ?
C49 N23 C48 N24 2.6(3) . . . . ?
C38 N23 C48 N24 -171.8(2) . . . . ?
C48 N23 C49 C50 -2.1(4) . . . . ?
C38 N23 C49 C50 171.8(3) . . . . ?
N23 C49 C50 N24 1.0(4) . . . . ?
C48 N24 C50 C49 0.5(4) . . . . ?
Pd4 N24 C50 C49 -160.9(2) . . . . ?
C51 N2 C53 C54 163.8(5) . . . . ?
C52 N2 C53 C54 -77.6(5) . . . . ?
Pd1 N2 C53 C54 38.9(5) . . . . ?
N2 C53 C54 N1 -52.7(6) . . . . ?
C56 N1 C54 C53 162.7(6) . . . . ?
C55 N1 C54 C53 -78.9(6) . . . . ?
Pd1 N1 C54 C53 38.2(6) . . . . ?
C58 N4 C59 C60 -164.2(4) . . . . ?
C57 N4 C59 C60 75.8(4) . . . . ?
Pd2 N4 C59 C60 -40.9(4) . . . . ?
N4 C59 C60 N3 50.7(5) . . . . ?
C61 N3 C60 C59 -158.0(4) . . . . ?
C62 N3 C60 C59 82.5(4) . . . . ?
Pd2 N3 C60 C59 -32.6(4) . . . . ?
C63 N6 C65 C66 84.4(6) . . . . ?
C64 N6 C65 C66 -158.5(5) . . . . ?
Pd3 N6 C65 C66 -41.4(5) . . . . ?
N6 C65 C66 N5 53.6(7) . . . . ?
C67 N5 C66 C65 86.3(6) . . . . ?
C68 N5 C66 C65 -154.9(5) . . . . ?
Pd3 N5 C66 C65 -35.0(6) . . . . ?
C70 N7 C71 C72 -86.3(6) . . . . ?
C69 N7 C71 C72 153.7(5) . . . . ?
Pd4 N7 C71 C72 37.2(6) . . . . ?
N7 C71 C72 N8 -52.0(7) . . . . ?
C74 N8 C72 C71 -84.3(5) . . . . ?
C73 N8 C72 C71 157.0(5) . . . . ?
Pd4 N8 C72 C71 37.5(6) . . . . ?
C102 N118 C101 N119 0.7(4) . . . . ?
Pd5 N118 C101 N119 171.5(2) . . . . ?
C103 N119 C101 N118 -0.9(4) . . . . ?
C104 N119 C101 N118 -177.0(3) . . . . ?
C101 N118 C102 C103 -0.2(4) . . . . ?
Pd5 N118 C102 C103 -170.9(2) . . . . ?
N118 C102 C103 N119 -0.3(4) . . . . ?
C101 N119 C103 C102 0.7(4) . . . . ?
C104 N119 C103 C102 176.8(3) . . . . ?
C101 N119 C104 C105 152.8(3) . . . . ?
C103 N119 C104 C105 -22.6(5) . . . . ?
C101 N119 C104 C109 -24.8(5) . . . . ?
C103 N119 C104 C109 159.7(3) . . . . ?
C109 C104 C105 C106 -0.2(5) . . . . ?
N119 C104 C105 C106 -177.8(3) . . . . ?
C104 C105 C106 C107 -0.7(5) . . . . ?
C104 C105 C106 N121 175.5(3) . . . . ?
C111 N121 C106 C105 -106.4(3) . . . . ?
C113 N121 C106 C105 81.4(4) . . . . ?
C111 N121 C106 C107 69.9(4) . . . . ?
C113 N121 C106 C107 -102.3(4) . . . . ?
C105 C106 C107 C108 0.9(5) . . . . ?
N121 C106 C107 C108 -175.3(3) . . . . ?
C105 C106 C107 N120 -178.6(3) . . . . ?
N121 C106 C107 N120 5.2(4) . . . . ?
C114 N120 C107 C108 38.0(4) . . . . ?
C110 N120 C107 C108 -116.5(5) . . . . ?
C114 N120 C107 C106 -142.6(3) . . . . ?
C110 N120 C107 C106 63.0(5) . . . . ?
C106 C107 C108 C109 -0.1(5) . . . . ?
N120 C107 C108 C109 179.4(3) . . . . ?
C106 C107 C108 S3 -177.6(2) . . . . ?
N120 C107 C108 S3 1.9(4) . . . . ?
C119 S3 C108 C109 149.4(3) . . . . ?
C119 S3 C108 C107 -33.0(3) . . . . ?
C105 C104 C109 C108 1.0(5) . . . . ?
N119 C104 C109 C108 178.5(3) . . . . ?
C107 C108 C109 C104 -0.8(5) . . . . ?
S3 C108 C109 C104 176.8(2) . . . . ?
C112 N122 C111 N121 -1.7(3) . . . . ?
Pd7 N122 C111 N121 163.28(19) . . . . ?
C113 N121 C111 N122 1.8(3) . . . . ?
C106 N121 C111 N122 -171.8(2) . . . . ?
C111 N122 C112 C113 1.0(4) . . . . ?
Pd7 N122 C112 C113 -161.4(2) . . . . ?
N122 C112 C113 N121 0.1(4) . . . . ?
C111 N121 C113 C112 -1.1(4) . . . . ?
C106 N121 C113 C112 172.0(3) . . . . ?
C107 N120 C114 C119 -37.4(4) . . . . ?
C110 N120 C114 C119 116.8(5) . . . . ?
C107 N120 C114 C115 142.8(3) . . . . ?
C110 N120 C114 C115 -63.0(5) . . . . ?
C119 C114 C115 C116 -1.5(4) . . . . ?
N120 C114 C115 C116 178.3(3) . . . . ?
C119 C114 C115 N123 174.4(3) . . . . ?
N120 C114 C115 N123 -5.8(4) . . . . ?
C120 N123 C115 C116 106.0(3) . . . . ?
C122 N123 C115 C116 -84.2(4) . . . . ?
C120 N123 C115 C114 -70.0(4) . . . . ?
C122 N123 C115 C114 99.7(4) . . . . ?
C114 C115 C116 C117 1.1(5) . . . . ?
N123 C115 C116 C117 -174.8(3) . . . . ?
C115 C116 C117 C118 0.8(5) . . . . ?
C115 C116 C117 N125 178.6(3) . . . . ?
C123 N125 C117 C116 -155.7(3) . . . . ?
C124 N125 C117 C116 22.1(5) . . . . ?
C123 N125 C117 C118 22.1(5) . . . . ?
C124 N125 C117 C118 -160.1(3) . . . . ?
C116 C117 C118 C119 -2.3(5) . . . . ?
N125 C117 C118 C119 180.0(3) . . . . ?
C117 C118 C119 C114 1.9(5) . . . . ?
C117 C118 C119 S3 -174.9(2) . . . . ?
C115 C114 C119 C118 0.0(4) . . . . ?
N120 C114 C119 C118 -179.8(3) . . . . ?
C115 C114 C119 S3 176.7(2) . . . . ?
N120 C114 C119 S3 -3.1(4) . . . . ?
C108 S3 C119 C118 -149.7(3) . . . . ?
C108 S3 C119 C114 33.5(3) . . . . ?
C121 N124 C120 N123 0.8(3) . . . . ?
Pd7 N124 C120 N123 -164.54(19) . . . . ?
C122 N123 C120 N124 -1.4(3) . . . . ?
C115 N123 C120 N124 170.2(3) . . . . ?
C120 N124 C121 C122 0.1(4) . . . . ?
Pd7 N124 C121 C122 163.6(2) . . . . ?
N124 C121 C122 N123 -1.0(4) . . . . ?
C120 N123 C122 C121 1.5(4) . . . . ?
C115 N123 C122 C121 -169.5(3) . . . . ?
C125 N126 C123 N125 0.1(4) . . . . ?
Pd6 N126 C123 N125 -172.0(2) . . . . ?
C124 N125 C123 N126 0.0(4) . . . . ?
C117 N125 C123 N126 178.1(3) . . . . ?
C123 N125 C124 C125 -0.1(4) . . . . ?
C117 N125 C124 C125 -178.2(3) . . . . ?
N125 C124 C125 N126 0.2(4) . . . . ?
C123 N126 C125 C124 -0.2(4) . . . . ?
Pd6 N126 C125 C124 171.4(3) . . . . ?
C127 N109 C126 N110 -0.9(5) . . . . ?
Pd6 N109 C126 N110 173.4(3) . . . . ?
C128 N110 C126 N109 0.7(5) . . . . ?
C129 N110 C126 N109 -178.2(4) . . . . ?
C126 N109 C127 C128 0.7(6) . . . . ?
Pd6 N109 C127 C128 -173.4(4) . . . . ?
C126 N110 C128 C127 -0.2(6) . . . . ?
C129 N110 C128 C127 178.6(4) . . . . ?
N109 C127 C128 N110 -0.3(7) . . . . ?
C126 N110 C129 C130 -21.9(6) . . . . ?
C128 N110 C129 C130 159.4(5) . . . . ?
C126 N110 C129 C134 156.7(4) . . . . ?
C128 N110 C129 C134 -22.0(6) . . . . ?
C134 C129 C130 C131 2.1(6) . . . . ?
N110 C129 C130 C131 -179.4(3) . . . . ?
C129 C130 C131 C132 -0.8(6) . . . . ?
C129 C130 C131 S4 175.9(3) . . . . ?
C136 S4 C131 C130 151.9(3) . . . . ?
C136 S4 C131 C132 -31.4(3) . . . . ?
C130 C131 C132 C133 -1.3(5) . . . . ?
S4 C131 C132 C133 -177.9(3) . . . . ?
C130 C131 C132 N111 176.8(3) . . . . ?
S4 C131 C132 N111 0.2(5) . . . . ?
C135 N111 C132 C133 71.1(7) . . . . ?
C137 N111 C132 C133 -143.7(3) . . . . ?
C135 N111 C132 C131 -107.0(6) . . . . ?
C137 N111 C132 C131 38.3(5) . . . . ?
C131 C132 C133 C134 2.1(5) . . . . ?
N111 C132 C133 C134 -176.0(3) . . . . ?
C131 C132 C133 N112 -175.8(3) . . . . ?
N111 C132 C133 N112 6.1(5) . . . . ?
C142 N112 C133 C134 -108.9(4) . . . . ?
C143 N112 C133 C134 81.5(5) . . . . ?
C142 N112 C133 C132 69.1(4) . . . . ?
C143 N112 C133 C132 -100.5(4) . . . . ?
C132 C133 C134 C129 -0.9(5) . . . . ?
N112 C133 C134 C129 177.0(3) . . . . ?
C130 C129 C134 C133 -1.3(5) . . . . ?
N110 C129 C134 C133 -179.8(3) . . . . ?
C131 S4 C136 C141 -149.1(3) . . . . ?
C131 S4 C136 C137 32.8(3) . . . . ?
C141 C136 C137 C138 0.1(5) . . . . ?
S4 C136 C137 C138 178.2(3) . . . . ?
C141 C136 C137 N111 179.2(3) . . . . ?
S4 C136 C137 N111 -2.7(5) . . . . ?
C135 N111 C137 C136 108.5(6) . . . . ?
C132 N111 C137 C136 -36.7(5) . . . . ?
C135 N111 C137 C138 -72.4(7) . . . . ?
C132 N111 C137 C138 142.4(3) . . . . ?
C136 C137 C138 C139 -0.6(5) . . . . ?
N111 C137 C138 C139 -179.7(3) . . . . ?
C136 C137 C138 N114 176.8(3) . . . . ?
N111 C137 C138 N114 -2.3(5) . . . . ?
C145 N114 C138 C139 102.9(4) . . . . ?
C147 N114 C138 C139 -89.2(5) . . . . ?
C145 N114 C138 C137 -74.5(5) . . . . ?
C147 N114 C138 C137 93.3(4) . . . . ?
C137 C138 C139 C140 0.7(5) . . . . ?
N114 C138 C139 C140 -176.7(3) . . . . ?
C138 C139 C140 C141 -0.3(5) . . . . ?
C138 C139 C140 N116 176.6(3) . . . . ?
C148 N116 C140 C141 10.4(5) . . . . ?
C149 N116 C140 C141 -174.5(4) . . . . ?
C148 N116 C140 C139 -166.6(3) . . . . ?
C149 N116 C140 C139 8.5(5) . . . . ?
C139 C140 C141 C136 -0.2(6) . . . . ?
N116 C140 C141 C136 -177.1(3) . . . . ?
C137 C136 C141 C140 0.3(6) . . . . ?
S4 C136 C141 C140 -177.9(3) . . . . ?
C144 N113 C142 N112 -0.6(4) . . . . ?
Pd8 N113 C142 N112 164.3(2) . . . . ?
C143 N112 C142 N113 0.6(4) . . . . ?
C133 N112 C142 N113 -170.8(3) . . . . ?
C142 N112 C143 C144 -0.4(4) . . . . ?
C133 N112 C143 C144 170.5(3) . . . . ?
N112 C143 C144 N113 0.0(4) . . . . ?
C142 N113 C144 C143 0.3(4) . . . . ?
Pd8 N113 C144 C143 -163.1(2) . . . . ?
C146 N115 C145 N114 0.7(4) . . . . ?
Pd8 N115 C145 N114 -162.1(2) . . . . ?
C147 N114 C145 N115 -0.8(4) . . . . ?
C138 N114 C145 N115 169.3(3) . . . . ?
C145 N115 C146 C147 -0.3(5) . . . . ?
Pd8 N115 C146 C147 160.0(3) . . . . ?
N115 C146 C147 N114 -0.2(5) . . . . ?
C145 N114 C147 C146 0.6(5) . . . . ?
C138 N114 C147 C146 -168.8(4) . . . . ?
C150 N117 C148 N116 -1.3(4) . . . . ?
Pd5 N117 C148 N116 -171.9(2) . . . . ?
C149 N116 C148 N117 1.5(4) . . . . ?
C140 N116 C148 N117 177.4(3) . . . . ?
C148 N116 C149 C150 -1.0(4) . . . . ?
C140 N116 C149 C150 -176.8(3) . . . . ?
N116 C149 C150 N117 0.2(4) . . . . ?
C148 N117 C150 C149 0.7(4) . . . . ?
Pd5 N117 C150 C149 171.1(3) . . . . ?
C151 N101 C153 C154 88.3(6) . . . . ?
C152 N101 C153 C154 -150.7(5) . . . . ?
Pd5 N101 C153 C154 -30.1(6) . . . . ?
C156 N102 C154 C153 -157.4(5) . . . . ?
C155 N102 C154 C153 86.6(5) . . . . ?
Pd5 N102 C154 C153 -30.7(5) . . . . ?
N101 C153 C154 N102 42.1(7) . . . . ?
C157 N104 C159 C160 125.2(10) . . . . ?
C158 N104 C159 C160 -111.7(10) . . . . ?
Pd6 N104 C159 C160 4.9(10) . . . . ?
N104 C159 C160 N103 -2.9(13) . . . . ?
C161 N103 C160 C159 157.8(12) . . . . ?
C62B N103 C160 C159 -143.2(10) . . . . ?
C61B N103 C160 C159 107.7(9) . . . . ?
C162 N103 C160 C159 -104.5(10) . . . . ?
Pd6 N103 C160 C159 -0.7(9) . . . . ?
C163 N106 C165 C166 -81.8(8) . . . . ?
C164 N106 C165 C166 161.6(8) . . . . ?
Pd7 N106 C165 C166 46.5(9) . . . . ?
N106 C165 C166 N105 -61.8(10) . . . . ?
C168 N105 C166 C165 -83.4(9) . . . . ?
C167 N105 C166 C165 157.2(8) . . . . ?
Pd7 N105 C166 C165 43.8(9) . . . . ?
C163 N106 C1B5 C1B6 -161.9(11) . . . . ?
C164 N106 C1B5 C1B6 82.2(11) . . . . ?
Pd7 N106 C1B5 C1B6 -49.1(12) . . . . ?
C168 N105 C1B6 C1B5 -161.0(13) . . . . ?
C167 N105 C1B6 C1B5 82.0(13) . . . . ?
Pd7 N105 C1B6 C1B5 -44.0(15) . . . . ?
N106 C1B5 C1B6 N105 63.9(17) . . . . ?
C170 N107 C171 C172 160.7(11) . . . . ?
C169 N107 C171 C172 -84.1(11) . . . . ?
Pd8 N107 C171 C172 40.0(13) . . . . ?
N107 C171 C172 N108 -55.3(16) . . . . ?
C173 N108 C172 C171 -84.3(12) . . . . ?
C174 N108 C172 C171 158.2(11) . . . . ?
Pd8 N108 C172 C171 40.8(13) . . . . ?
C170 N107 C1B1 C1B2 84.4(12) . . . . ?
C169 N107 C1B1 C1B2 -163.2(13) . . . . ?
Pd8 N107 C1B1 C1B2 -52.8(15) . . . . ?
C173 N108 C1B2 C1B1 -165.2(16) . . . . ?
C174 N108 C1B2 C1B1 81.2(15) . . . . ?
Pd8 N108 C1B2 C1B1 -53.3(18) . . . . ?
N107 C1B1 C1B2 N108 73.1(19) . . . . ?
